data_1573687
loop_
_publ_author_name
'Zhu, Yikun'
'Borstelmann, Jan'
'Nei\&s, Christian'
'Zheng, Wei'
'G\"orling, Andreas'
'Kivala, Milan'
'Petrukhina, Marina A.'

_publ_section_title
;
 Stepwise reduction of an asymmetric \p-expanded pyracylene towards the
 crystalline radical trianion
;
_journal_name_full 'Chemical Science'
_journal_paper_doi 10.1039/D4SC08255A
_journal_year 2025
_chemical_formula_moiety 'C102 H102, 3(C18 H36 N2 O6 Rb), 7.5(C4H8O)'
_chemical_formula_sum 'C186 H270 N6 O25.5 Rb3'
_chemical_formula_weight 3254.47
_space_group_crystal_system triclinic
_space_group_IT_number 2
_space_group_name_Hall '-P 1'
_space_group_name_H-M_alt 'P -1'
_atom_sites_solution_hydrogens geom
_atom_sites_solution_primary dual
_atom_sites_solution_secondary difmap
_audit_creation_date 2022-12-06
_audit_creation_method
;
Olex2 1.5
(compiled 2022.04.07 svn.rca3783a0 for OlexSys, GUI svn.r6498)
;
_audit_update_record
;
2024-10-18 deposited with the CCDC.	2025-01-13 downloaded from the CCDC.
;
_cell_angle_alpha 88.137(2)
_cell_angle_beta 80.210(3)
_cell_angle_gamma 77.124(2)
_cell_formula_units_Z 2
_cell_length_a 14.192(2)
_cell_length_b 23.883(4)
_cell_length_c 28.136(5)
_cell_measurement_reflns_used 9928
_cell_measurement_temperature 100(2)
_cell_measurement_theta_max 11.91
_cell_measurement_theta_min 2.18
_cell_volume 9161(3)
_computing_cell_refinement 'SAINT V8.38A (Bruker, 2018)'
_computing_data_collection 'APEX3 v.2017.3-0 (Bruker AXS Inc., 2017)'
_computing_data_reduction 'SAINT V8.38A (Bruker, 2018)'
_computing_molecular_graphics 'Olex2 1.5 (Dolomanov et al., 2009)'
_computing_publication_material 'Olex2 1.5 (Dolomanov et al., 2009)'
_computing_structure_refinement 'SHELXL-2019/2 (Sheldrick, 2019)'
_computing_structure_solution 'SHELXT 2018/2 (Sheldrick, 2018)'
_diffrn_ambient_temperature 100(2)
_diffrn_detector
;
DECTRIS PILATUS3 X 1M(CdTe) pixel array detector
;
_diffrn_detector_area_resol_mean 30
_diffrn_detector_type 'CMOS pixel array detector'
_diffrn_measured_fraction_theta_full 0.910
_diffrn_measured_fraction_theta_max 0.910
_diffrn_measurement_device_type 'Huber 4-circle diffractometer'
_diffrn_measurement_method 'phi rotation'
_diffrn_radiation_collimation '0.2 mm sinlge-pinhole'
_diffrn_radiation_monochromator 'Si(111) & Si(311)'
_diffrn_radiation_probe x-ray
_diffrn_radiation_type Synchrotron
_diffrn_radiation_wavelength 0.41329
_diffrn_reflns_av_R_equivalents 0.1303
_diffrn_reflns_av_unetI/netI 0.1200
_diffrn_reflns_Laue_measured_fraction_full 0.910
_diffrn_reflns_Laue_measured_fraction_max 0.910
_diffrn_reflns_limit_h_max 16
_diffrn_reflns_limit_h_min -16
_diffrn_reflns_limit_k_max 28
_diffrn_reflns_limit_k_min -28
_diffrn_reflns_limit_l_max 33
_diffrn_reflns_limit_l_min -33
_diffrn_reflns_number 173823
_diffrn_reflns_point_group_measured_fraction_full 0.910
_diffrn_reflns_point_group_measured_fraction_max 0.910
_diffrn_reflns_theta_full 14.358
_diffrn_reflns_theta_max 14.362
_diffrn_reflns_theta_min 0.662
_diffrn_source synchrotron
_diffrn_source_current 103.0
_diffrn_source_power 103.0
_diffrn_source_type 'Insertion Device, Station 15 ID-B, APS, Argonne Nat'l Lab'
_diffrn_source_voltage 1000.0
_diffrn_standards_number 0
_exptl_absorpt_coefficient_mu 0.218
_exptl_absorpt_correction_T_max 0.7438
_exptl_absorpt_correction_T_min 0.5541
_exptl_absorpt_correction_type multi-scan
_exptl_absorpt_process_details
;
SADABS-2016/2 (Bruker, 2016/2) was used for absorption correction.
wR2(int) was 0.0790 before and 0.0580 after correction.
The Ratio of minimum to maximum transmission is 0.7450.
The \l/2 correction factor is not present.
;
_exptl_crystal_colour black
_exptl_crystal_colour_primary black
_exptl_crystal_density_diffrn 1.180
_exptl_crystal_density_meas ?
_exptl_crystal_density_method none
_exptl_crystal_description block
_exptl_crystal_F_000 3486
_exptl_crystal_size_max 0.018
_exptl_crystal_size_mid 0.015
_exptl_crystal_size_min 0.007
_refine_diff_density_max 0.429
_refine_diff_density_min -0.312
_refine_diff_density_rms 0.051
_refine_ls_extinction_method none
_refine_ls_goodness_of_fit_ref 1.004
_refine_ls_hydrogen_treatment constr
_refine_ls_matrix_type full
_refine_ls_number_parameters 2616
_refine_ls_number_reflns 30165
_refine_ls_number_restraints 3515
_refine_ls_restrained_S_all 0.972
_refine_ls_R_factor_all 0.1852
_refine_ls_R_factor_gt 0.0918
_refine_ls_shift/su_max 0.000
_refine_ls_shift/su_mean 0.000
_refine_ls_structure_factor_coef Fsqd
_refine_ls_weighting_details 'w=1/[\s^2^(Fo^2^)+(0.1449P)^2^+4.3182P] where P=(Fo^2^+2Fc^2^)/3'
_refine_ls_weighting_scheme calc
_refine_ls_wR_factor_gt 0.2525
_refine_ls_wR_factor_ref 0.3132
_reflns_Friedel_coverage 0.000
_reflns_number_gt 12035
_reflns_number_total 30165
_reflns_threshold_expression 'I > 2\s(I)'
_cod_data_source_file d4sc08255a2.cif
_cod_data_source_block Rb_1_3
_cod_depositor_comments
;
The following automatic conversions were performed:

data item '_exptl_crystal_density_meas' value 'not measured' was
changed to '?' -- the value is perceived as not measured.

Automatic conversion script
Id: cif_fix_values 8170 2020-07-09 18:12:32Z antanas 
;
_cod_original_formula_sum 'C186 H270 N6 O25.50 Rb3'
_cod_database_code 1573687
_shelx_shelxl_version_number 2019/2
_shelx_space_group_comment
;
The symmetry employed for this shelxl refinement is uniquely defined
by the following loop, which should always be used as a source of
symmetry information in preference to the above space-group names.
They are only intended as comments.
;
_shelx_estimated_absorpt_t_max 0.998
_shelx_estimated_absorpt_t_min 0.996
_olex2_refinement_description
;
1. Fixed Uiso
 At 1.2 times of:
  All C(H) groups, All C(H,H) groups
 At 1.5 times of:
  All C(H,H,H) groups
2. Restrained distances
 N02N-C82 = N02N-C047 = N02N-C040 = N044-C034 = N044-C03F
 1.4 with sigma of 0.02
 O02X-C03O
 1.43 with sigma of 0.02
 C83-C82 = C04A-C03I = C04C-C03F = C84-C040
 1.54 with sigma of 0.02
 O86-C034
 2.4 with sigma of 0.02
 O2-C84
 1.43 with sigma of 0.02
 N02N-C040
 1.4 with sigma of 0.02
 C84-C040
 1.54 with sigma of 0.02
 C04M-C047 = C86-C03O
 1.54 with sigma of 0.02
 O00K-C04M = O00K-C86 = O02X-C03O
 1.43 with sigma of 0.02
 C88-C87
 1.54 with sigma of 0.02
 N044-C88
 1.4 with sigma of 0.02
 O02X-C87
 1.43 with sigma of 0.02
 C87-C03O
 2.4 with sigma of 0.02
 O02X-C88
 2.4 with sigma of 0.02
 C88-C03F
 2.4 with sigma of 0.02
 C84-C040 = C90-C89 = C85-C034
 1.54 with sigma of 0.02
 O2-C84 = O2-C89 = O86-C90 = O86-C85
 1.43 with sigma of 0.02
 O2-C040
 2.4 with sigma of 0.02
 C97-C16 = C25-C16 = C26-C16
 1.54 with sigma of 0.02
 C95-C70 = C96-C70 = C78-C70
 1.54 with sigma of 0.02
 C92-C91 = C93-C91 = C94-C91
 1.54 with sigma of 0.02
 C30-C27 = C27-C1 = C98-C27
 1.54 with sigma of 0.02
 C30-C27 = C98-C27 = C27-C1
 1.54 with sigma of 0.02
 C78-C70 = C96-C70 = C95-C70
 1.54 with sigma of 0.02
 C78A-C70 = C96-C70 = C96A-C70 = C95-C70 = C95A-C70 = C78-C70
 1.54 with sigma of 0.02
 C93-C91 = C94A-C91 = C94-C91 = C92A-C91 = C92-C91 = C93A-C91
 1.54 with sigma of 0.02
 C74-C68 = C75A-C68 = C75-C68 = C76A-C68 = C76-C68 = C74A-C68
 1.54 with sigma of 0.02
 C90-C85
 2.4 with sigma of 0.02
 C73A-C67 = C73-C67 = C72-C67 = C72A-C67 = C71A-C67 = C71-C67
 1.54 with sigma of 0.02
 C1-C30 \\sim C30-C98 \\sim C98-C1
 with sigma of 0.02
 C17-C1 \\sim C17-C1A
 with sigma of 0.04
 C1-C30 \\sim C1A-C30A
 with sigma of 0.04
 C17-C98 \\sim C17-C98A
 with sigma of 0.04
 C30-C98 \\sim C30A-C98A
 with sigma of 0.04
 C17-C30 \\sim C17-C30A
 with sigma of 0.04
 C17-C27 \\sim C17-C27A
 with sigma of 0.02
 C27-C1 \\sim C27A-C1A
 with sigma of 0.02
 C1-C98 \\sim C1A-C98A
 with sigma of 0.04
 C27-C30 \\sim C27A-C30A
 with sigma of 0.02
 C27-C98 \\sim C27A-C98A
 with sigma of 0.02
 C16-C25 \\sim C16-C25A
 with sigma of 0.02
 C16-C97 \\sim C16-C97A
 with sigma of 0.02
 C16-C26 \\sim C16-C26A
 with sigma of 0.02
 C25A-C26A \\sim C26A-C97A \\sim C97A-C25A
 with sigma of 0.02
 C95-C96 \\sim C96-C78 \\sim C78-C95
 with sigma of 0.02
 C70-C95 \\sim C70-C95A
 with sigma of 0.02
 C78-C70 \\sim C78A-C70
 with sigma of 0.02
 C70-C96 \\sim C70-C96A
 with sigma of 0.02
 C95A-C96A \\sim C96A-C78A \\sim C78A-C95A
 with sigma of 0.02
 C91-C94 \\sim C91-C94A
 with sigma of 0.02
 C91-C93 \\sim C91-C93A
 with sigma of 0.02
 C91-C92 \\sim C91-C92A
 with sigma of 0.02
 C92-C93 \\sim C93-C94 \\sim C94-C92
 with sigma of 0.02
 C92A-C93A \\sim C93A-C94A \\sim C94A-C92A
 with sigma of 0.02
 C68-C74 \\sim C68-C74A
 with sigma of 0.02
 C68-C76 \\sim C68-C76A
 with sigma of 0.02
 C68-C75 \\sim C68-C75A
 with sigma of 0.02
 C74A-C75A \\sim C75A-C76A \\sim C76A-C74A
 with sigma of 0.02
 Rb02-O02X \\sim Rb-O02Y
 with sigma of 0.02
 Rb02-O03W \\sim Rb-O03X
 with sigma of 0.02
 Rb02-O86 \\sim Rb-O86A
 with sigma of 0.02
 Rb02-N044 \\sim Rb-N0
 with sigma of 0.02
 Rb02-O2 \\sim Rb-O2A
 with sigma of 0.02
 Rb02-N02N \\sim Rb-N02O
 with sigma of 0.02
 N044-C85 \\sim N0-C85A
 with sigma of 0.04
 C84-C89 \\sim C84A-C89A
 with sigma of 0.04
 O00A-C04A \\sim O1-C04B
 with sigma of 0.02
 O00A-C83 \\sim O1-C83A
 with sigma of 0.02
 C034-C03F \\sim C1E-C1D
 with sigma of 0.04
 C03F-O03W \\sim C1D-O03X
 with sigma of 0.04
 O00K-C04M \\sim O00L-C04N
 with sigma of 0.02
 O03W-C04A \\sim O03X-C04B
 with sigma of 0.04
 N02N-C040 \\sim N02O-C0
 with sigma of 0.02
 C040-O2 \\sim C0-O2A
 with sigma of 0.04
 N02N-C047 \\sim N02O-C1C
 with sigma of 0.02
 N02N-C82 \\sim N02O-C82A
 with sigma of 0.02
 O02X-C03O \\sim O02Y-C03P
 with sigma of 0.02
 O02X-C87 \\sim O02Y-C87A
 with sigma of 0.02
 O86-C89 \\sim O86A-C89A
 with sigma of 0.04
 O2-C90 \\sim O2A-C90A
 with sigma of 0.04
 C034-N044 \\sim C1E-N0
 with sigma of 0.02
 C034-C85 \\sim C1E-C85A
 with sigma of 0.02
 C034-C88 \\sim C1E-C88A
 with sigma of 0.04
 C03F-N044 \\sim C1D-N0
 with sigma of 0.02
 C03F-C04C \\sim C1D-C1B
 with sigma of 0.02
 C03I-C04C \\sim C99-C1B
 with sigma of 0.04
 O00K-C86 \\sim O00L-C86A
 with sigma of 0.02
 C03O-C87 \\sim C03P-C87A
 with sigma of 0.04
 O03W-O2 \\sim O03X-O2A
 with sigma of 0.04
 Rb02-O00A \\sim Rb-O1
 with sigma of 0.02
 O00K-O02X \\sim O00L-O02Y
 with sigma of 0.04
 C040-C047 \\sim C0-C1C
 with sigma of 0.04
 O00K-O03W \\sim O00L-O03X
 with sigma of 0.04
 N044-C04C \\sim N0-C1B
 with sigma of 0.04
 O00K-C047 \\sim O00L-C1C
 with sigma of 0.04
 N044-C87 \\sim N0-C87A
 with sigma of 0.04
 O00K-O2 \\sim O00L-O2A
 with sigma of 0.04
 N02N-O03W \\sim N02O-O03X
 with sigma of 0.04
 N02N-C04M \\sim N02O-C04N
 with sigma of 0.04
 N02N-C84 \\sim N02O-C84A
 with sigma of 0.04
 N02N-O2 \\sim N02O-O2A
 with sigma of 0.04
 O02X-O03W \\sim O02Y-O03X
 with sigma of 0.04
 O02X-O86 \\sim O02Y-O86A
 with sigma of 0.04
 O02X-C86 \\sim O02Y-C86A
 with sigma of 0.04
 Rb02-O00K \\sim Rb-O00L
 with sigma of 0.02
 C03I-O03W \\sim C99-O03X
 with sigma of 0.02
 C03I-C04A \\sim C99-C04B
 with sigma of 0.02
 O00K-N02N \\sim O00L-N02O
 with sigma of 0.04
 O00K-C03O \\sim O00L-C03P
 with sigma of 0.04
 C03O-C86 \\sim C03P-C86A
 with sigma of 0.02
 O00K-N044 \\sim O00L-N0
 with sigma of 0.04
 O00K-O86 \\sim O00L-O86A
 with sigma of 0.04
 O03W-C04C \\sim O03X-C1B
 with sigma of 0.02
 C040-C84 \\sim C0-C84A
 with sigma of 0.02
 N02N-O02X \\sim N02O-O02Y
 with sigma of 0.04
 N044-C88 \\sim N0-C88A
 with sigma of 0.02
 N02N-N044 \\sim N02O-N0
 with sigma of 0.04
 N02N-C83 \\sim N02O-C83A
 with sigma of 0.04
 N02N-O86 \\sim N02O-O86A
 with sigma of 0.04
 C047-C04M \\sim C1C-C04N
 with sigma of 0.02
 O02X-N044 \\sim O02Y-N0
 with sigma of 0.04
 C83-C82 \\sim C83A-C82A
 with sigma of 0.02
 O02X-O2 \\sim O02Y-O2A
 with sigma of 0.04
 O02X-C88 \\sim O02Y-C88A
 with sigma of 0.04
 C84-O2 \\sim C84A-O2A
 with sigma of 0.02
 O86-C85 \\sim O86A-C85A
 with sigma of 0.02
 O86-C90 \\sim O86A-C90A
 with sigma of 0.02
 C034-O86 \\sim C1E-O86A
 with sigma of 0.04
 C03F-C88 \\sim C1D-C88A
 with sigma of 0.04
 O2-C89 \\sim O2A-C89A
 with sigma of 0.02
 C88-C87 \\sim C88A-C87A
 with sigma of 0.02
 O03W-N044 \\sim O03X-N0
 with sigma of 0.04
 O03W-O86 \\sim O03X-O86A
 with sigma of 0.04
 C90-C89 \\sim C90A-C89A
 with sigma of 0.02
 C040-C82 \\sim C0-C82A
 with sigma of 0.04
 N044-O86 \\sim N0-O86A
 with sigma of 0.04
 N044-O2 \\sim N0-O2A
 with sigma of 0.04
 Rb02-C034 \\sim Rb-C1E
 with sigma of 0.04
 Rb02-C03F \\sim Rb-C1D
 with sigma of 0.04
 Rb02-C03I \\sim Rb-C99
 with sigma of 0.04
 Rb02-C03O \\sim Rb-C03P
 with sigma of 0.04
 Rb02-C040 \\sim Rb-C0
 with sigma of 0.04
 Rb02-C047 \\sim Rb-C1C
 with sigma of 0.04
 Rb02-C04A \\sim Rb-C04B
 with sigma of 0.04
 C047-C82 \\sim C1C-C82A
 with sigma of 0.04
 Rb02-C04C \\sim Rb-C1B
 with sigma of 0.04
 C04A-C83 \\sim C04B-C83A
 with sigma of 0.04
 Rb02-C04M \\sim Rb-C04N
 with sigma of 0.04
 Rb02-C83 \\sim Rb-C83A
 with sigma of 0.04
 Rb02-C82 \\sim Rb-C82A
 with sigma of 0.04
 Rb02-C84 \\sim Rb-C84A
 with sigma of 0.04
 C04M-C86 \\sim C04N-C86A
 with sigma of 0.04
 Rb02-C85 \\sim Rb-C85A
 with sigma of 0.04
 Rb02-C86 \\sim Rb-C86A
 with sigma of 0.04
 Rb02-C88 \\sim Rb-C88A
 with sigma of 0.04
 Rb02-C87 \\sim Rb-C87A
 with sigma of 0.04
 Rb02-C90 \\sim Rb-C90A
 with sigma of 0.04
 O86-O2 \\sim O86A-O2A
 with sigma of 0.04
 Rb02-C89 \\sim Rb-C89A
 with sigma of 0.04
 C85-C90 \\sim C85A-C90A
 with sigma of 0.04
 O00A-O00K \\sim O1-O00L
 with sigma of 0.04
 O00A-N02N \\sim O1-N02O
 with sigma of 0.04
 O00A-O02X \\sim O1-O02Y
 with sigma of 0.04
 O00A-C03I \\sim O1-C99
 with sigma of 0.04
 O00A-O03W \\sim O1-O03X
 with sigma of 0.04
 O00A-N044 \\sim O1-N0
 with sigma of 0.04
 O00A-C82 \\sim O1-C82A
 with sigma of 0.04
 O00A-O86 \\sim O1-O86A
 with sigma of 0.04
 O00A-O2 \\sim O1-O2A
 with sigma of 0.04
 Rb03-N02P \\sim Rb1-N02Q
 with sigma of 0.02
 N02P-N03M \\sim N02Q-N03N
 with sigma of 0.04
 Rb03-N03M \\sim Rb1-N03N
 with sigma of 0.02
 O026-C03R \\sim O0-C1I
 with sigma of 0.04
 C03E-N03M \\sim C1J-N03N
 with sigma of 0.04
 C04J-C77 \\sim C04K-C77A
 with sigma of 0.04
 Rb03-O00J \\sim Rb1-O3
 with sigma of 0.02
 O00S-N03M \\sim O00T-N03N
 with sigma of 0.04
 O009-C02W \\sim O4-C02X
 with sigma of 0.02
 O009-C032 \\sim O4-C1G
 with sigma of 0.02
 O00J-C02R \\sim O3-C02S
 with sigma of 0.02
 O00J-C03X \\sim O3-C03Y
 with sigma of 0.02
 O00N-C02J \\sim O00O-C02K
 with sigma of 0.02
 O00N-C03E \\sim O00O-C1J
 with sigma of 0.02
 O00S-C03J \\sim O00T-C100
 with sigma of 0.02
 O00S-C03S \\sim O00T-C1F
 with sigma of 0.02
 O00N-C04E \\sim O00O-C04F
 with sigma of 0.04
 O01S-C03Q \\sim O01T-C1H
 with sigma of 0.02
 O00S-O01S \\sim O00T-O01T
 with sigma of 0.04
 O01S-C03R \\sim O01T-C1I
 with sigma of 0.02
 O01S-C80 \\sim O01T-C80A
 with sigma of 0.04
 O026-C79 \\sim O0-C79A
 with sigma of 0.02
 O026-C80 \\sim O0-C80A
 with sigma of 0.02
 C03T-C04J \\sim C1K-C04K
 with sigma of 0.04
 C02J-C02R \\sim C02K-C02S
 with sigma of 0.02
 N02P-C03T \\sim N02Q-C1K
 with sigma of 0.02
 N02P-C04J \\sim N02Q-C04K
 with sigma of 0.02
 N02P-C77 \\sim N02Q-C77A
 with sigma of 0.02
 Rb03-O026 \\sim Rb1-O0
 with sigma of 0.02
 C02W-C03T \\sim C02X-C1K
 with sigma of 0.02
 O00S-N02P \\sim O00T-N02Q
 with sigma of 0.04
 C032-C03S \\sim C1G-C1F
 with sigma of 0.02
 C03E-C04E \\sim C1J-C04F
 with sigma of 0.02
 C03J-C04D \\sim C100-C1L
 with sigma of 0.02
 O01S-N02P \\sim O01T-N02Q
 with sigma of 0.04
 N03M-C04D \\sim N03N-C1L
 with sigma of 0.02
 N03M-C04E \\sim N03N-C04F
 with sigma of 0.02
 N03M-C81 \\sim N03N-C81A
 with sigma of 0.02
 O026-N02P \\sim O0-N02Q
 with sigma of 0.04
 C03Q-C81 \\sim C1H-C81A
 with sigma of 0.02
 C03R-C80 \\sim C1I-C80A
 with sigma of 0.02
 C02J-C03E \\sim C02K-C1J
 with sigma of 0.04
 N02P-C79 \\sim N02Q-C79A
 with sigma of 0.04
 C03X-C04J \\sim C03Y-C04K
 with sigma of 0.02
 C02W-C032 \\sim C02X-C1G
 with sigma of 0.04
 Rb03-O009 \\sim Rb1-O4
 with sigma of 0.02
 C03J-C03S \\sim C100-C1F
 with sigma of 0.04
 C79-C77 \\sim C79A-C77A
 with sigma of 0.02
 C04D-C81 \\sim C1L-C81A
 with sigma of 0.04
 Rb03-O00S \\sim Rb1-O00T
 with sigma of 0.02
 O00N-N03M \\sim O00O-N03N
 with sigma of 0.04
 Rb03-C02J \\sim Rb1-C02K
 with sigma of 0.04
 O00S-O026 \\sim O00T-O0
 with sigma of 0.04
 Rb03-C02R \\sim Rb1-C02S
 with sigma of 0.04
 O00S-C032 \\sim O00T-C1G
 with sigma of 0.04
 Rb03-C02W \\sim Rb1-C02X
 with sigma of 0.04
 O00S-C04D \\sim O00T-C1L
 with sigma of 0.04
 Rb03-C032 \\sim Rb1-C1G
 with sigma of 0.04
 Rb03-C03E \\sim Rb1-C1J
 with sigma of 0.04
 Rb03-C03J \\sim Rb1-C100
 with sigma of 0.04
 Rb03-C03Q \\sim Rb1-C1H
 with sigma of 0.04
 O01S-O026 \\sim O01T-O0
 with sigma of 0.04
 Rb03-C03R \\sim Rb1-C1I
 with sigma of 0.04
 O01S-N03M \\sim O01T-N03N
 with sigma of 0.04
 Rb03-C03S \\sim Rb1-C1F
 with sigma of 0.04
 O01S-C81 \\sim O01T-C81A
 with sigma of 0.04
 Rb03-C03T \\sim Rb1-C1K
 with sigma of 0.04
 Rb03-C03X \\sim Rb1-C03Y
 with sigma of 0.04
 Rb03-C04D \\sim Rb1-C1L
 with sigma of 0.04
 Rb03-C04E \\sim Rb1-C04F
 with sigma of 0.04
 Rb03-C04J \\sim Rb1-C04K
 with sigma of 0.04
 O026-N03M \\sim O0-N03N
 with sigma of 0.04
 Rb03-C79 \\sim Rb1-C79A
 with sigma of 0.04
 O026-C77 \\sim O0-C77A
 with sigma of 0.04
 Rb03-C77 \\sim Rb1-C77A
 with sigma of 0.04
 Rb03-C80 \\sim Rb1-C80A
 with sigma of 0.04
 Rb03-C81 \\sim Rb1-C81A
 with sigma of 0.04
 N02P-C02W \\sim N02Q-C02X
 with sigma of 0.04
 N02P-C03X \\sim N02Q-C03Y
 with sigma of 0.04
 C02R-C03X \\sim C02S-C03Y
 with sigma of 0.04
 O009-O00J \\sim O4-O3
 with sigma of 0.04
 O009-O00N \\sim O4-O00O
 with sigma of 0.04
 C03J-N03M \\sim C100-N03N
 with sigma of 0.04
 O009-O00S \\sim O4-O00T
 with sigma of 0.04
 N03M-C03Q \\sim N03N-C1H
 with sigma of 0.04
 O009-O01S \\sim O4-O01T
 with sigma of 0.04
 O009-O026 \\sim O4-O0
 with sigma of 0.04
 O009-N02P \\sim O4-N02Q
 with sigma of 0.04
 O009-N03M \\sim O4-N03N
 with sigma of 0.04
 C03Q-C03R \\sim C1H-C1I
 with sigma of 0.04
 O009-C03S \\sim O4-C1F
 with sigma of 0.04
 O009-C03T \\sim O4-C1K
 with sigma of 0.04
 C03T-C77 \\sim C1K-C77A
 with sigma of 0.04
 C04D-C04E \\sim C1L-C04F
 with sigma of 0.04
 O00J-O00N \\sim O3-O00O
 with sigma of 0.04
 C04E-C81 \\sim C04F-C81A
 with sigma of 0.04
 O00J-O00S \\sim O3-O00T
 with sigma of 0.04
 O00J-O01S \\sim O3-O01T
 with sigma of 0.04
 O00J-O026 \\sim O3-O0
 with sigma of 0.04
 C79-C80 \\sim C79A-C80A
 with sigma of 0.04
 O00J-C02J \\sim O3-C02K
 with sigma of 0.04
 O00J-N02P \\sim O3-N02Q
 with sigma of 0.04
 O00J-N03M \\sim O3-N03N
 with sigma of 0.04
 O00J-C04J \\sim O3-C04K
 with sigma of 0.04
 O00N-O00S \\sim O00O-O00T
 with sigma of 0.04
 O00N-O01S \\sim O00O-O01T
 with sigma of 0.04
 Rb03-O00N \\sim Rb1-O00O
 with sigma of 0.02
 O00N-O026 \\sim O00O-O0
 with sigma of 0.04
 Rb03-O01S \\sim Rb1-O01T
 with sigma of 0.02
 O00N-N02P \\sim O00O-N02Q
 with sigma of 0.04
 O00N-C02R \\sim O00O-C02S
 with sigma of 0.04
 Rb01-O00F \\sim Rb2-O00G
 with sigma of 0.02
 Rb01-N00P \\sim Rb2-N00Q
 with sigma of 0.02
 Rb01-O013 \\sim Rb2-O7
 with sigma of 0.02
 Rb01-N01X \\sim Rb2-N01Y
 with sigma of 0.02
 Rb01-O00B \\sim Rb2-O00C
 with sigma of 0.02
 O00F-O013 \\sim O00G-O7
 with sigma of 0.04
 Rb01-O006 \\sim Rb2-O8
 with sigma of 0.02
 C02M-C02O \\sim C02N-C02P
 with sigma of 0.04
 O004-C01Z \\sim O6-C01{
 with sigma of 0.02
 O00B-N01X \\sim O00C-N01Y
 with sigma of 0.04
 C03H-C03U \\sim C1O-C03V
 with sigma of 0.04
 N00P-N01X \\sim N00Q-N01Y
 with sigma of 0.04
 O006-C029 \\sim O8-C1P
 with sigma of 0.02
 Rb01-O005 \\sim Rb2-O5
 with sigma of 0.02
 O006-C02Q \\sim O8-C1Q
 with sigma of 0.02
 C01K-C01Z \\sim C01L-C01{
 with sigma of 0.04
 O00B-C03A \\sim O00C-C03B
 with sigma of 0.02
 O00B-C03G \\sim O00C-C1N
 with sigma of 0.02
 Rb01-O004 \\sim Rb2-O6
 with sigma of 0.02
 O006-O00F \\sim O8-O00G
 with sigma of 0.04
 C03A-C03G \\sim C03B-C1N
 with sigma of 0.04
 C03K-C049 \\sim C03L-C1T
 with sigma of 0.04
 O005-C02H \\sim O5-C02I
 with sigma of 0.02
 O006-C02O \\sim O8-C02P
 with sigma of 0.04
 O004-C01K \\sim O6-C01L
 with sigma of 0.02
 O006-O013 \\sim O8-O7
 with sigma of 0.04
 N00P-C02F \\sim N00Q-C02G
 with sigma of 0.02
 N00P-C02M \\sim N00Q-C02N
 with sigma of 0.02
 O00B-N00P \\sim O00C-N00Q
 with sigma of 0.04
 N00P-C02O \\sim N00Q-C02P
 with sigma of 0.02
 O00B-C03K \\sim O00C-C03L
 with sigma of 0.04
 O00F-N01X \\sim O00G-N01Y
 with sigma of 0.04
 O013-C03H \\sim O7-C1O
 with sigma of 0.02
 O013-C03U \\sim O7-C03V
 with sigma of 0.02
 N00P-C029 \\sim N00Q-C1P
 with sigma of 0.04
 C01K-C02E \\sim C01L-C1R
 with sigma of 0.02
 N01X-C03K \\sim N01Y-C03L
 with sigma of 0.02
 N01X-C042 \\sim N01Y-C1S
 with sigma of 0.02
 O013-N01X \\sim O7-N01Y
 with sigma of 0.04
 N01X-C049 \\sim N01Y-C1T
 with sigma of 0.02
 O005-C030 \\sim O5-C1M
 with sigma of 0.02
 C01Z-C02F \\sim C01{-C02G
 with sigma of 0.02
 N01X-C03D \\sim N01Y-C101
 with sigma of 0.04
 C029-C02O \\sim C1P-C02P
 with sigma of 0.02
 C02F-C02M \\sim C02G-C02N
 with sigma of 0.04
 C02H-C02M \\sim C02I-C02N
 with sigma of 0.02
 C02Q-C03G \\sim C1Q-C1N
 with sigma of 0.02
 C030-C03H \\sim C1M-C1O
 with sigma of 0.02
 O013-C042 \\sim O7-C1S
 with sigma of 0.04
 O00F-C02E \\sim O00G-C1R
 with sigma of 0.02
 O006-O00B \\sim O8-O00C
 with sigma of 0.04
 O00F-C03D \\sim O00G-C101
 with sigma of 0.02
 O006-N00P \\sim O8-N00Q
 with sigma of 0.04
 O006-N01X \\sim O8-N01Y
 with sigma of 0.04
 C03D-C049 \\sim C101-C1T
 with sigma of 0.02
 O006-C03G \\sim O8-C1N
 with sigma of 0.04
 C03U-C042 \\sim C03V-C1S
 with sigma of 0.02
 O00B-O00F \\sim O00C-O00G
 with sigma of 0.04
 O00B-O013 \\sim O00C-O7
 with sigma of 0.04
 O00B-C02Q \\sim O00C-C1Q
 with sigma of 0.04
 Rb01-C01K \\sim Rb2-C01L
 with sigma of 0.04
 Rb01-C01Z \\sim Rb2-C01{
 with sigma of 0.04
 Rb01-C029 \\sim Rb2-C1P
 with sigma of 0.04
 Rb01-C02E \\sim Rb2-C1R
 with sigma of 0.04
 Rb01-C02F \\sim Rb2-C02G
 with sigma of 0.04
 O00F-N00P \\sim O00G-N00Q
 with sigma of 0.04
 Rb01-C02H \\sim Rb2-C02I
 with sigma of 0.04
 O00F-C01K \\sim O00G-C01L
 with sigma of 0.04
 Rb01-C02M \\sim Rb2-C02N
 with sigma of 0.04
 O00F-C049 \\sim O00G-C1T
 with sigma of 0.04
 Rb01-C02O \\sim Rb2-C02P
 with sigma of 0.04
 Rb01-C02Q \\sim Rb2-C1Q
 with sigma of 0.04
 Rb01-C030 \\sim Rb2-C1M
 with sigma of 0.04
 Rb01-C03A \\sim Rb2-C03B
 with sigma of 0.04
 N00P-O013 \\sim N00Q-O7
 with sigma of 0.04
 Rb01-C03D \\sim Rb2-C101
 with sigma of 0.04
 N00P-C01Z \\sim N00Q-C01{
 with sigma of 0.04
 Rb01-C03G \\sim Rb2-C1N
 with sigma of 0.04
 N00P-C02H \\sim N00Q-C02I
 with sigma of 0.04
 Rb01-C03H \\sim Rb2-C1O
 with sigma of 0.04
 Rb01-C03K \\sim Rb2-C03L
 with sigma of 0.04
 Rb01-C03U \\sim Rb2-C03V
 with sigma of 0.04
 Rb01-C042 \\sim Rb2-C1S
 with sigma of 0.04
 Rb01-C049 \\sim Rb2-C1T
 with sigma of 0.04
 O013-C030 \\sim O7-C1M
 with sigma of 0.04
 N01X-C03A \\sim N01Y-C03B
 with sigma of 0.04
 N01X-C03U \\sim N01Y-C03V
 with sigma of 0.04
 O004-O005 \\sim O6-O5
 with sigma of 0.04
 O004-O006 \\sim O6-O8
 with sigma of 0.04
 O004-O00B \\sim O6-O00C
 with sigma of 0.04
 O004-O00F \\sim O6-O00G
 with sigma of 0.04
 O004-N00P \\sim O6-N00Q
 with sigma of 0.04
 O004-O013 \\sim O6-O7
 with sigma of 0.04
 C029-C02Q \\sim C1P-C1Q
 with sigma of 0.04
 O004-N01X \\sim O6-N01Y
 with sigma of 0.04
 C02E-C03D \\sim C1R-C101
 with sigma of 0.04
 O004-C02E \\sim O6-C1R
 with sigma of 0.04
 C02F-C02O \\sim C02G-C02P
 with sigma of 0.04
 O004-C02F \\sim O6-C02G
 with sigma of 0.04
 C02H-C030 \\sim C02I-C1M
 with sigma of 0.04
 O005-O006 \\sim O5-O8
 with sigma of 0.04
 O005-O00B \\sim O5-O00C
 with sigma of 0.04
 O005-O00F \\sim O5-O00G
 with sigma of 0.04
 O005-N00P \\sim O5-N00Q
 with sigma of 0.04
 O005-O013 \\sim O5-O7
 with sigma of 0.04
 O005-N01X \\sim O5-N01Y
 with sigma of 0.04
 C03K-C042 \\sim C03L-C1S
 with sigma of 0.04
 O005-C02M \\sim O5-C02N
 with sigma of 0.04
 O005-C03H \\sim O5-C1O
 with sigma of 0.04
 C042-C049 \\sim C1S-C1T
 with sigma of 0.04
 C03A-C03K \\sim C03B-C03L
 with sigma of 0.02
 C37-C41 \\sim C37-C41A
 with sigma of 0.02
 C37-C43 \\sim C37-C43A
 with sigma of 0.02
 C37-C42 \\sim C37-C42A
 with sigma of 0.02
 C41A-C42A \\sim C42A-C43A \\sim C43A-C41A
 with sigma of 0.02
 C67-C73 \\sim C67-C73A
 with sigma of 0.02
 C67-C71 \\sim C67-C71A
 with sigma of 0.02
 C67-C72 \\sim C67-C72A
 with sigma of 0.02
3. Uiso/Uaniso restraints and constraints
C27 \\sim C1 \\sim C30 \\sim C98 \\sim C30A \\sim C27A \\sim C98A \\sim C1A:
within 2A with sigma of 0.01 and sigma for terminal atoms of 0.02 within 2A
C16 \\sim C25 \\sim C26 \\sim C97 \\sim C26A \\sim C25A \\sim C97A: within 2A
with sigma of 0.01 and sigma for terminal atoms of 0.02 within 2A
C47 \\sim C52 \\sim C66 \\sim C53 \\sim C60 \\sim C61 \\sim C78 \\sim C70 \\sim
C95 \\sim C96 \\sim C78A \\sim C96A \\sim C95A: within 2A with sigma of 0.01
and sigma for terminal atoms of 0.02 within 2A
C64 \\sim C65 \\sim C69 \\sim C91 \\sim C94 \\sim C93 \\sim C92 \\sim C93A
\\sim C94A \\sim C92A \\sim C014 \\sim C58 \\sim C59: within 2A with sigma of
0.01 and sigma for terminal atoms of 0.02 within 2A
C68 \\sim C74 \\sim C75 \\sim C76 \\sim C76A \\sim C74A \\sim C75A: within 2A
with sigma of 0.01 and sigma for terminal atoms of 0.02 within 2A
C03I \\sim O2 \\sim O00A \\sim O00K \\sim O03W \\sim O86 \\sim N02N \\sim N044
\\sim C84 \\sim C89 \\sim C03O \\sim C87 \\sim C04A \\sim C83 \\sim C04M \\sim
C86 \\sim C04C \\sim C85 \\sim C90 \\sim C040 \\sim C047 \\sim C82 \\sim C88
\\sim C034 \\sim C03F \\sim C1B \\sim O03X \\sim C99 \\sim O2A \\sim O02Y \\sim
O1 \\sim O00L \\sim O86A \\sim N02O \\sim N0 \\sim C04B \\sim C1D \\sim C84A
\\sim C89A \\sim C03P \\sim C87A \\sim C83A \\sim C04N \\sim C86A \\sim C85A
\\sim C90A \\sim C0 \\sim C1C \\sim C82A \\sim C1E \\sim C88A \\sim O02X:
within 2A with sigma of 0.01 and sigma for terminal atoms of 0.02 within 2A
C03T \\sim O009 \\sim O00J \\sim O00N \\sim O00S \\sim O01S \\sim O026 \\sim
N02P \\sim N03M \\sim C02W \\sim C032 \\sim C02R \\sim C03X \\sim C02J \\sim
C03E \\sim C03J \\sim C03S \\sim C03Q \\sim C03R \\sim C79 \\sim C80 \\sim C04J
\\sim C77 \\sim C04D \\sim C04E \\sim C81 \\sim C1K \\sim C04F \\sim N03N \\sim
C1J \\sim C1L \\sim C81A \\sim O00O \\sim O00T \\sim O3 \\sim O0 \\sim O4 \\sim
O01T \\sim N02Q \\sim C100 \\sim C1H \\sim C02K \\sim C1F \\sim C02S \\sim C03Y
\\sim C79A \\sim C80A \\sim C02X \\sim C1G \\sim C1I \\sim C04K \\sim C77A:
within 2A with sigma of 0.01 and sigma for terminal atoms of 0.02 within 2A
C03A \\sim O004 \\sim O005 \\sim O006 \\sim O00B \\sim O00F \\sim N00P \\sim
O013 \\sim N01X \\sim C01K \\sim C01Z \\sim C02H \\sim C030 \\sim C029 \\sim
C02Q \\sim C03G \\sim C02E \\sim C03D \\sim C02F \\sim C02M \\sim C02O \\sim
C03H \\sim C03U \\sim C03K \\sim C042 \\sim C049 \\sim C03B \\sim C101 \\sim
O00G \\sim C1T \\sim C1R \\sim N01Y \\sim O5 \\sim O00C \\sim O6 \\sim O7 \\sim
O8 \\sim N00Q \\sim C01L \\sim C03L \\sim C1S \\sim C02I \\sim C1M \\sim C1N
\\sim C01{ \\sim C1O \\sim C03V \\sim C1P \\sim C1Q \\sim C02G \\sim C02N \\sim
C02P: within 2A with sigma of 0.01 and sigma for terminal atoms of 0.02 within
2A
C37 \\sim C41 \\sim C42 \\sim C43 \\sim C42A \\sim C43A \\sim C41A: within 2A
with sigma of 0.01 and sigma for terminal atoms of 0.02 within 2A
C67 \\sim C71 \\sim C72 \\sim C73 \\sim C72A \\sim C71A \\sim C73A: within 2A
with sigma of 0.01 and sigma for terminal atoms of 0.02 within 2A
4. Others
 Sof(C30A)=Sof(H30D)=Sof(H30E)=Sof(H30F)=Sof(C27A)=Sof(C98A)=Sof(H98D)=
 Sof(H98E)=Sof(H98F)=Sof(C1A)=Sof(H1AA)=Sof(H1AB)=Sof(H1AC)=1-FVAR(1)
 Sof(C27)=Sof(C1)=Sof(H1A)=Sof(H1B)=Sof(H1C)=Sof(C30)=Sof(H30A)=Sof(H30B)=
 Sof(H30C)=Sof(C98)=Sof(H98A)=Sof(H98B)=Sof(H98C)=FVAR(1)
 Sof(C26A)=Sof(H26D)=Sof(H26E)=Sof(H26F)=Sof(C25A)=Sof(H25D)=Sof(H25E)=
 Sof(H25F)=Sof(C97A)=Sof(H97D)=Sof(H97E)=Sof(H97F)=1-FVAR(2)
 Sof(C25)=Sof(H25A)=Sof(H25B)=Sof(H25C)=Sof(C26)=Sof(H26A)=Sof(H26B)=Sof(H26C)=
 Sof(C97)=Sof(H97A)=Sof(H97B)=Sof(H97C)=FVAR(2)
 Sof(C78A)=Sof(H78D)=Sof(H78E)=Sof(H78F)=Sof(C96A)=Sof(H96D)=Sof(H96E)=
 Sof(H96F)=Sof(C95A)=Sof(H95D)=Sof(H95E)=Sof(H95F)=1-FVAR(3)
 Sof(C78)=Sof(H78A)=Sof(H78B)=Sof(H78C)=Sof(C95)=Sof(H95A)=Sof(H95B)=Sof(H95C)=
 Sof(C96)=Sof(H96A)=Sof(H96B)=Sof(H96C)=FVAR(3)
 Sof(C93A)=Sof(H93D)=Sof(H93E)=Sof(H93F)=Sof(C94A)=Sof(H94D)=Sof(H94E)=
 Sof(H94F)=Sof(C92A)=Sof(H92D)=Sof(H92E)=Sof(H92F)=1-FVAR(4)
 Sof(C94)=Sof(H94A)=Sof(H94B)=Sof(H94C)=Sof(C93)=Sof(H93A)=Sof(H93B)=Sof(H93C)=
 Sof(C92)=Sof(H92A)=Sof(H92B)=Sof(H92C)=FVAR(4)
 Sof(C76A)=Sof(H76D)=Sof(H76E)=Sof(H76F)=Sof(C74A)=Sof(H74D)=Sof(H74E)=
 Sof(H74F)=Sof(C75A)=Sof(H75D)=Sof(H75E)=Sof(H75F)=1-FVAR(5)
 Sof(C74)=Sof(H74A)=Sof(H74B)=Sof(H74C)=Sof(C75)=Sof(H75A)=Sof(H75B)=Sof(H75C)=
 Sof(C76)=Sof(H76A)=Sof(H76B)=Sof(H76C)=FVAR(5)
 Sof(O03X)=Sof(Rb)=Sof(O2A)=Sof(O02Y)=Sof(O1)=Sof(O00L)=Sof(O86A)=Sof(N02O)=
 Sof(N0)=Sof(C84A)=Sof(H84C)=Sof(H84D)=Sof(C89A)=Sof(H89C)=Sof(H89D)=Sof(C03P)=
 Sof(H6)=Sof(HG)=Sof(C87A)=Sof(H87C)=Sof(H87D)=Sof(C04B)=Sof(H04U)=Sof(H04V)=
 Sof(C83A)=Sof(H83C)=Sof(H83D)=Sof(C04N)=Sof(H04W)=Sof(H04X)=Sof(C86A)=
 Sof(H86C)=Sof(H86D)=Sof(C99)=Sof(H99A)=Sof(H99B)=Sof(C1B)=Sof(H1BA)=Sof(H1BB)=
 Sof(C85A)=Sof(H85C)=Sof(H85D)=Sof(C90A)=Sof(H90C)=Sof(H90D)=Sof(C0)=Sof(H0A)=
 Sof(H0B)=Sof(C1C)=Sof(H1CA)=Sof(H1CB)=Sof(C82A)=Sof(H82C)=Sof(H82D)=Sof(C1D)=
 Sof(H1DA)=Sof(H1DB)=Sof(C1E)=Sof(H1EA)=Sof(H1EB)=Sof(C88A)=Sof(H88C)=Sof(H88D)=
 1-FVAR(6)
 Sof(Rb02)=Sof(O00A)=Sof(O00K)=Sof(N02N)=Sof(O02X)=Sof(C034)=Sof(H03O)=
 Sof(H03P)=Sof(C03F)=Sof(H03Q)=Sof(H03R)=Sof(C03I)=Sof(H03S)=Sof(H03T)=
 Sof(C03O)=Sof(H03U)=Sof(H03V)=Sof(O03W)=Sof(C040)=Sof(H04E)=Sof(H04F)=
 Sof(N044)=Sof(C047)=Sof(H04G)=Sof(H04H)=Sof(C04A)=Sof(H04I)=Sof(H04J)=
 Sof(C04C)=Sof(H04K)=Sof(H04L)=Sof(C04M)=Sof(H04M)=Sof(H04N)=Sof(C83)=Sof(H83A)=
 Sof(H83B)=Sof(C82)=Sof(H82A)=Sof(H82B)=Sof(C84)=Sof(H84A)=Sof(H84B)=Sof(O86)=
 Sof(C85)=Sof(H85A)=Sof(H85B)=Sof(O2)=Sof(C86)=Sof(H86A)=Sof(H86B)=Sof(C88)=
 Sof(H88A)=Sof(H88B)=Sof(C87)=Sof(H87A)=Sof(H87B)=Sof(C90)=Sof(H90A)=Sof(H90B)=
 Sof(C89)=Sof(H89A)=Sof(H89B)=FVAR(6)
 Sof(C04F)=Sof(H04Y)=Sof(HH)=Sof(Rb1)=Sof(O00T)=Sof(O3)=Sof(O0)=Sof(O4)=
 Sof(O01T)=Sof(O00O)=Sof(N02Q)=Sof(N03N)=Sof(C100)=Sof(H10A)=Sof(H10B)=Sof(C1F)=
 Sof(H1FA)=Sof(H1FB)=Sof(C02S)=Sof(H02U)=Sof(H02V)=Sof(C03Y)=Sof(H8)=Sof(HI)=
 Sof(C79A)=Sof(H79C)=Sof(H79D)=Sof(C80A)=Sof(H80C)=Sof(H80D)=Sof(C02X)=
 Sof(H02W)=Sof(H02X)=Sof(C1G)=Sof(H1GA)=Sof(H1GB)=Sof(C1H)=Sof(H1HA)=Sof(H1HB)=
 Sof(C1I)=Sof(H1IA)=Sof(H1IB)=Sof(C02K)=Sof(H02Y)=Sof(HJ)=Sof(C1J)=Sof(H1JA)=
 Sof(H1JB)=Sof(C1K)=Sof(H1KA)=Sof(H1KB)=Sof(C04K)=Sof(H04Z)=Sof(HK)=Sof(C77A)=
 Sof(H77C)=Sof(H77D)=Sof(C1L)=Sof(H1LA)=Sof(H1LB)=Sof(C81A)=Sof(H81C)=Sof(H81D)=
 1-FVAR(7)
 Sof(Rb03)=Sof(O009)=Sof(O00J)=Sof(O00N)=Sof(O00S)=Sof(O01S)=Sof(O026)=
 Sof(C02J)=Sof(H02O)=Sof(H02P)=Sof(N02P)=Sof(C02R)=Sof(H02Q)=Sof(H02R)=
 Sof(C02W)=Sof(H02S)=Sof(H02T)=Sof(C032)=Sof(H03W)=Sof(H03X)=Sof(C03E)=
 Sof(H03Y)=Sof(H)=Sof(C03J)=Sof(H03Z)=Sof(HA)=Sof(N03M)=Sof(C03Q)=Sof(H03)=
 Sof(HB)=Sof(C03R)=Sof(H1)=Sof(HC)=Sof(C03S)=Sof(H2)=Sof(HD)=Sof(C03T)=Sof(H4)=
 Sof(HE)=Sof(C03X)=Sof(H5)=Sof(HF)=Sof(C04D)=Sof(H04O)=Sof(H04P)=Sof(C04E)=
 Sof(H04Q)=Sof(H04R)=Sof(C04J)=Sof(H04S)=Sof(H04T)=Sof(C79)=Sof(H79A)=Sof(H79B)=
 Sof(C77)=Sof(H77A)=Sof(H77B)=Sof(C80)=Sof(H80A)=Sof(H80B)=Sof(C81)=Sof(H81A)=
 Sof(H81B)=FVAR(7)
 Sof(C101)=Sof(H10C)=Sof(H10D)=Sof(Rb2)=Sof(O5)=Sof(O00C)=Sof(O6)=Sof(O7)=
 Sof(O8)=Sof(O00G)=Sof(N00Q)=Sof(N01Y)=Sof(C02I)=Sof(H02Z)=Sof(HL)=Sof(C1M)=
 Sof(H1MA)=Sof(H1MB)=Sof(C03B)=Sof(H9)=Sof(HM)=Sof(C1N)=Sof(H1NA)=Sof(H1NB)=
 Sof(C01L)=Sof(H01G)=Sof(H01H)=Sof(C01{)=Sof(H01I)=Sof(H01J)=Sof(C1O)=Sof(H1OA)=
 Sof(H1OB)=Sof(C03V)=Sof(H11)=Sof(HN)=Sof(C1P)=Sof(H1PA)=Sof(H1PB)=Sof(C1Q)=
 Sof(H1QA)=Sof(H1QB)=Sof(C1R)=Sof(H1RA)=Sof(H1RB)=Sof(C02G)=Sof(H02)=Sof(HO)=
 Sof(C02N)=Sof(H12)=Sof(HP)=Sof(C02P)=Sof(H14)=Sof(HQ)=Sof(C03L)=Sof(H15)=
 Sof(HR)=Sof(C1S)=Sof(H1SA)=Sof(H1SB)=Sof(C1T)=Sof(H1TA)=Sof(H1TB)=1-FVAR(8)
 Sof(Rb01)=Sof(O004)=Sof(O005)=Sof(O006)=Sof(O00B)=Sof(O00F)=Sof(N00P)=
 Sof(O013)=Sof(C01K)=Sof(H01C)=Sof(H01D)=Sof(N01X)=Sof(C01Z)=Sof(H01E)=
 Sof(H01F)=Sof(C029)=Sof(H02A)=Sof(H02B)=Sof(C02E)=Sof(H02C)=Sof(H02D)=
 Sof(C02F)=Sof(H02E)=Sof(H02F)=Sof(C02H)=Sof(H02G)=Sof(H02H)=Sof(C02M)=
 Sof(H02I)=Sof(H02J)=Sof(C02O)=Sof(H02K)=Sof(H02L)=Sof(C02Q)=Sof(H02M)=
 Sof(H02N)=Sof(C030)=Sof(H03A)=Sof(H03B)=Sof(C03A)=Sof(H03C)=Sof(H03D)=
 Sof(C03D)=Sof(H03E)=Sof(H03F)=Sof(C03G)=Sof(H03G)=Sof(H03H)=Sof(C03H)=
 Sof(H03I)=Sof(H03J)=Sof(C03K)=Sof(H03K)=Sof(H03L)=Sof(C03U)=Sof(H03M)=
 Sof(H03N)=Sof(C042)=Sof(H04A)=Sof(H04B)=Sof(C049)=Sof(H04C)=Sof(H04D)=FVAR(8)
 Sof(C42A)=Sof(H42D)=Sof(H42E)=Sof(H42F)=Sof(C43A)=Sof(H43D)=Sof(H43E)=
 Sof(H43F)=Sof(C41A)=Sof(H41D)=Sof(H41E)=Sof(H41F)=1-FVAR(9)
 Sof(C41)=Sof(H41A)=Sof(H41B)=Sof(H41C)=Sof(C42)=Sof(H42A)=Sof(H42B)=Sof(H42C)=
 Sof(C43)=Sof(H43A)=Sof(H43B)=Sof(H43C)=FVAR(9)
 Sof(C72A)=Sof(H72D)=Sof(H72E)=Sof(H72F)=Sof(C71A)=Sof(H71D)=Sof(H71E)=
 Sof(H71F)=Sof(C73A)=Sof(H73D)=Sof(H73E)=Sof(H73F)=1-FVAR(10)
 Sof(C71)=Sof(H71A)=Sof(H71B)=Sof(H71C)=Sof(C72)=Sof(H72A)=Sof(H72B)=Sof(H72C)=
 Sof(C73)=Sof(H73A)=Sof(H73B)=Sof(H73C)=FVAR(10)
5.a Secondary CH2 refined with riding coordinates:
 C01K(H01C,H01D), C01Z(H01E,H01F), C029(H02A,H02B), C02E(H02C,H02D), C02F(H02E,
 H02F), C02H(H02G,H02H), C02J(H02O,H02P), C02M(H02I,H02J), C02O(H02K,H02L),
 C02Q(H02M,H02N), C02R(H02Q,H02R), C02W(H02S,H02T), C030(H03A,H03B), C032(H03W,
 H03X), C034(H03O,H03P), C03A(H03C,H03D), C03D(H03E,H03F), C03E(H03Y,H),
 C03F(H03Q,H03R), C03G(H03G,H03H), C03H(H03I,H03J), C03I(H03S,H03T), C03J(H03Z,
 HA), C03K(H03K,H03L), C03O(H03U,H03V), C03Q(H03,HB), C03R(H1,HC), C03S(H2,HD),
 C03T(H4,HE), C03U(H03M,H03N), C03X(H5,HF), C040(H04E,H04F), C042(H04A,H04B),
 C047(H04G,H04H), C049(H04C,H04D), C04A(H04I,H04J), C04C(H04K,H04L), C04D(H04O,
 H04P), C04E(H04Q,H04R), C04J(H04S,H04T), C04M(H04M,H04N), C79(H79A,H79B),
 C83(H83A,H83B), C77(H77A,H77B), C80(H80A,H80B), C82(H82A,H82B), C84(H84A,H84B),
  C81(H81A,H81B), C85(H85A,H85B), C86(H86A,H86B), C88(H88A,H88B), C87(H87A,
 H87B), C90(H90A,H90B), C89(H89A,H89B), C84A(H84C,H84D), C89A(H89C,H89D),
 C03P(H6,HG), C87A(H87C,H87D), C04B(H04U,H04V), C83A(H83C,H83D), C04N(H04W,
 H04X), C86A(H86C,H86D), C99(H99A,H99B), C1B(H1BA,H1BB), C85A(H85C,H85D),
 C90A(H90C,H90D), C0(H0A,H0B), C1C(H1CA,H1CB), C82A(H82C,H82D), C1D(H1DA,H1DB),
 C1E(H1EA,H1EB), C88A(H88C,H88D), C04F(H04Y,HH), C100(H10A,H10B), C1F(H1FA,
 H1FB), C02S(H02U,H02V), C03Y(H8,HI), C79A(H79C,H79D), C80A(H80C,H80D),
 C02X(H02W,H02X), C1G(H1GA,H1GB), C1H(H1HA,H1HB), C1I(H1IA,H1IB), C02K(H02Y,HJ),
  C1J(H1JA,H1JB), C1K(H1KA,H1KB), C04K(H04Z,HK), C77A(H77C,H77D), C1L(H1LA,
 H1LB), C81A(H81C,H81D), C101(H10C,H10D), C02I(H02Z,HL), C1M(H1MA,H1MB),
 C03B(H9,HM), C1N(H1NA,H1NB), C01L(H01G,H01H), C01{(H01I,H01J), C1O(H1OA,H1OB),
 C03V(H11,HN), C1P(H1PA,H1PB), C1Q(H1QA,H1QB), C1R(H1RA,H1RB), C02G(H02,HO),
 C02N(H12,HP), C02P(H14,HQ), C03L(H15,HR), C1S(H1SA,H1SB), C1T(H1TA,H1TB)
5.b Me refined with riding coordinates:
 C1(H1A,H1B,H1C), C94(H94A,H94B,H94C), C93(H93A,H93B,H93C), C96(H96A,H96B,
 H96C), C92(H92A,H92B,H92C), C30A(H30D,H30E,H30F), C26A(H26D,H26E,H26F),
 C96A(H96D,H96E,H96F), C95A(H95D,H95E,H95F), C94A(H94D,H94E,H94F), C92A(H92D,
 H92E,H92F), C76A(H76D,H76E,H76F), C74A(H74D,H74E,H74F), C75A(H75D,H75E,H75F)
5.c Aromatic/amide H refined with riding coordinates:
 C00C(H00C), C00U(H00U), C00Y(H00Y), C015(H015), C016(H016), C01A(H01A),
 C01B(H01B), C19(H19), C48(H48), C13(H13), C58(H58), C21(H21), C24(H24),
 C54(H54), C59(H59), C49(H49), C50(H50), C64(H64), C3(H3), C7(H7), C10(H10),
 C55(H55), C52(H52), C56(H56), C51(H51), C53(H53), C65(H65), C60(H60), C61(H61),
  C57(H57)
5.d Idealised Me refined as rotating group:
 C44(H44A,H44B,H44C), C45(H45A,H45B,H45C), C46(H46A,H46B,H46C), C41(H41A,H41B,
 H41C), C42(H42A,H42B,H42C), C43(H43A,H43B,H43C), C71(H71A,H71B,H71C), C25(H25A,
 H25B,H25C), C26(H26A,H26B,H26C), C72(H72A,H72B,H72C), C78(H78A,H78B,H78C),
 C74(H74A,H74B,H74C), C75(H75A,H75B,H75C), C73(H73A,H73B,H73C), C76(H76A,H76B,
 H76C), C30(H30A,H30B,H30C), C97(H97A,H97B,H97C), C95(H95A,H95B,H95C), C98(H98A,
 H98B,H98C), C98A(H98D,H98E,H98F), C1A(H1AA,H1AB,H1AC), C25A(H25D,H25E,H25F),
 C97A(H97D,H97E,H97F), C78A(H78D,H78E,H78F), C93A(H93D,H93E,H93F), C42A(H42D,
 H42E,H42F), C43A(H43D,H43E,H43F), C41A(H41D,H41E,H41F), C72A(H72D,H72E,H72F),
 C71A(H71D,H71E,H71F), C73A(H73D,H73E,H73F)
;
_smtbx_masks_void_probe_radius 1.2
_smtbx_masks_void_truncation_radius 1.2
_olex2_submission_special_instructions 'No special instructions were received'

loop_
_space_group_symop_operation_xyz
'x, y, z'
'-x, -y, -z'

loop_
_atom_site_label
_atom_site_type_symbol
_atom_site_fract_x
_atom_site_fract_y
_atom_site_fract_z
_atom_site_U_iso_or_equiv
_atom_site_adp_type
_atom_site_occupancy
_atom_site_site_symmetry_order
_atom_site_calc_flag
_atom_site_refinement_flags_posn
_atom_site_refinement_flags_adp
_atom_site_refinement_flags_occupancy
_atom_site_disorder_assembly
_atom_site_disorder_group
Rb1 Rb 0.0571(2) 0.70018(9) 0.27828(13) 0.0866(10) Uani 0.678(11) 1 d D . P A 1
Rb2 Rb 0.6097(4) 0.3064(2) 0.41551(18) 0.0954(13) Uani 0.513(3) 1 d D . P B 1
Rb3 Rb 0.8721(5) 0.5488(2) 0.1107(2) 0.0933(12) Uani 0.465(7) 1 d D . P C 1
O2 O -0.0159(7) 0.6299(4) 0.3542(4) 0.095(2) Uani 0.678(11) 1 d D U P A 1
O4 O 0.2313(7) 0.7039(4) 0.3121(4) 0.097(2) Uani 0.678(11) 1 d D U P A 1
O6 O 0.1273(8) 0.6114(4) 0.2050(3) 0.088(2) Uani 0.678(11) 1 d D U P A 1
C4 C 0.5690(5) 0.4352(3) 0.2180(2) 0.0773(19) Uani 1 1 d . . . . .
C3 C 0.6203(5) 0.4653(3) 0.2457(2) 0.0743(18) Uani 1 1 d . . . . .
O16 O 0.8391(12) 0.4331(5) 0.0948(7) 0.121(3) Uani 0.465(7) 1 d D U P C 1
O12 O 0.5198(10) 0.2898(5) 0.5155(4) 0.112(3) Uani 0.513(3) 1 d D U P B 1
O5 O 0.0239(8) 0.7254(4) 0.1817(3) 0.108(2) Uani 0.678(11) 1 d D U P A 1
C16 C 0.9874(5) 0.3514(3) 0.2948(3) 0.084(2) Uani 1 1 d . . . . .
H00C H 1.023573 0.317783 0.277583 0.100 Uiso 1 1 calc R U . . .
C24 C 0.7756(5) 0.5514(3) 0.4551(3) 0.0797(19) Uani 1 1 d . . . . .
C15 C 0.8913(5) 0.3755(3) 0.2870(3) 0.081(2) Uani 1 1 d . . . . .
O1 O -0.1501(6) 0.7248(5) 0.3204(4) 0.105(2) Uani 0.678(11) 1 d D U P A 1
C20 C 0.8355(5) 0.4274(3) 0.3128(2) 0.0705(17) Uani 1 1 d . . . . .
C29 C 0.6225(5) 0.5482(3) 0.2992(2) 0.0704(17) Uani 1 1 d . . . . .
C44 C 0.5864(5) 0.5259(3) 0.2586(2) 0.0729(18) Uani 1 1 d . . . . .
O14 O 1.0749(9) 0.5285(7) 0.0636(6) 0.111(3) Uani 0.465(7) 1 d D U P C 1
O10 O 0.8120(7) 0.2918(6) 0.4319(4) 0.104(3) Uani 0.513(3) 1 d D U P B 1
C9 C 0.6135(5) 0.3773(3) 0.2018(3) 0.0786(19) Uani 1 1 d . . . . .
C99 C 0.8050(6) 0.5643(3) 0.5027(3) 0.089(2) Uani 1 1 d . . . . .
O13 O 0.9338(12) 0.6157(7) 0.0258(5) 0.121(3) Uani 0.465(7) 1 d D U P C 1
C28 C 0.6953(5) 0.5113(3) 0.3213(2) 0.0726(18) Uani 1 1 d . . . . .
N2 N 0.1897(7) 0.5898(4) 0.3030(3) 0.082(2) Uani 0.678(11) 1 d D U P A 1
C2 C 0.7058(5) 0.4342(3) 0.2621(2) 0.0716(17) Uani 1 1 d . . . . .
C30 C 0.5828(5) 0.6083(3) 0.3033(2) 0.0687(17) Uani 1 1 d . . . . .
O15 O 0.6932(11) 0.5338(7) 0.0890(7) 0.131(3) Uani 0.465(7) 1 d D U P C 1
C27 C 0.7234(5) 0.5251(3) 0.3665(2) 0.0726(17) Uani 1 1 d . . . . .
C25 C 0.6868(5) 0.5768(3) 0.4425(2) 0.0765(18) Uani 1 1 d . . . . .
H00U H 0.641814 0.603948 0.463946 0.092 Uiso 1 1 calc R U . . .
C45 C 0.5279(5) 0.6221(3) 0.2642(2) 0.0681(17) Uani 1 1 d . . . . .
C21 C 0.7435(5) 0.4580(3) 0.2992(2) 0.0714(17) Uani 1 1 d . . . . .
C43 C 0.5287(5) 0.5740(3) 0.2373(2) 0.0714(18) Uani 1 1 d . . . . .
C26 C 0.6603(5) 0.5643(3) 0.3996(2) 0.0782(19) Uani 1 1 d . . . . .
H00Y H 0.597732 0.582855 0.392545 0.094 Uiso 1 1 calc R U . . .
C47 C 0.4816(6) 0.8590(3) 0.2951(3) 0.082(2) Uani 1 1 d . . . . .
C19 C 0.8745(5) 0.4476(3) 0.3497(2) 0.0709(17) Uani 1 1 d . . . . .
C17 C 1.0313(6) 0.3764(3) 0.3279(3) 0.092(2) Uani 1 1 d . . . . .
C40 C 0.4437(5) 0.6919(3) 0.2109(2) 0.0741(19) Uani 1 1 d . . . . .
O3 O 0.0970(7) 0.8092(4) 0.3024(4) 0.109(2) Uani 0.678(11) 1 d D U P A 1
C67 C 0.2936(6) 0.8937(3) 0.1571(3) 0.0889(19) Uani 1 1 d . U . . .
C8 C 0.5606(6) 0.3500(3) 0.1752(3) 0.091(2) Uani 1 1 d . . . . .
H015 H 0.592864 0.313795 0.160951 0.109 Uiso 1 1 calc R U . . .
C32 C 0.5597(5) 0.7139(3) 0.3139(2) 0.0768(19) Uani 1 1 d . . . . .
H016 H 0.571619 0.744344 0.331313 0.092 Uiso 1 1 calc R U . . .
C22 C 0.8140(5) 0.4951(3) 0.3790(2) 0.0751(18) Uani 1 1 d . . . . .
C10 C 0.7072(6) 0.3514(3) 0.2109(3) 0.090(2) Uani 1 1 d . . . . .
C1 C 0.7536(5) 0.3782(3) 0.2435(2) 0.0749(18) Uani 1 1 d . . . . .
C18 C 0.9730(5) 0.4224(3) 0.3582(3) 0.085(2) Uani 1 1 d . . . . .
H01A H 0.998267 0.436280 0.383478 0.103 Uiso 1 1 calc R U . . .
C23 C 0.8370(5) 0.5086(3) 0.4238(2) 0.0752(18) Uani 1 1 d . . . . .
H01B H 0.896395 0.487872 0.433062 0.090 Uiso 1 1 calc R U . . .
C77 C 0.3375(6) 0.7722(3) 0.1369(3) 0.0791(19) Uani 1 1 d . . . . .
C38 C 0.3721(5) 0.7927(3) 0.1785(2) 0.0774(19) Uani 1 1 d . . . . .
C35 C 0.4406(6) 0.8350(3) 0.2559(2) 0.0781(19) Uani 1 1 d . . . . .
C46 C 0.4910(5) 0.6775(3) 0.2516(2) 0.0723(18) Uani 1 1 d . . . . .
C31 C 0.5972(5) 0.6595(3) 0.3256(2) 0.080(2) Uani 1 1 d . . . . .
H19 H 0.636116 0.653844 0.350405 0.096 Uiso 1 1 calc R U . . .
C48 C 0.4513(6) 0.8507(3) 0.3438(3) 0.091(2) Uani 1 1 d . . . . .
H48 H 0.407540 0.825982 0.353169 0.109 Uiso 1 1 calc R U . . .
C39 C 0.4212(5) 0.7538(3) 0.2089(2) 0.0733(18) Uani 1 1 d . . . . .
C34 C 0.4583(5) 0.7751(3) 0.2494(2) 0.0689(17) Uani 1 1 d . . . . .
C106 C -0.1211(9) 0.6351(6) 0.3586(6) 0.095(3) Uani 0.678(11) 1 d D U P A 1
H01C H -0.135734 0.618244 0.329746 0.114 Uiso 0.678(11) 1 calc R U P A 1
H01D H -0.144584 0.613604 0.387257 0.114 Uiso 0.678(11) 1 calc R U P A 1
C42 C 0.4818(5) 0.5872(3) 0.1942(2) 0.0765(19) Uani 1 1 d . . . . .
H13 H 0.479759 0.556553 0.173999 0.092 Uiso 1 1 calc R U . . .
C33 C 0.5020(5) 0.7277(3) 0.2758(3) 0.0744(18) Uani 1 1 d . . . . .
C68 C 0.2068(7) 0.9293(3) 0.1774(3) 0.103(2) Uani 1 1 d . U . . .
H58 H 0.188265 0.928945 0.211445 0.123 Uiso 1 1 calc R U . . .
C14 C 0.8460(6) 0.3504(3) 0.2542(3) 0.084(2) Uani 1 1 d . . . . .
C37 C 0.3540(6) 0.8518(3) 0.1868(3) 0.082(2) Uani 1 1 d . . . . .
O17 O 0.7993(12) 0.6371(7) 0.1806(5) 0.130(3) Uani 0.465(7) 1 d D U P C 1
C41 C 0.4402(5) 0.6433(3) 0.1822(2) 0.0777(19) Uani 1 1 d . . . . .
H21 H 0.409052 0.649888 0.154543 0.093 Uiso 1 1 calc R U . . .
C36 C 0.3886(6) 0.8745(3) 0.2265(3) 0.083(2) Uani 1 1 d . . . . .
C13 C 0.8962(7) 0.2957(3) 0.2305(3) 0.103(3) Uani 1 1 d . . . . .
H24 H 0.959115 0.277175 0.237134 0.123 Uiso 1 1 calc R U . . .
C49 C 0.4831(8) 0.8778(4) 0.3795(3) 0.111(3) Uani 1 1 d . . . . .
H54 H 0.458344 0.871801 0.412381 0.134 Uiso 1 1 calc R U . . .
N1 N -0.0780(8) 0.8109(5) 0.2541(5) 0.119(3) Uani 0.678(11) 1 d D U P A 1
C7 C 0.4650(6) 0.3724(3) 0.1682(3) 0.091(2) Uani 1 1 d . . . . .
C107 C 0.0348(9) 0.5714(5) 0.3515(5) 0.093(3) Uani 0.678(11) 1 d D U P A 1
H01E H 0.022677 0.552978 0.322743 0.112 Uiso 0.678(11) 1 calc R U P A 1
H01F H 0.010890 0.550697 0.380483 0.112 Uiso 0.678(11) 1 calc R U P A 1
C100 C 0.8120(7) 0.5110(4) 0.5367(3) 0.108(3) Uani 1 1 d . . . . .
H44A H 0.749711 0.498694 0.541831 0.162 Uiso 1 1 calc R U . . .
H44B H 0.826126 0.521380 0.567809 0.162 Uiso 1 1 calc R U . . .
H44C H 0.864758 0.479617 0.521930 0.162 Uiso 1 1 calc R U . . .
C72 C 0.3206(7) 0.8991(3) 0.1083(3) 0.104(2) Uani 1 1 d . U . . .
H59 H 0.382703 0.877846 0.093126 0.125 Uiso 1 1 calc R U . . .
C52 C 0.5493(6) 0.8933(3) 0.2840(3) 0.092(2) Uani 1 1 d . . . . .
H49 H 0.572529 0.900128 0.251130 0.110 Uiso 1 1 calc R U . . .
C50 C 0.5487(8) 0.9128(4) 0.3689(3) 0.105(3) Uani 1 1 d . . . . .
C82 C 0.3989(7) 0.7550(3) 0.0944(3) 0.105(3) Uani 1 1 d . . . . .
H50 H 0.467387 0.751002 0.093395 0.126 Uiso 1 1 calc R U . . .
O18 O 0.9108(13) 0.5238(8) 0.2050(4) 0.122(3) Uani 0.465(7) 1 d D U P C 1
C12 C 0.8531(7) 0.2700(3) 0.1980(3) 0.110(3) Uani 1 1 d D . . . .
C101 C 0.9081(6) 0.5779(5) 0.4935(3) 0.125(3) Uani 1 1 d . . . . .
H45A H 0.954545 0.546791 0.474501 0.187 Uiso 1 1 calc R U . . .
H45B H 0.929358 0.581524 0.524415 0.187 Uiso 1 1 calc R U . . .
H45C H 0.905721 0.614052 0.475759 0.187 Uiso 1 1 calc R U . . .
C119 C 0.2149(11) 0.5742(6) 0.2127(4) 0.092(2) Uani 0.678(11) 1 d D U P A 1
H02A H 0.267617 0.595864 0.209231 0.110 Uiso 0.678(11) 1 calc R U P A 1
H02B H 0.234037 0.543485 0.187872 0.110 Uiso 0.678(11) 1 calc R U P A 1
C95 C 1.1372(6) 0.3501(3) 0.3343(3) 0.096(2) Uani 1 1 d D U . . .
C69 C 0.1453(8) 0.9652(4) 0.1513(3) 0.121(3) Uani 1 1 d . U . . .
H64 H 0.085324 0.988223 0.167016 0.145 Uiso 1 1 calc R U . . .
C5 C 0.4714(6) 0.4570(3) 0.2111(3) 0.089(2) Uani 1 1 d . . . . .
H3 H 0.439860 0.494508 0.222916 0.107 Uiso 1 1 calc R U . . .
C102 C 0.7340(7) 0.6149(4) 0.5299(3) 0.111(3) Uani 1 1 d . . . . .
H46A H 0.731490 0.649350 0.509859 0.167 Uiso 1 1 calc R U . . .
H46B H 0.756336 0.621304 0.559942 0.167 Uiso 1 1 calc R U . . .
H46C H 0.668531 0.606560 0.537335 0.167 Uiso 1 1 calc R U . . .
C105 C -0.1706(11) 0.6942(7) 0.3633(6) 0.102(3) Uani 0.678(11) 1 d D U P A 1
H02C H -0.242187 0.696933 0.371426 0.123 Uiso 0.678(11) 1 calc R U P A 1
H02D H -0.150016 0.711825 0.390044 0.123 Uiso 0.678(11) 1 calc R U P A 1
C108 C 0.1443(9) 0.5684(5) 0.3481(4) 0.086(3) Uani 0.678(11) 1 d D U P A 1
H02E H 0.154105 0.590919 0.375012 0.104 Uiso 0.678(11) 1 calc R U P A 1
H02F H 0.177978 0.527963 0.352074 0.104 Uiso 0.678(11) 1 calc R U P A 1
C6 C 0.4188(5) 0.4269(3) 0.1880(3) 0.086(2) Uani 1 1 d . . . . .
H7 H 0.352209 0.443014 0.185689 0.103 Uiso 1 1 calc R U . . .
C113 C 0.2826(10) 0.6547(5) 0.3350(5) 0.089(3) Uani 0.678(11) 1 d D U P A 1
H02G H 0.248654 0.651591 0.368471 0.107 Uiso 0.678(11) 1 calc R U P A 1
H02H H 0.350102 0.658643 0.336300 0.107 Uiso 0.678(11) 1 calc R U P A 1
C57 C 0.3671(7) 0.9363(3) 0.2357(3) 0.097(2) Uani 1 1 d . U . . .
C141 C 1.0374(14) 0.6130(12) 0.0171(12) 0.117(3) Uani 0.465(7) 1 d D U P C 1
H02O H 1.054927 0.633947 0.042971 0.141 Uiso 0.465(7) 1 calc R U P C 1
H02P H 1.055929 0.631534 -0.014034 0.141 Uiso 0.465(7) 1 calc R U P C 1
C11 C 0.7611(6) 0.2939(3) 0.1885(3) 0.109(3) Uani 1 1 d . . . . .
H10 H 0.731558 0.274667 0.168117 0.130 Uiso 1 1 calc R U . . .
C114 C 0.2859(9) 0.6015(5) 0.3067(5) 0.091(3) Uani 0.678(11) 1 d D U P A 1
H02I H 0.321651 0.605075 0.273717 0.109 Uiso 0.678(11) 1 calc R U P A 1
H02J H 0.324087 0.567983 0.321909 0.109 Uiso 0.678(11) 1 calc R U P A 1
N4 N 0.6525(9) 0.3716(5) 0.4971(5) 0.102(2) Uani 0.513(3) 1 d D U P B 1
C120 C 0.2042(10) 0.5475(5) 0.2624(4) 0.087(3) Uani 0.678(11) 1 d D U P A 1
H02K H 0.147543 0.528885 0.266609 0.104 Uiso 0.678(11) 1 calc R U P A 1
H02L H 0.263590 0.517129 0.264423 0.104 Uiso 0.678(11) 1 calc R U P A 1
N6 N 1.0201(11) 0.4401(7) 0.1342(5) 0.117(3) Uani 0.465(7) 1 d D U P C 1
C118 C 0.1330(10) 0.6356(6) 0.1580(4) 0.098(2) Uani 0.678(11) 1 d D U P A 1
H02M H 0.148288 0.604322 0.133783 0.117 Uiso 0.678(11) 1 calc R U P A 1
H02N H 0.187073 0.656255 0.152439 0.117 Uiso 0.678(11) 1 calc R U P A 1
C142 C 1.090(2) 0.5532(14) 0.0160(9) 0.114(3) Uani 0.465(7) 1 d D U P C 1
H02Q H 1.066989 0.531261 -0.007151 0.136 Uiso 0.465(7) 1 calc R U P C 1
H02R H 1.161295 0.550764 0.005098 0.136 Uiso 0.465(7) 1 calc R U P C 1
C51 C 0.5834(7) 0.9176(3) 0.3191(4) 0.108(3) Uani 1 1 d . . . . .
H55 H 0.632788 0.938658 0.309516 0.130 Uiso 1 1 calc R U . . .
C58 C 0.3191(8) 0.9600(4) 0.2793(4) 0.120(3) Uani 1 1 d . U . . .
H52 H 0.302258 0.935252 0.304882 0.145 Uiso 1 1 calc R U . . .
C81 C 0.3663(8) 0.7431(4) 0.0524(3) 0.117(3) Uani 1 1 d . . . . .
H56 H 0.411888 0.728997 0.024343 0.141 Uiso 1 1 calc R U . . .
C87 C 0.4119(7) 0.3403(4) 0.1390(4) 0.121(3) Uani 1 1 d D U . . .
C149 C 0.8934(15) 0.3883(9) 0.1195(10) 0.126(3) Uani 0.465(7) 1 d D U P C 1
H02S H 0.883596 0.350934 0.109620 0.151 Uiso 0.465(7) 1 calc R U P C 1
H02T H 0.870217 0.393043 0.154701 0.151 Uiso 0.465(7) 1 calc R U P C 1
O9 O 0.7666(7) 0.2451(5) 0.3476(4) 0.118(3) Uani 0.513(3) 1 d D U P B 1
C78 C 0.2356(7) 0.7760(4) 0.1374(3) 0.111(3) Uani 1 1 d . . . . .
H51 H 0.191227 0.784116 0.166905 0.133 Uiso 1 1 calc R U . . .
C60 C 0.3172(10) 1.0561(4) 0.2524(5) 0.146(3) Uani 1 1 d . U . . .
C112 C 0.2427(11) 0.7559(6) 0.3301(5) 0.102(3) Uani 0.678(11) 1 d D U P A 1
H03A H 0.313103 0.754644 0.329360 0.122 Uiso 0.678(11) 1 calc R U P A 1
H03B H 0.208846 0.761659 0.363939 0.122 Uiso 0.678(11) 1 calc R U P A 1
C97 C 1.1307(17) 0.3276(10) 0.3867(6) 0.101(5) Uani 0.53(3) 1 d D U P D 1
H41A H 1.084942 0.356306 0.408459 0.151 Uiso 0.53(3) 1 calc R U P D 1
H41B H 1.195694 0.320328 0.396148 0.151 Uiso 0.53(3) 1 calc R U P D 1
H41C H 1.107310 0.291790 0.388718 0.151 Uiso 0.53(3) 1 calc R U P D 1
C148 C 0.7378(14) 0.4382(9) 0.1161(9) 0.125(3) Uani 0.465(7) 1 d D U P C 1
H03W H 0.719200 0.401764 0.110244 0.150 Uiso 0.465(7) 1 calc R U P C 1
H03X H 0.731997 0.442538 0.151377 0.150 Uiso 0.465(7) 1 calc R U P C 1
C98 C 1.195(2) 0.3973(12) 0.3298(11) 0.103(6) Uani 0.53(3) 1 d D U P D 1
H42A H 1.212915 0.406168 0.295694 0.154 Uiso 0.53(3) 1 calc R U P D 1
H42B H 1.254494 0.384135 0.344010 0.154 Uiso 0.53(3) 1 calc R U P D 1
H42C H 1.154531 0.431772 0.346892 0.154 Uiso 0.53(3) 1 calc R U P D 1
C121 C 0.4872(15) 0.2743(6) 0.3153(8) 0.114(3) Uani 0.513(3) 1 d D U P B 1
H03O H 0.425150 0.272304 0.336835 0.137 Uiso 0.513(3) 1 calc R U P B 1
H03P H 0.485076 0.257567 0.283866 0.137 Uiso 0.513(3) 1 calc R U P B 1
C62 C 0.3950(8) 0.9742(4) 0.2001(4) 0.122(3) Uani 1 1 d . U . . .
H53 H 0.431311 0.959861 0.169777 0.147 Uiso 1 1 calc R U . . .
C71 C 0.2614(8) 0.9339(4) 0.0805(3) 0.122(3) Uani 1 1 d . U . . .
H65 H 0.281776 0.934924 0.046564 0.147 Uiso 1 1 calc R U . . .
C91 C 0.9173(15) 0.2136(7) 0.1744(7) 0.160(6) Uani 0.432(12) 1 d D U P E 1
C70 C 0.1719(9) 0.9677(4) 0.1013(4) 0.138(3) Uani 1 1 d . U . . .
C53 C 0.5841(9) 0.9427(4) 0.4066(4) 0.143(4) Uani 1 1 d D U . . .
C116 C -0.0606(10) 0.7672(7) 0.1737(6) 0.113(3) Uani 0.678(11) 1 d D U P A 1
H03C H -0.120539 0.752440 0.184429 0.136 Uiso 0.678(11) 1 calc R U P A 1
H03D H -0.056431 0.776392 0.138932 0.136 Uiso 0.678(11) 1 calc R U P A 1
C59 C 0.2938(9) 1.0196(4) 0.2876(4) 0.139(3) Uani 1 1 d . U . . .
H60 H 0.259951 1.034312 0.318268 0.167 Uiso 1 1 calc R U . . .
C61 C 0.3692(9) 1.0340(4) 0.2094(5) 0.144(3) Uani 1 1 d . U . . .
H61 H 0.388829 1.059470 0.184960 0.173 Uiso 1 1 calc R U . . .
C104 C -0.2000(10) 0.7868(6) 0.3241(5) 0.110(3) Uani 0.678(11) 1 d D U P A 1
H03E H -0.270852 0.791185 0.336561 0.132 Uiso 0.678(11) 1 calc R U P A 1
H03F H -0.171399 0.806953 0.346306 0.132 Uiso 0.678(11) 1 calc R U P A 1
C140 C 0.8754(15) 0.6728(8) 0.0284(7) 0.125(3) Uani 0.465(7) 1 d D U P C 1
H03Y H 0.893411 0.693365 -0.001711 0.150 Uiso 0.465(7) 1 calc R U P C 1
H H 0.888886 0.693517 0.055560 0.150 Uiso 0.465(7) 1 calc R U P C 1
C133 C 0.5335(15) 0.1899(7) 0.3551(6) 0.124(3) Uani 0.513(3) 1 d D U P B 1
H03Q H 0.592157 0.160446 0.360126 0.149 Uiso 0.513(3) 1 calc R U P B 1
H03R H 0.502439 0.174182 0.331138 0.149 Uiso 0.513(3) 1 calc R U P B 1
C117 C 0.0409(11) 0.6757(7) 0.1512(5) 0.107(3) Uani 0.678(11) 1 d D U P A 1
H03G H 0.045005 0.687743 0.117079 0.129 Uiso 0.678(11) 1 calc R U P A 1
H03H H -0.014438 0.656251 0.159274 0.129 Uiso 0.678(11) 1 calc R U P A 1
C111 C 0.2001(10) 0.8045(6) 0.2998(6) 0.106(3) Uani 0.678(11) 1 d D U P A 1
H03I H 0.211731 0.840780 0.311093 0.127 Uiso 0.678(11) 1 calc R U P A 1
H03J H 0.233219 0.798044 0.265872 0.127 Uiso 0.678(11) 1 calc R U P A 1
C135 C 0.4416(14) 0.2251(10) 0.4836(7) 0.114(3) Uani 0.513(3) 1 d D U P B 1
H03S H 0.411717 0.191713 0.492781 0.136 Uiso 0.513(3) 1 calc R U P B 1
H03T H 0.388084 0.258950 0.480780 0.136 Uiso 0.513(3) 1 calc R U P B 1
C146 C 0.6362(16) 0.5822(9) 0.0760(9) 0.136(3) Uani 0.465(7) 1 d D U P C 1
H03Z H 0.568801 0.577872 0.089038 0.163 Uiso 0.465(7) 1 calc R U P C 1
HA H 0.642946 0.578481 0.040604 0.163 Uiso 0.465(7) 1 calc R U P C 1
C115 C -0.0640(11) 0.8201(6) 0.2022(6) 0.120(3) Uani 0.678(11) 1 d D U P A 1
H03K H -0.001974 0.833032 0.192100 0.144 Uiso 0.678(11) 1 calc R U P A 1
H03L H -0.118176 0.851165 0.194472 0.144 Uiso 0.678(11) 1 calc R U P A 1
C80 C 0.2628(8) 0.7526(5) 0.0525(3) 0.122(3) Uani 1 1 d . . . . .
N5 N 0.7311(12) 0.6532(6) 0.0827(6) 0.132(3) Uani 0.465(7) 1 d D U P C 1
C96 C 1.1823(17) 0.2958(9) 0.3039(10) 0.107(5) Uani 0.53(3) 1 d D U P D 1
H43A H 1.152447 0.264326 0.317549 0.161 Uiso 0.53(3) 1 calc R U P D 1
H43B H 1.253102 0.285372 0.303976 0.161 Uiso 0.53(3) 1 calc R U P D 1
H43C H 1.170270 0.302946 0.270739 0.161 Uiso 0.53(3) 1 calc R U P D 1
C129 C 0.8607(10) 0.2394(8) 0.3571(7) 0.112(3) Uani 0.513(3) 1 d D U P B 1
H03U H 0.905598 0.238344 0.325977 0.134 Uiso 0.513(3) 1 calc R U P B 1
H03V H 0.879496 0.201766 0.372858 0.134 Uiso 0.513(3) 1 calc R U P B 1
C55 C 0.526(2) 0.9315(18) 0.4561(7) 0.136(7) Uani 0.56(5) 1 d D U P F 1
H71A H 0.456395 0.948402 0.456898 0.204 Uiso 0.56(5) 1 calc R U P F 1
H71B H 0.549944 0.948943 0.481468 0.204 Uiso 0.56(5) 1 calc R U P F 1
H71C H 0.535520 0.890006 0.461407 0.204 Uiso 0.56(5) 1 calc R U P F 1
C152 C 0.7124(18) 0.6736(11) 0.1748(9) 0.132(4) Uani 0.465(7) 1 d D U P C 1
H03 H 0.698449 0.706816 0.197061 0.159 Uiso 0.465(7) 1 calc R U P C 1
HB H 0.658009 0.653330 0.182314 0.159 Uiso 0.465(7) 1 calc R U P C 1
C153 C 0.7792(18) 0.6092(12) 0.2262(7) 0.127(3) Uani 0.465(7) 1 d D U P C 1
H1 H 0.730222 0.585961 0.224475 0.152 Uiso 0.465(7) 1 calc R U P C 1
HC H 0.751300 0.638602 0.251758 0.152 Uiso 0.465(7) 1 calc R U P C 1
C147 C 0.6718(15) 0.4823(8) 0.1000(9) 0.133(3) Uani 0.465(7) 1 d D U P C 1
H2 H 0.653730 0.468184 0.070891 0.159 Uiso 0.465(7) 1 calc R U P C 1
HD H 0.612076 0.489132 0.124932 0.159 Uiso 0.465(7) 1 calc R U P C 1
C150 C 0.9984(15) 0.3892(9) 0.1085(7) 0.126(4) Uani 0.465(7) 1 d D U P C 1
H4 H 1.018066 0.392598 0.073207 0.152 Uiso 0.465(7) 1 calc R U P C 1
HE H 1.037618 0.352721 0.118981 0.152 Uiso 0.465(7) 1 calc R U P C 1
C110 C 0.0545(10) 0.8556(6) 0.2751(6) 0.115(3) Uani 0.678(11) 1 d D U P A 1
H03M H 0.087992 0.851361 0.241117 0.138 Uiso 0.678(11) 1 calc R U P A 1
H03N H 0.062651 0.892054 0.287874 0.138 Uiso 0.678(11) 1 calc R U P A 1
C88 C 0.3865(10) 0.3763(5) 0.0952(5) 0.133(4) Uani 0.763(9) 1 d D U P G 1
H25A H 0.350977 0.356394 0.076743 0.199 Uiso 0.763(9) 1 calc R U P G 1
H25B H 0.446930 0.381694 0.074741 0.199 Uiso 0.763(9) 1 calc R U P G 1
H25C H 0.345243 0.413773 0.105960 0.199 Uiso 0.763(9) 1 calc R U P G 1
O11 O 0.5048(9) 0.2139(5) 0.4383(5) 0.117(2) Uani 0.513(3) 1 d D U P B 1
C143 C 1.1325(14) 0.4714(8) 0.0627(6) 0.115(3) Uani 0.465(7) 1 d D U P C 1
H5 H 1.202730 0.471193 0.052093 0.138 Uiso 0.465(7) 1 calc R U P C 1
HF H 1.112059 0.447202 0.040128 0.138 Uiso 0.465(7) 1 calc R U P C 1
C79 C 0.2000(8) 0.7680(5) 0.0960(3) 0.126(3) Uani 1 1 d . . . . .
H57 H 0.131292 0.773216 0.097160 0.152 Uiso 1 1 calc R U . . .
C89 C 0.3186(9) 0.3306(5) 0.1725(5) 0.129(4) Uani 0.763(9) 1 d D U P G 1
H26A H 0.280303 0.367352 0.186571 0.193 Uiso 0.763(9) 1 calc R U P G 1
H26B H 0.337364 0.304078 0.198291 0.193 Uiso 0.763(9) 1 calc R U P G 1
H26C H 0.279010 0.314157 0.153722 0.193 Uiso 0.763(9) 1 calc R U P G 1
C126 C 0.6328(11) 0.4315(5) 0.4849(6) 0.106(3) Uani 0.513(3) 1 d D U P B 1
H04E H 0.687450 0.438717 0.460317 0.128 Uiso 0.513(3) 1 calc R U P B 1
H04F H 0.630768 0.454268 0.513975 0.128 Uiso 0.513(3) 1 calc R U P B 1
C83 C 0.2191(8) 0.7524(5) 0.0056(4) 0.152(3) Uani 1 1 d D U . . .
C109 C -0.0538(10) 0.8574(5) 0.2774(6) 0.117(3) Uani 0.678(11) 1 d D U P A 1
H04A H -0.084545 0.858288 0.311783 0.140 Uiso 0.678(11) 1 calc R U P A 1
H04B H -0.083850 0.893846 0.262800 0.140 Uiso 0.678(11) 1 calc R U P A 1
C56 C 0.572(3) 1.0067(6) 0.3952(15) 0.149(8) Uani 0.56(5) 1 d D U P F 1
H72A H 0.606377 1.011467 0.362539 0.224 Uiso 0.56(5) 1 calc R U P F 1
H72B H 0.599823 1.025122 0.418464 0.224 Uiso 0.56(5) 1 calc R U P F 1
H72C H 0.502243 1.024593 0.397306 0.224 Uiso 0.56(5) 1 calc R U P F 1
N3 N 0.5650(9) 0.2387(5) 0.3350(5) 0.115(2) Uani 0.513(3) 1 d D U P B 1
C64 C 0.3293(16) 1.1418(8) 0.3006(7) 0.173(6) Uani 0.585(12) 1 d D U P H 1
H78A H 0.398257 1.139874 0.287029 0.259 Uiso 0.585(12) 1 calc R U P H 1
H78B H 0.325277 1.116474 0.328680 0.259 Uiso 0.585(12) 1 calc R U P H 1
H78C H 0.297336 1.181372 0.310622 0.259 Uiso 0.585(12) 1 calc R U P H 1
C93 C 0.932(2) 0.1669(8) 0.2130(9) 0.168(7) Uani 0.432(12) 1 d D U P E 1
H1A H 0.962697 0.179893 0.237873 0.253 Uiso 0.432(12) 1 calc R U P E 1
H1B H 0.867753 0.159669 0.227698 0.253 Uiso 0.432(12) 1 calc R U P E 1
H1C H 0.973490 0.131515 0.198045 0.253 Uiso 0.432(12) 1 calc R U P E 1
C132 C 0.7519(10) 0.3516(7) 0.5039(6) 0.106(3) Uani 0.513(3) 1 d D U P B 1
H04G H 0.757719 0.315670 0.522807 0.127 Uiso 0.513(3) 1 calc R U P B 1
H04H H 0.770637 0.380601 0.522653 0.127 Uiso 0.513(3) 1 calc R U P B 1
C86 C 0.2560(13) 0.6890(6) -0.0108(5) 0.155(5) Uani 0.759(10) 1 d D U P I 1
H74A H 0.326086 0.676692 -0.009289 0.232 Uiso 0.759(10) 1 calc R U P I 1
H74B H 0.245755 0.685319 -0.044064 0.232 Uiso 0.759(10) 1 calc R U P I 1
H74C H 0.219672 0.664927 0.010395 0.232 Uiso 0.759(10) 1 calc R U P I 1
C103 C -0.1851(9) 0.8111(6) 0.2747(6) 0.120(3) Uani 0.678(11) 1 d D U P A 1
H04C H -0.223963 0.851093 0.275403 0.144 Uiso 0.678(11) 1 calc R U P A 1
H04D H -0.210724 0.788709 0.252840 0.144 Uiso 0.678(11) 1 calc R U P A 1
C136 C 0.4976(15) 0.2361(8) 0.5222(7) 0.112(3) Uani 0.513(3) 1 d D U P B 1
H04I H 0.457568 0.234384 0.554475 0.135 Uiso 0.513(3) 1 calc R U P B 1
H04J H 0.558877 0.206152 0.520617 0.135 Uiso 0.513(3) 1 calc R U P B 1
C84 C 0.1058(9) 0.7687(8) 0.0124(5) 0.148(5) Uani 0.759(10) 1 d D U P I 1
H75A H 0.078726 0.742083 0.035141 0.221 Uiso 0.759(10) 1 calc R U P I 1
H75B H 0.084696 0.766353 -0.018723 0.221 Uiso 0.759(10) 1 calc R U P I 1
H75C H 0.082354 0.807975 0.025108 0.221 Uiso 0.759(10) 1 calc R U P I 1
C134 C 0.4629(14) 0.1986(8) 0.4019(7) 0.123(3) Uani 0.513(3) 1 d D U P B 1
H04K H 0.404696 0.228922 0.397846 0.147 Uiso 0.513(3) 1 calc R U P B 1
H04L H 0.440595 0.162584 0.410632 0.147 Uiso 0.513(3) 1 calc R U P B 1
C145 C 0.6327(14) 0.6394(9) 0.0832(8) 0.133(3) Uani 0.465(7) 1 d D U P C 1
H04O H 0.590971 0.651646 0.114677 0.160 Uiso 0.465(7) 1 calc R U P C 1
H04P H 0.601224 0.662085 0.057821 0.160 Uiso 0.465(7) 1 calc R U P C 1
C139 C 0.7676(15) 0.6729(9) 0.0356(7) 0.127(3) Uani 0.465(7) 1 d D U P C 1
H04Q H 0.730334 0.712400 0.030875 0.153 Uiso 0.465(7) 1 calc R U P C 1
H04R H 0.756003 0.647962 0.010749 0.153 Uiso 0.465(7) 1 calc R U P C 1
C54 C 0.6932(16) 0.9116(17) 0.4090(14) 0.162(8) Uani 0.56(5) 1 d D U P F 1
H73A H 0.699042 0.869923 0.409692 0.243 Uiso 0.56(5) 1 calc R U P F 1
H73B H 0.712204 0.923756 0.438298 0.243 Uiso 0.56(5) 1 calc R U P F 1
H73C H 0.736455 0.921736 0.380632 0.243 Uiso 0.56(5) 1 calc R U P F 1
C85 C 0.2609(12) 0.7961(7) -0.0298(5) 0.145(4) Uani 0.759(10) 1 d D U P I 1
H76A H 0.277034 0.825672 -0.011311 0.217 Uiso 0.759(10) 1 calc R U P I 1
H76B H 0.211630 0.814077 -0.049431 0.217 Uiso 0.759(10) 1 calc R U P I 1
H76C H 0.320102 0.775804 -0.050867 0.217 Uiso 0.759(10) 1 calc R U P I 1
C63 C 0.2785(10) 1.1229(5) 0.2631(5) 0.179(4) Uani 1 1 d D U . . .
C144 C 1.1152(13) 0.4483(9) 0.1146(6) 0.120(3) Uani 0.465(7) 1 d D U P C 1
H04S H 1.162205 0.411026 0.115838 0.144 Uiso 0.465(7) 1 calc R U P C 1
H04T H 1.132215 0.475132 0.136189 0.144 Uiso 0.465(7) 1 calc R U P C 1
C131 C 0.8212(12) 0.3407(7) 0.4564(6) 0.105(3) Uani 0.513(3) 1 d D U P B 1
H04M H 0.807846 0.374795 0.435540 0.126 Uiso 0.513(3) 1 calc R U P B 1
H04N H 0.889396 0.335260 0.462291 0.126 Uiso 0.513(3) 1 calc R U P B 1
C92 C 0.868(2) 0.1947(10) 0.1346(9) 0.167(7) Uani 0.432(12) 1 d D U P E 1
H30A H 0.886774 0.152767 0.131275 0.250 Uiso 0.432(12) 1 calc R U P E 1
H30B H 0.890395 0.212264 0.103945 0.250 Uiso 0.432(12) 1 calc R U P E 1
H30C H 0.797020 0.207008 0.143239 0.250 Uiso 0.432(12) 1 calc R U P E 1
C155 C 0.9964(16) 0.4848(11) 0.2145(7) 0.118(3) Uani 0.465(7) 1 d D U P C 1
H79A H 0.989329 0.475598 0.249295 0.141 Uiso 0.465(7) 1 calc R U P C 1
H79B H 1.053614 0.502614 0.205924 0.141 Uiso 0.465(7) 1 calc R U P C 1
C137 C 0.5723(16) 0.3037(8) 0.5506(6) 0.107(3) Uani 0.513(3) 1 d D U P B 1
H83A H 0.635802 0.275677 0.548657 0.129 Uiso 0.513(3) 1 calc R U P B 1
H83B H 0.534267 0.301400 0.583257 0.129 Uiso 0.513(3) 1 calc R U P B 1
C156 C 1.0126(17) 0.4324(9) 0.1867(6) 0.120(3) Uani 0.465(7) 1 d D U P C 1
H77A H 0.957987 0.413090 0.198066 0.144 Uiso 0.465(7) 1 calc R U P C 1
H77B H 1.073673 0.406417 0.193332 0.144 Uiso 0.465(7) 1 calc R U P C 1
C154 C 0.8706(17) 0.5714(11) 0.2385(6) 0.120(3) Uani 0.465(7) 1 d D U P C 1
H80A H 0.920308 0.594547 0.238690 0.145 Uiso 0.465(7) 1 calc R U P C 1
H80B H 0.856033 0.556040 0.271441 0.145 Uiso 0.465(7) 1 calc R U P C 1
C138 C 0.5909(13) 0.3650(8) 0.5423(6) 0.106(3) Uani 0.513(3) 1 d D U P B 1
H82A H 0.527075 0.392555 0.543461 0.128 Uiso 0.513(3) 1 calc R U P B 1
H82B H 0.621857 0.374917 0.568916 0.128 Uiso 0.513(3) 1 calc R U P B 1
C125 C 0.5368(10) 0.4524(6) 0.4656(6) 0.106(3) Uani 0.513(3) 1 d D U P B 1
H84A H 0.482150 0.441497 0.487998 0.127 Uiso 0.513(3) 1 calc R U P B 1
H84B H 0.522403 0.494738 0.462670 0.127 Uiso 0.513(3) 1 calc R U P B 1
C151 C 0.7198(19) 0.6935(9) 0.1254(8) 0.134(3) Uani 0.465(7) 1 d D U P C 1
H81A H 0.776260 0.712240 0.119318 0.160 Uiso 0.465(7) 1 calc R U P C 1
H81B H 0.660490 0.724071 0.123764 0.160 Uiso 0.465(7) 1 calc R U P C 1
O7 O 0.4770(9) 0.3661(5) 0.3513(4) 0.104(3) Uani 0.513(3) 1 d D U P B 1
C122 C 0.4893(13) 0.3374(6) 0.3074(5) 0.107(3) Uani 0.513(3) 1 d D U P B 1
H85A H 0.552643 0.340535 0.287669 0.129 Uiso 0.513(3) 1 calc R U P B 1
H85B H 0.436295 0.355768 0.289438 0.129 Uiso 0.513(3) 1 calc R U P B 1
O8 O 0.5462(9) 0.4271(5) 0.4201(4) 0.103(3) Uani 0.513(3) 1 d D U P B 1
C130 C 0.8771(11) 0.2843(8) 0.3879(5) 0.112(3) Uani 0.513(3) 1 d D U P B 1
H86A H 0.945239 0.273788 0.394388 0.134 Uiso 0.513(3) 1 calc R U P B 1
H86B H 0.869330 0.321177 0.370188 0.134 Uiso 0.513(3) 1 calc R U P B 1
C127 C 0.6525(10) 0.2261(8) 0.3001(5) 0.128(3) Uani 0.513(3) 1 d D U P B 1
H88A H 0.652201 0.260639 0.279678 0.154 Uiso 0.513(3) 1 calc R U P B 1
H88B H 0.645216 0.195313 0.279124 0.154 Uiso 0.513(3) 1 calc R U P B 1
C128 C 0.7514(11) 0.2086(8) 0.3124(7) 0.129(3) Uani 0.513(3) 1 d D U P B 1
H87A H 0.761321 0.168754 0.324630 0.155 Uiso 0.513(3) 1 calc R U P B 1
H87B H 0.800432 0.209172 0.282889 0.155 Uiso 0.513(3) 1 calc R U P B 1
C123 C 0.4844(16) 0.4240(6) 0.3466(6) 0.104(3) Uani 0.513(3) 1 d D U P B 1
H90A H 0.432607 0.444693 0.328861 0.125 Uiso 0.513(3) 1 calc R U P B 1
H90B H 0.548399 0.425396 0.326708 0.125 Uiso 0.513(3) 1 calc R U P B 1
C124 C 0.4754(12) 0.4559(6) 0.3933(6) 0.106(3) Uani 0.513(3) 1 d D U P B 1
H89A H 0.484707 0.495405 0.386192 0.127 Uiso 0.513(3) 1 calc R U P B 1
H89B H 0.409089 0.458657 0.412301 0.127 Uiso 0.513(3) 1 calc R U P B 1
C90 C 0.4752(11) 0.2806(6) 0.1199(7) 0.149(5) Uani 0.763(9) 1 d D U P G 1
H97A H 0.439447 0.263367 0.099605 0.223 Uiso 0.763(9) 1 calc R U P G 1
H97B H 0.488353 0.255310 0.147313 0.223 Uiso 0.763(9) 1 calc R U P G 1
H97C H 0.537316 0.285608 0.100973 0.223 Uiso 0.763(9) 1 calc R U P G 1
C73 C 0.1138(10) 1.0152(6) 0.0698(4) 0.192(4) Uani 1 1 d D U . . .
C74 C 0.169(3) 1.0138(18) 0.0177(7) 0.186(9) Uani 0.353(18) 1 d D U P J 1
H94A H 0.186100 0.974355 0.005337 0.279 Uiso 0.353(18) 1 calc R U P J 1
H94B H 0.127306 1.038464 -0.002544 0.279 Uiso 0.353(18) 1 calc R U P J 1
H94C H 0.229153 1.027851 0.017164 0.279 Uiso 0.353(18) 1 calc R U P J 1
C66 C 0.2899(18) 1.1585(7) 0.2177(6) 0.185(7) Uani 0.585(12) 1 d D U P H 1
H95A H 0.333615 1.134584 0.191656 0.277 Uiso 0.585(12) 1 calc R U P H 1
H95B H 0.317883 1.190997 0.223830 0.277 Uiso 0.585(12) 1 calc R U P H 1
H95C H 0.225600 1.172839 0.208123 0.277 Uiso 0.585(12) 1 calc R U P H 1
C76 C 0.028(2) 0.9832(16) 0.0758(13) 0.205(9) Uani 0.353(18) 1 d D U P J 1
H93A H 0.051214 0.945366 0.060307 0.308 Uiso 0.353(18) 1 calc R U P J 1
H93B H 0.004246 0.978617 0.110161 0.308 Uiso 0.353(18) 1 calc R U P J 1
H93C H -0.025606 1.005676 0.060611 0.308 Uiso 0.353(18) 1 calc R U P J 1
C65 C 0.1673(11) 1.1392(8) 0.2845(8) 0.186(6) Uani 0.585(12) 1 d D U P H 1
H96A H 0.129521 1.128041 0.261789 0.279 Uiso 0.585(12) 1 calc R U P H 1
H96B H 0.155247 1.119150 0.315120 0.279 Uiso 0.585(12) 1 calc R U P H 1
H96C H 0.147265 1.180798 0.290113 0.279 Uiso 0.585(12) 1 calc R U P H 1
C75 C 0.083(3) 1.0750(9) 0.0931(13) 0.216(8) Uani 0.353(18) 1 d D U P J 1
H92A H 0.048640 1.072441 0.126065 0.325 Uiso 0.353(18) 1 calc R U P J 1
H92B H 0.141747 1.090177 0.093934 0.325 Uiso 0.353(18) 1 calc R U P J 1
H92C H 0.039900 1.100789 0.074226 0.325 Uiso 0.353(18) 1 calc R U P J 1
C94 C 1.0191(16) 0.2239(9) 0.1512(10) 0.179(7) Uani 0.432(12) 1 d D U P E 1
H98A H 1.047531 0.240448 0.175333 0.268 Uiso 0.432(12) 1 calc R U P E 1
H98B H 1.011741 0.250538 0.124157 0.268 Uiso 0.432(12) 1 calc R U P E 1
H98C H 1.062404 0.187340 0.139503 0.268 Uiso 0.432(12) 1 calc R U P E 1
C30A C 0.8377(15) 0.1725(8) 0.1680(10) 0.177(6) Uani 0.568(12) 1 d D U P E 2
H30D H 0.783396 0.193736 0.152691 0.265 Uiso 0.568(12) 1 calc R U P E 2
H30E H 0.873587 0.139233 0.147906 0.265 Uiso 0.568(12) 1 calc R U P E 2
H30F H 0.811785 0.159409 0.199878 0.265 Uiso 0.568(12) 1 calc R U P E 2
C27A C 0.9078(12) 0.2122(6) 0.1734(7) 0.160(5) Uani 0.568(12) 1 d D U P E 2
C98A C 0.9476(16) 0.2264(8) 0.1202(7) 0.177(6) Uani 0.568(12) 1 d D U P E 2
H98D H 0.966723 0.191026 0.100888 0.265 Uiso 0.568(12) 1 calc R U P E 2
H98E H 1.004740 0.243266 0.119516 0.265 Uiso 0.568(12) 1 calc R U P E 2
H98F H 0.896360 0.253730 0.106953 0.265 Uiso 0.568(12) 1 calc R U P E 2
C1A C 0.9945(17) 0.1819(8) 0.1970(9) 0.170(6) Uani 0.568(12) 1 d D U P E 2
H1AA H 0.972499 0.178140 0.231636 0.254 Uiso 0.568(12) 1 calc R U P E 2
H1AB H 1.045177 0.204465 0.191885 0.254 Uiso 0.568(12) 1 calc R U P E 2
H1AC H 1.021511 0.143686 0.182541 0.254 Uiso 0.568(12) 1 calc R U P E 2
C26A C 0.409(3) 0.2801(11) 0.1613(14) 0.129(7) Uani 0.237(9) 1 d D U P G 2
H26D H 0.475282 0.259471 0.164360 0.193 Uiso 0.237(9) 1 calc R U P G 2
H26E H 0.367563 0.284770 0.193267 0.193 Uiso 0.237(9) 1 calc R U P G 2
H26F H 0.381267 0.258290 0.140367 0.193 Uiso 0.237(9) 1 calc R U P G 2
C25A C 0.3085(17) 0.3697(15) 0.1353(14) 0.133(7) Uani 0.237(9) 1 d D U P G 2
H25D H 0.306430 0.409314 0.124605 0.199 Uiso 0.237(9) 1 calc R U P G 2
H25E H 0.267003 0.369772 0.166965 0.199 Uiso 0.237(9) 1 calc R U P G 2
H25F H 0.284448 0.349110 0.112005 0.199 Uiso 0.237(9) 1 calc R U P G 2
C97A C 0.467(2) 0.3267(18) 0.0865(8) 0.136(7) Uani 0.237(9) 1 d D U P G 2
H97D H 0.449772 0.293096 0.074291 0.204 Uiso 0.237(9) 1 calc R U P G 2
H97E H 0.538289 0.318499 0.086404 0.204 Uiso 0.237(9) 1 calc R U P G 2
H97F H 0.449168 0.359758 0.065857 0.204 Uiso 0.237(9) 1 calc R U P G 2
C78A C 0.261(2) 1.1328(14) 0.3174(6) 0.191(7) Uani 0.415(12) 1 d D U P H 2
H78D H 0.322606 1.117998 0.329773 0.287 Uiso 0.415(12) 1 calc R U P H 2
H78E H 0.211251 1.112696 0.333031 0.287 Uiso 0.415(12) 1 calc R U P H 2
H78F H 0.239041 1.174009 0.324314 0.287 Uiso 0.415(12) 1 calc R U P H 2
C96A C 0.1942(19) 1.1462(12) 0.2371(11) 0.196(7) Uani 0.415(12) 1 d D U P H 2
H96D H 0.214300 1.137150 0.202624 0.293 Uiso 0.415(12) 1 calc R U P H 2
H96E H 0.138949 1.128785 0.250118 0.293 Uiso 0.415(12) 1 calc R U P H 2
H96F H 0.174269 1.187983 0.241507 0.293 Uiso 0.415(12) 1 calc R U P H 2
C95A C 0.3745(16) 1.1423(10) 0.2393(10) 0.180(7) Uani 0.415(12) 1 d D U P H 2
H95D H 0.427504 1.126127 0.257328 0.270 Uiso 0.415(12) 1 calc R U P H 2
H95E H 0.393247 1.128454 0.205832 0.270 Uiso 0.415(12) 1 calc R U P H 2
H95F H 0.362618 1.184276 0.239763 0.270 Uiso 0.415(12) 1 calc R U P H 2
C93A C 0.0031(11) 1.0308(11) 0.0909(7) 0.202(7) Uani 0.647(18) 1 d D U P J 2
H93D H -0.030291 1.061520 0.071767 0.303 Uiso 0.647(18) 1 calc R U P J 2
H93E H -0.005709 1.043737 0.124366 0.303 Uiso 0.647(18) 1 calc R U P J 2
H93F H -0.024685 0.996836 0.089906 0.303 Uiso 0.647(18) 1 calc R U P J 2
C94A C 0.1281(19) 0.9962(11) 0.0176(5) 0.193(8) Uani 0.647(18) 1 d D U P J 2
H94D H 0.198303 0.986449 0.004428 0.289 Uiso 0.647(18) 1 calc R U P J 2
H94E H 0.100178 0.962491 0.015885 0.289 Uiso 0.647(18) 1 calc R U P J 2
H94F H 0.095093 1.027508 -0.001213 0.289 Uiso 0.647(18) 1 calc R U P J 2
C92A C 0.1491(19) 1.0724(8) 0.0714(9) 0.239(9) Uani 0.647(18) 1 d D U P J 2
H92D H 0.140217 1.085125 0.104927 0.359 Uiso 0.647(18) 1 calc R U P J 2
H92E H 0.218600 1.066179 0.057072 0.359 Uiso 0.647(18) 1 calc R U P J 2
H92F H 0.110588 1.101963 0.053087 0.359 Uiso 0.647(18) 1 calc R U P J 2
C76A C 0.166(3) 0.8140(10) -0.0069(15) 0.157(7) Uani 0.241(10) 1 d D U P I 2
H76D H 0.208886 0.840554 -0.006324 0.235 Uiso 0.241(10) 1 calc R U P I 2
H76E H 0.147988 0.813754 -0.039068 0.235 Uiso 0.241(10) 1 calc R U P I 2
H76F H 0.105909 0.826334 0.016941 0.235 Uiso 0.241(10) 1 calc R U P I 2
C74A C 0.301(2) 0.7334(19) -0.0393(10) 0.139(7) Uani 0.241(10) 1 d D U P I 2
H74D H 0.350610 0.756404 -0.040899 0.208 Uiso 0.241(10) 1 calc R U P I 2
H74E H 0.331778 0.692677 -0.036452 0.208 Uiso 0.241(10) 1 calc R U P I 2
H74F H 0.271763 0.739166 -0.068766 0.208 Uiso 0.241(10) 1 calc R U P I 2
C75A C 0.147(3) 0.7137(17) 0.0040(16) 0.156(7) Uani 0.241(10) 1 d D U P I 2
H75D H 0.124846 0.717574 -0.027359 0.233 Uiso 0.241(10) 1 calc R U P I 2
H75E H 0.179333 0.673664 0.008665 0.233 Uiso 0.241(10) 1 calc R U P I 2
H75F H 0.090208 0.725146 0.029682 0.233 Uiso 0.241(10) 1 calc R U P I 2
O03X O 0.4840(9) 0.2159(6) 0.4759(6) 0.112(3) Uani 0.487(3) 1 d D U P B 2
Rb Rb 0.5958(4) 0.2924(2) 0.42124(16) 0.0868(12) Uani 0.487(3) 1 d D . P B 2
O2A O 0.5500(9) 0.4099(5) 0.3961(5) 0.107(3) Uani 0.487(3) 1 d D U P B 2
O02Y O 0.7322(9) 0.2060(5) 0.3596(5) 0.124(3) Uani 0.487(3) 1 d D U P B 2
O23 O 0.5314(10) 0.3084(5) 0.5254(4) 0.102(3) Uani 0.487(3) 1 d D U P B 2
O00L O 0.8072(8) 0.2757(6) 0.4209(5) 0.107(3) Uani 0.487(3) 1 d D U P B 2
O86A O 0.4642(9) 0.3328(5) 0.3512(4) 0.109(3) Uani 0.487(3) 1 d D U P B 2
N02O N 0.6692(9) 0.3777(5) 0.4740(5) 0.104(3) Uani 0.487(3) 1 d D U P B 2
N0 N 0.5199(11) 0.2048(6) 0.3697(6) 0.121(3) Uani 0.487(3) 1 d D U P B 2
C84A C 0.5493(15) 0.4481(7) 0.4320(8) 0.103(3) Uani 0.487(3) 1 d D U P B 2
H84C H 0.495294 0.446153 0.458999 0.123 Uiso 0.487(3) 1 calc R U P B 2
H84D H 0.538616 0.487701 0.419299 0.123 Uiso 0.487(3) 1 calc R U P B 2
C89A C 0.4805(16) 0.4302(8) 0.3656(7) 0.104(3) Uani 0.487(3) 1 d D U P B 2
H89C H 0.493954 0.465295 0.348608 0.125 Uiso 0.487(3) 1 calc R U P B 2
H89D H 0.413484 0.439501 0.384522 0.125 Uiso 0.487(3) 1 calc R U P B 2
C03P C 0.8263(12) 0.1997(8) 0.3667(7) 0.123(3) Uani 0.487(3) 1 d D U P B 2
H6 H 0.869074 0.182052 0.337020 0.148 Uiso 0.487(3) 1 calc R U P B 2
HG H 0.836171 0.171209 0.392796 0.148 Uiso 0.487(3) 1 calc R U P B 2
C87A C 0.6962(13) 0.1541(7) 0.3569(8) 0.134(4) Uani 0.487(3) 1 d D U P B 2
H87C H 0.683835 0.137252 0.389317 0.161 Uiso 0.487(3) 1 calc R U P B 2
H87D H 0.744757 0.125389 0.335599 0.161 Uiso 0.487(3) 1 calc R U P B 2
C04B C 0.5050(14) 0.2608(8) 0.5503(6) 0.109(3) Uani 0.487(3) 1 d D U P B 2
H04U H 0.471012 0.271634 0.583512 0.131 Uiso 0.487(3) 1 calc R U P B 2
H04V H 0.563550 0.229671 0.551903 0.131 Uiso 0.487(3) 1 calc R U P B 2
C83A C 0.5979(14) 0.3296(9) 0.5486(6) 0.100(3) Uani 0.487(3) 1 d D U P B 2
H83C H 0.659945 0.300369 0.547092 0.120 Uiso 0.487(3) 1 calc R U P B 2
H83D H 0.569537 0.337914 0.582962 0.120 Uiso 0.487(3) 1 calc R U P B 2
C04N C 0.8274(13) 0.3290(8) 0.4279(7) 0.107(3) Uani 0.487(3) 1 d D U P B 2
H04W H 0.809894 0.354372 0.400800 0.129 Uiso 0.487(3) 1 calc R U P B 2
H04X H 0.898707 0.323912 0.427413 0.129 Uiso 0.487(3) 1 calc R U P B 2
C86A C 0.8626(14) 0.2481(9) 0.3786(7) 0.114(3) Uani 0.487(3) 1 d D U P B 2
H86C H 0.931854 0.235052 0.382928 0.137 Uiso 0.487(3) 1 calc R U P B 2
H86D H 0.860280 0.275783 0.351571 0.137 Uiso 0.487(3) 1 calc R U P B 2
C157 C 0.4356(13) 0.2415(8) 0.5205(7) 0.106(3) Uani 0.487(3) 1 d D U P B 2
H99A H 0.402474 0.213809 0.539707 0.127 Uiso 0.487(3) 1 calc R U P B 2
H99B H 0.384470 0.275367 0.514481 0.127 Uiso 0.487(3) 1 calc R U P B 2
C1B C 0.4201(13) 0.2006(8) 0.4483(7) 0.117(3) Uani 0.487(3) 1 d D U P B 2
H1BA H 0.373944 0.235461 0.439564 0.141 Uiso 0.487(3) 1 calc R U P B 2
H1BB H 0.381525 0.175136 0.467136 0.141 Uiso 0.487(3) 1 calc R U P B 2
C85A C 0.4701(18) 0.2910(7) 0.3166(8) 0.112(3) Uani 0.487(3) 1 d D U P B 2
H85C H 0.536132 0.282808 0.296601 0.135 Uiso 0.487(3) 1 calc R U P B 2
H85D H 0.421305 0.305059 0.295166 0.135 Uiso 0.487(3) 1 calc R U P B 2
C90A C 0.4899(17) 0.3828(8) 0.3298(7) 0.109(3) Uani 0.487(3) 1 d D U P B 2
H90C H 0.447358 0.397121 0.305556 0.131 Uiso 0.487(3) 1 calc R U P B 2
H90D H 0.558458 0.372694 0.312687 0.131 Uiso 0.487(3) 1 calc R U P B 2
C0 C 0.6469(12) 0.4325(6) 0.4498(7) 0.105(3) Uani 0.487(3) 1 d D U P B 2
H0A H 0.699532 0.432692 0.421761 0.126 Uiso 0.487(3) 1 calc R U P B 2
H0B H 0.649156 0.463115 0.472192 0.126 Uiso 0.487(3) 1 calc R U P B 2
C1C C 0.7728(11) 0.3582(7) 0.4750(7) 0.101(3) Uani 0.487(3) 1 d D U P B 2
H1CA H 0.782337 0.330987 0.501946 0.121 Uiso 0.487(3) 1 calc R U P B 2
H1CB H 0.800470 0.391483 0.480837 0.121 Uiso 0.487(3) 1 calc R U P B 2
C82A C 0.6187(15) 0.3860(7) 0.5227(6) 0.103(3) Uani 0.487(3) 1 d D U P B 2
H82C H 0.555524 0.413822 0.522863 0.124 Uiso 0.487(3) 1 calc R U P B 2
H82D H 0.658187 0.403161 0.541596 0.124 Uiso 0.487(3) 1 calc R U P B 2
C1D C 0.4794(15) 0.1700(7) 0.4032(6) 0.121(3) Uani 0.487(3) 1 d D U P B 2
H1DA H 0.532854 0.139569 0.412415 0.145 Uiso 0.487(3) 1 calc R U P B 2
H1DB H 0.436714 0.151011 0.387937 0.145 Uiso 0.487(3) 1 calc R U P B 2
C1E C 0.4498(13) 0.2357(7) 0.3423(7) 0.115(3) Uani 0.487(3) 1 d D U P B 2
H1EA H 0.385874 0.246000 0.364063 0.138 Uiso 0.487(3) 1 calc R U P B 2
H1EB H 0.442373 0.209252 0.317435 0.138 Uiso 0.487(3) 1 calc R U P B 2
C88A C 0.6030(12) 0.1714(8) 0.3367(7) 0.129(3) Uani 0.487(3) 1 d D U P B 2
H88C H 0.615128 0.194294 0.307272 0.155 Uiso 0.487(3) 1 calc R U P B 2
H88D H 0.584842 0.136253 0.327072 0.155 Uiso 0.487(3) 1 calc R U P B 2
C04F C 0.7675(13) 0.6653(8) 0.0121(6) 0.125(3) Uani 0.535(7) 1 d D U P C 2
H04Y H 0.731016 0.702612 0.001389 0.150 Uiso 0.535(7) 1 calc R U P C 2
HH H 0.760859 0.635131 -0.009636 0.150 Uiso 0.535(7) 1 calc R U P C 2
Rb5 Rb 0.8586(5) 0.5598(3) 0.1056(2) 0.140(2) Uani 0.535(7) 1 d D . P C 2
O00T O 0.6941(10) 0.5339(6) 0.0764(6) 0.133(3) Uani 0.535(7) 1 d D U P C 2
O25 O 1.0673(8) 0.5413(6) 0.0699(5) 0.113(3) Uani 0.535(7) 1 d D U P C 2
O0 O 0.8712(11) 0.5583(7) 0.2042(4) 0.122(3) Uani 0.535(7) 1 d D U P C 2
O19 O 0.8426(11) 0.4399(5) 0.0996(7) 0.125(3) Uani 0.535(7) 1 d D U P C 2
O01T O 0.7662(11) 0.6619(6) 0.1616(5) 0.130(3) Uani 0.535(7) 1 d D U P C 2
O00O O 0.9350(11) 0.6132(7) 0.0147(5) 0.122(3) Uani 0.535(7) 1 d D U P C 2
N02Q N 1.0016(10) 0.4644(7) 0.1481(4) 0.118(3) Uani 0.535(7) 1 d D U P C 2
N03N N 0.7236(10) 0.6543(6) 0.0605(5) 0.126(3) Uani 0.535(7) 1 d D U P C 2
C158 C 0.6452(14) 0.5763(8) 0.0504(7) 0.132(3) Uani 0.535(7) 1 d D U P C 2
H10A H 0.579423 0.568177 0.051559 0.159 Uiso 0.535(7) 1 calc R U P C 2
H10B H 0.678730 0.569643 0.016539 0.159 Uiso 0.535(7) 1 calc R U P C 2
C1F C 0.6848(14) 0.4785(8) 0.0762(7) 0.128(3) Uani 0.535(7) 1 d D U P C 2
H1FA H 0.700797 0.464745 0.042371 0.154 Uiso 0.535(7) 1 calc R U P C 2
H1FB H 0.615227 0.477961 0.087912 0.154 Uiso 0.535(7) 1 calc R U P C 2
C02S C 1.0924(18) 0.5558(12) 0.0195(8) 0.114(3) Uani 0.535(7) 1 d D U P C 2
H02U H 1.076231 0.527875 -0.001301 0.136 Uiso 0.535(7) 1 calc R U P C 2
H02V H 1.163619 0.554293 0.011371 0.136 Uiso 0.535(7) 1 calc R U P C 2
C03Y C 1.1283(13) 0.4882(8) 0.0808(5) 0.121(3) Uani 0.535(7) 1 d D U P C 2
H8 H 1.198148 0.490377 0.074060 0.145 Uiso 0.535(7) 1 calc R U P C 2
HI H 1.119324 0.456596 0.061262 0.145 Uiso 0.535(7) 1 calc R U P C 2
C79A C 0.9476(16) 0.5204(10) 0.2230(6) 0.117(3) Uani 0.535(7) 1 d D U P C 2
H79C H 0.927603 0.516620 0.258229 0.141 Uiso 0.535(7) 1 calc R U P C 2
H79D H 1.006668 0.536875 0.217743 0.141 Uiso 0.535(7) 1 calc R U P C 2
C80A C 0.8258(17) 0.6111(10) 0.2297(7) 0.126(3) Uani 0.535(7) 1 d D U P C 2
H80C H 0.875040 0.634952 0.228292 0.151 Uiso 0.535(7) 1 calc R U P C 2
H80D H 0.805460 0.602234 0.264060 0.151 Uiso 0.535(7) 1 calc R U P C 2
C02X C 0.8972(14) 0.4005(8) 0.1275(9) 0.127(3) Uani 0.535(7) 1 d D U P C 2
H02W H 0.899522 0.361193 0.116579 0.153 Uiso 0.535(7) 1 calc R U P C 2
H02X H 0.863758 0.404475 0.161503 0.153 Uiso 0.535(7) 1 calc R U P C 2
C1G C 0.7416(13) 0.4399(8) 0.1033(8) 0.126(3) Uani 0.535(7) 1 d D U P C 2
H1GA H 0.736876 0.400841 0.094706 0.152 Uiso 0.535(7) 1 calc R U P C 2
H1GB H 0.711336 0.446444 0.137580 0.152 Uiso 0.535(7) 1 calc R U P C 2
C1H C 0.6792(15) 0.6909(9) 0.1485(8) 0.134(4) Uani 0.535(7) 1 d D U P C 2
H1HA H 0.653849 0.727063 0.167126 0.160 Uiso 0.535(7) 1 calc R U P C 2
H1HB H 0.629714 0.667007 0.155060 0.160 Uiso 0.535(7) 1 calc R U P C 2
C1I C 0.7393(15) 0.6450(10) 0.2109(6) 0.130(3) Uani 0.535(7) 1 d D U P C 2
H1IA H 0.689076 0.621796 0.212528 0.156 Uiso 0.535(7) 1 calc R U P C 2
H1IB H 0.710409 0.679728 0.231130 0.156 Uiso 0.535(7) 1 calc R U P C 2
C02K C 1.0369(13) 0.6137(11) 0.0114(11) 0.118(3) Uani 0.535(7) 1 d D U P C 2
H02Y H 1.044899 0.640433 0.035827 0.142 Uiso 0.535(7) 1 calc R U P C 2
HJ H 1.062083 0.627182 -0.020895 0.142 Uiso 0.535(7) 1 calc R U P C 2
C1J C 0.8734(13) 0.6669(8) 0.0072(6) 0.124(3) Uani 0.535(7) 1 d D U P C 2
H1JA H 0.895553 0.680608 -0.025508 0.149 Uiso 0.535(7) 1 calc R U P C 2
H1JB H 0.880563 0.694989 0.030729 0.149 Uiso 0.535(7) 1 calc R U P C 2
C1K C 0.9995(14) 0.4079(8) 0.1252(7) 0.129(3) Uani 0.535(7) 1 d D U P C 2
H1KA H 1.031805 0.406899 0.091045 0.155 Uiso 0.535(7) 1 calc R U P C 2
H1KB H 1.036751 0.375687 0.142087 0.155 Uiso 0.535(7) 1 calc R U P C 2
C04K C 1.0954(13) 0.4780(9) 0.1358(6) 0.123(3) Uani 0.535(7) 1 d D U P C 2
H04Z H 1.144804 0.446297 0.146743 0.147 Uiso 0.535(7) 1 calc R U P C 2
HK H 1.095020 0.513040 0.153819 0.147 Uiso 0.535(7) 1 calc R U P C 2
C77A C 0.9715(16) 0.4644(9) 0.2009(5) 0.120(3) Uani 0.535(7) 1 d D U P C 2
H77C H 0.913600 0.446972 0.208513 0.144 Uiso 0.535(7) 1 calc R U P C 2
H77D H 1.025189 0.439818 0.215270 0.144 Uiso 0.535(7) 1 calc R U P C 2
C1L C 0.6293(13) 0.6355(7) 0.0583(7) 0.131(3) Uani 0.535(7) 1 d D U P C 2
H1LA H 0.583587 0.645809 0.089011 0.157 Uiso 0.535(7) 1 calc R U P C 2
H1LB H 0.598181 0.656306 0.032008 0.157 Uiso 0.535(7) 1 calc R U P C 2
C81A C 0.6983(15) 0.7033(7) 0.0967(7) 0.134(3) Uani 0.535(7) 1 d D U P C 2
H81C H 0.752757 0.723678 0.091191 0.161 Uiso 0.535(7) 1 calc R U P C 2
H81D H 0.639492 0.730579 0.088860 0.161 Uiso 0.535(7) 1 calc R U P C 2
C159 C -0.2090(18) 0.7821(11) 0.3007(10) 0.112(3) Uani 0.322(11) 1 d D U P A 2
H10C H -0.280142 0.784155 0.310234 0.135 Uiso 0.322(11) 1 calc R U P A 2
H10D H -0.190259 0.810112 0.320344 0.135 Uiso 0.322(11) 1 calc R U P A 2
Rb4 Rb 0.0576(5) 0.7006(3) 0.2728(3) 0.124(3) Uani 0.322(11) 1 d D . P A 2
O20 O 0.2240(14) 0.7191(8) 0.3061(9) 0.097(3) Uani 0.322(11) 1 d D U P A 2
O00C O 0.0369(16) 0.7053(9) 0.1733(5) 0.105(3) Uani 0.322(11) 1 d D U P A 2
O21 O -0.0175(14) 0.6405(9) 0.3552(8) 0.096(3) Uani 0.322(11) 1 d D U P A 2
O22 O 0.0800(14) 0.8163(6) 0.2839(8) 0.112(3) Uani 0.322(11) 1 d D U P A 2
O24 O 0.1446(17) 0.6007(7) 0.2102(6) 0.092(3) Uani 0.322(11) 1 d D U P A 2
O00G O -0.1524(10) 0.7229(9) 0.3086(8) 0.106(3) Uani 0.322(11) 1 d D U P A 2
N00Q N 0.1931(13) 0.6003(7) 0.3110(7) 0.085(3) Uani 0.322(11) 1 d D U P A 2
N01Y N -0.0806(13) 0.7992(8) 0.2323(8) 0.120(3) Uani 0.322(11) 1 d D U P A 2
C02I C 0.277(2) 0.6767(10) 0.3347(11) 0.093(3) Uani 0.322(11) 1 d D U P A 2
H02Z H 0.242245 0.679549 0.368523 0.112 Uiso 0.322(11) 1 calc R U P A 2
HL H 0.343088 0.683636 0.334345 0.112 Uiso 0.322(11) 1 calc R U P A 2
C1M C 0.223(2) 0.7766(10) 0.3183(11) 0.102(3) Uani 0.322(11) 1 d D U P A 2
H1MA H 0.290827 0.780108 0.319472 0.123 Uiso 0.322(11) 1 calc R U P A 2
H1MB H 0.183635 0.786019 0.350742 0.123 Uiso 0.322(11) 1 calc R U P A 2
C03B C -0.047(2) 0.7415(12) 0.1582(10) 0.108(3) Uani 0.322(11) 1 d D U P A 2
H9 H -0.106017 0.726500 0.169842 0.129 Uiso 0.322(11) 1 calc R U P A 2
HM H -0.037437 0.743745 0.122593 0.129 Uiso 0.322(11) 1 calc R U P A 2
C1N C 0.065(2) 0.6510(12) 0.1484(9) 0.105(3) Uani 0.322(11) 1 d D U P A 2
H1NA H 0.072927 0.657236 0.113122 0.127 Uiso 0.322(11) 1 calc R U P A 2
H1NB H 0.013919 0.628693 0.157632 0.127 Uiso 0.322(11) 1 calc R U P A 2
C01L C -0.1230(16) 0.6475(12) 0.3629(13) 0.097(3) Uani 0.322(11) 1 d D U P A 2
H01G H -0.140706 0.622874 0.339761 0.116 Uiso 0.322(11) 1 calc R U P A 2
H01H H -0.145443 0.634621 0.395907 0.116 Uiso 0.322(11) 1 calc R U P A 2
C01{ C 0.0374(18) 0.5844(10) 0.3605(11) 0.095(3) Uani 0.322(11) 1 d D U P A 2
H01I H 0.031051 0.559386 0.334398 0.115 Uiso 0.322(11) 1 calc R U P A 2
H01J H 0.012473 0.568374 0.391787 0.115 Uiso 0.322(11) 1 calc R U P A 2
C1O C 0.1809(18) 0.8184(11) 0.2824(12) 0.108(3) Uani 0.322(11) 1 d D U P A 2
H1OA H 0.185588 0.857656 0.290226 0.129 Uiso 0.322(11) 1 calc R U P A 2
H1OB H 0.218234 0.808269 0.249608 0.129 Uiso 0.322(11) 1 calc R U P A 2
C03V C 0.0367(18) 0.8557(10) 0.2509(12) 0.115(3) Uani 0.322(11) 1 d D U P A 2
H11 H 0.074798 0.847108 0.218084 0.138 Uiso 0.322(11) 1 calc R U P A 2
HN H 0.039214 0.895090 0.259641 0.138 Uiso 0.322(11) 1 calc R U P A 2
C1P C 0.231(2) 0.5677(12) 0.2240(8) 0.088(3) Uani 0.322(11) 1 d D U P A 2
H1PA H 0.282731 0.590095 0.218655 0.105 Uiso 0.322(11) 1 calc R U P A 2
H1PB H 0.254169 0.532568 0.203850 0.105 Uiso 0.322(11) 1 calc R U P A 2
C1Q C 0.158(2) 0.6192(12) 0.1614(7) 0.097(3) Uani 0.322(11) 1 d D U P A 2
H1QA H 0.185230 0.585331 0.139896 0.117 Uiso 0.322(11) 1 calc R U P A 2
H1QB H 0.206402 0.644079 0.156907 0.117 Uiso 0.322(11) 1 calc R U P A 2
C1R C -0.172(2) 0.7062(13) 0.3571(10) 0.101(3) Uani 0.322(11) 1 d D U P A 2
H1RA H -0.243938 0.710327 0.367102 0.121 Uiso 0.322(11) 1 calc R U P A 2
H1RB H -0.150092 0.731479 0.377946 0.121 Uiso 0.322(11) 1 calc R U P A 2
C02G C 0.1448(18) 0.5864(11) 0.3582(8) 0.089(3) Uani 0.322(11) 1 d D U P A 2
H02 H 0.148855 0.615414 0.381771 0.107 Uiso 0.322(11) 1 calc R U P A 2
HO H 0.180800 0.548641 0.368161 0.107 Uiso 0.322(11) 1 calc R U P A 2
C02N C 0.2851(16) 0.6177(10) 0.3153(11) 0.089(3) Uani 0.322(11) 1 d D U P A 2
H12 H 0.326250 0.614583 0.282950 0.107 Uiso 0.322(11) 1 calc R U P A 2
HP H 0.320642 0.589581 0.336315 0.107 Uiso 0.322(11) 1 calc R U P A 2
C02P C 0.213(2) 0.5511(9) 0.2771(8) 0.087(3) Uani 0.322(11) 1 d D U P A 2
H14 H 0.155722 0.532622 0.282792 0.105 Uiso 0.322(11) 1 calc R U P A 2
HQ H 0.270417 0.522425 0.284206 0.105 Uiso 0.322(11) 1 calc R U P A 2
C03L C -0.056(2) 0.7999(11) 0.1798(10) 0.114(3) Uani 0.322(11) 1 d D U P A 2
H15 H 0.006048 0.812478 0.170344 0.137 Uiso 0.322(11) 1 calc R U P A 2
HR H -0.108295 0.827875 0.166856 0.137 Uiso 0.322(11) 1 calc R U P A 2
C1S C -0.0695(18) 0.8529(9) 0.2508(12) 0.120(3) Uani 0.322(11) 1 d D U P A 2
H1SA H -0.105974 0.858709 0.284127 0.144 Uiso 0.322(11) 1 calc R U P A 2
H1SB H -0.099372 0.884735 0.230907 0.144 Uiso 0.322(11) 1 calc R U P A 2
C1T C -0.1864(15) 0.7955(12) 0.2486(10) 0.117(4) Uani 0.322(11) 1 d D U P A 2
H1TA H -0.229548 0.832575 0.242044 0.140 Uiso 0.322(11) 1 calc R U P A 2
H1TB H -0.201094 0.765458 0.229464 0.140 Uiso 0.322(11) 1 calc R U P A 2
C42A C 1.186(3) 0.3982(13) 0.3472(11) 0.105(7) Uani 0.47(3) 1 d D U P D 2
H42D H 1.150554 0.416236 0.377778 0.157 Uiso 0.47(3) 1 calc R U P D 2
H42E H 1.183666 0.427131 0.321612 0.157 Uiso 0.47(3) 1 calc R U P D 2
H42F H 1.254278 0.381709 0.350203 0.157 Uiso 0.47(3) 1 calc R U P D 2
C43A C 1.1998(16) 0.3233(13) 0.2864(7) 0.103(6) Uani 0.47(3) 1 d D U P D 2
H43D H 1.257714 0.295493 0.293398 0.155 Uiso 0.47(3) 1 calc R U P D 2
H43E H 1.220480 0.353720 0.265729 0.155 Uiso 0.47(3) 1 calc R U P D 2
H43F H 1.160558 0.303898 0.269811 0.155 Uiso 0.47(3) 1 calc R U P D 2
C41A C 1.142(2) 0.3055(10) 0.3733(9) 0.111(6) Uani 0.47(3) 1 d D U P D 2
H41D H 1.211263 0.287603 0.374480 0.167 Uiso 0.47(3) 1 calc R U P D 2
H41E H 1.108280 0.276062 0.366371 0.167 Uiso 0.47(3) 1 calc R U P D 2
H41F H 1.111339 0.323677 0.404468 0.167 Uiso 0.47(3) 1 calc R U P D 2
C72A C 0.530(4) 1.0059(8) 0.404(2) 0.150(8) Uani 0.44(5) 1 d D U P F 2
H72D H 0.501336 1.012156 0.374645 0.224 Uiso 0.44(5) 1 calc R U P F 2
H72E H 0.576462 1.030777 0.404169 0.224 Uiso 0.44(5) 1 calc R U P F 2
H72F H 0.477900 1.015100 0.432305 0.224 Uiso 0.44(5) 1 calc R U P F 2
C71A C 0.560(4) 0.930(2) 0.4606(6) 0.133(7) Uani 0.44(5) 1 d D U P F 2
H71D H 0.489635 0.942849 0.471744 0.200 Uiso 0.44(5) 1 calc R U P F 2
H71E H 0.595589 0.950740 0.478597 0.200 Uiso 0.44(5) 1 calc R U P F 2
H71F H 0.580607 0.888759 0.466039 0.200 Uiso 0.44(5) 1 calc R U P F 2
C73A C 0.6975(14) 0.937(2) 0.3920(16) 0.162(8) Uani 0.44(5) 1 d D U P F 2
H73D H 0.725369 0.903795 0.370758 0.243 Uiso 0.44(5) 1 calc R U P F 2
H73E H 0.727888 0.932273 0.421103 0.243 Uiso 0.44(5) 1 calc R U P F 2
H73F H 0.709969 0.971993 0.375147 0.243 Uiso 0.44(5) 1 calc R U P F 2

loop_
_atom_site_aniso_label
_atom_site_aniso_U_11
_atom_site_aniso_U_22
_atom_site_aniso_U_33
_atom_site_aniso_U_23
_atom_site_aniso_U_13
_atom_site_aniso_U_12
Rb1 0.0720(18) 0.0792(14) 0.1034(18) -0.0014(10) -0.0048(12) -0.0128(10)
Rb2 0.0734(15) 0.108(3) 0.1103(18) 0.0168(14) -0.0242(13) -0.0264(16)
Rb3 0.086(2) 0.1135(19) 0.079(2) -0.0242(14) 0.0028(16) -0.0289(14)
O2 0.082(4) 0.113(5) 0.092(3) -0.008(4) 0.001(3) -0.036(4)
O4 0.086(4) 0.101(5) 0.107(4) -0.019(4) -0.011(4) -0.030(4)
O6 0.077(4) 0.115(4) 0.077(4) 0.001(3) -0.017(3) -0.029(3)
C4 0.072(5) 0.085(5) 0.082(4) 0.004(4) -0.026(4) -0.024(4)
C3 0.050(4) 0.095(5) 0.077(4) 0.001(4) -0.007(4) -0.018(3)
O16 0.097(5) 0.172(5) 0.097(5) -0.017(5) 0.002(4) -0.044(5)
O12 0.104(5) 0.113(5) 0.116(5) 0.010(4) -0.002(4) -0.032(4)
O5 0.081(4) 0.128(5) 0.114(4) -0.004(4) -0.013(4) -0.024(4)
C16 0.073(5) 0.084(5) 0.094(5) -0.011(4) -0.027(4) -0.005(4)
C24 0.064(5) 0.096(5) 0.082(5) -0.006(4) -0.026(4) -0.012(4)
C15 0.068(5) 0.074(4) 0.102(5) -0.001(4) -0.028(4) -0.011(4)
O1 0.073(4) 0.133(4) 0.102(5) -0.001(4) 0.009(4) -0.027(3)
C20 0.066(5) 0.074(4) 0.073(4) 0.004(3) -0.018(4) -0.014(3)
C29 0.051(4) 0.101(5) 0.057(4) -0.001(3) -0.004(3) -0.015(4)
C44 0.067(5) 0.079(5) 0.074(4) 0.005(3) -0.022(4) -0.012(3)
O14 0.098(5) 0.156(6) 0.077(5) -0.001(5) -0.001(4) -0.034(4)
O10 0.076(4) 0.123(5) 0.111(5) -0.013(5) -0.008(4) -0.023(4)
C9 0.063(5) 0.091(5) 0.088(5) -0.008(4) -0.022(4) -0.022(4)
C99 0.067(5) 0.113(6) 0.083(5) -0.012(4) -0.015(4) -0.006(4)
O13 0.105(5) 0.149(5) 0.096(5) -0.011(5) 0.014(5) -0.024(4)
C28 0.066(5) 0.080(5) 0.068(4) -0.001(3) -0.015(4) -0.005(3)
N2 0.079(4) 0.106(4) 0.070(4) -0.016(3) -0.015(3) -0.037(3)
C2 0.065(5) 0.080(5) 0.073(4) 0.006(3) -0.016(4) -0.019(4)
C30 0.061(4) 0.077(5) 0.064(4) -0.010(3) -0.010(3) -0.007(3)
O15 0.108(5) 0.174(6) 0.111(6) -0.020(5) 0.000(5) -0.040(5)
C27 0.060(5) 0.092(5) 0.063(4) 0.002(3) -0.004(4) -0.015(4)
C25 0.061(5) 0.105(5) 0.057(4) -0.008(3) -0.010(3) -0.004(4)
C45 0.049(4) 0.078(5) 0.078(4) -0.001(4) -0.012(4) -0.014(3)
C21 0.057(4) 0.083(5) 0.079(4) 0.016(4) -0.015(4) -0.023(3)
C43 0.050(4) 0.094(5) 0.068(4) -0.007(4) -0.006(3) -0.013(3)
C26 0.055(5) 0.100(5) 0.076(4) 0.002(4) -0.008(4) -0.012(4)
C47 0.087(6) 0.084(5) 0.071(5) -0.007(4) -0.021(4) -0.006(4)
C19 0.056(4) 0.074(4) 0.081(4) 0.005(3) -0.014(4) -0.009(3)
C17 0.073(5) 0.093(5) 0.109(6) -0.008(4) -0.032(5) -0.003(4)
C40 0.065(5) 0.079(5) 0.076(4) 0.006(4) -0.023(4) -0.005(3)
O3 0.093(5) 0.110(4) 0.119(5) -0.002(4) 0.006(4) -0.027(4)
C67 0.096(5) 0.076(4) 0.096(4) -0.005(4) -0.037(4) -0.003(4)
C8 0.095(6) 0.100(5) 0.088(5) 0.002(4) -0.029(5) -0.033(4)
C32 0.069(5) 0.085(5) 0.075(4) -0.006(4) -0.015(4) -0.013(4)
C22 0.049(4) 0.096(5) 0.076(4) 0.009(4) -0.012(4) -0.008(3)
C10 0.095(6) 0.072(5) 0.115(6) 0.011(4) -0.039(5) -0.029(4)
C1 0.062(5) 0.079(5) 0.082(4) 0.001(4) -0.013(4) -0.011(3)
C18 0.059(5) 0.107(5) 0.088(5) -0.017(4) -0.019(4) -0.005(4)
C23 0.057(4) 0.097(5) 0.064(4) 0.001(4) -0.018(4) 0.003(3)
C77 0.077(6) 0.078(5) 0.078(5) 0.003(4) -0.016(4) -0.006(4)
C38 0.070(5) 0.091(5) 0.071(4) -0.003(4) -0.015(4) -0.015(4)
C35 0.078(5) 0.083(5) 0.077(4) -0.004(4) -0.015(4) -0.024(4)
C46 0.062(5) 0.082(5) 0.071(4) -0.005(4) -0.005(4) -0.016(4)
C31 0.076(5) 0.094(5) 0.069(4) -0.003(4) -0.016(4) -0.010(4)
C48 0.091(6) 0.084(5) 0.096(6) -0.013(4) -0.016(5) -0.012(4)
C39 0.071(5) 0.078(5) 0.075(4) 0.003(3) -0.022(4) -0.017(3)
C34 0.051(4) 0.086(5) 0.068(4) -0.003(3) -0.008(3) -0.012(3)
C106 0.074(4) 0.123(5) 0.090(4) -0.009(5) 0.002(4) -0.037(4)
C42 0.064(5) 0.087(5) 0.082(5) 0.003(4) -0.023(4) -0.017(4)
C33 0.057(4) 0.081(5) 0.085(5) -0.006(4) -0.008(4) -0.016(3)
C68 0.106(5) 0.094(5) 0.109(5) -0.003(4) -0.040(4) -0.006(4)
C14 0.078(5) 0.069(4) 0.106(5) -0.008(4) -0.029(5) -0.005(4)
C37 0.071(5) 0.082(5) 0.091(5) 0.009(4) -0.012(4) -0.012(4)
O17 0.111(7) 0.185(7) 0.095(6) -0.027(5) 0.021(5) -0.059(5)
C41 0.070(5) 0.102(6) 0.066(4) -0.011(4) -0.022(4) -0.019(4)
C36 0.074(5) 0.101(6) 0.077(4) -0.001(4) -0.015(4) -0.024(4)
C13 0.104(7) 0.085(5) 0.122(6) -0.014(5) -0.046(6) -0.005(4)
C49 0.134(9) 0.095(6) 0.102(6) -0.022(5) -0.037(6) -0.005(6)
N1 0.089(4) 0.132(5) 0.126(5) 0.006(5) 0.009(5) -0.025(4)
C7 0.076(5) 0.102(6) 0.107(6) 0.001(5) -0.043(5) -0.023(4)
C107 0.090(4) 0.113(5) 0.080(5) -0.008(4) 0.004(4) -0.044(4)
C100 0.094(7) 0.145(7) 0.079(5) -0.007(5) -0.028(5) -0.006(5)
C72 0.106(5) 0.097(5) 0.103(5) 0.006(4) -0.035(4) 0.003(4)
C52 0.074(6) 0.111(6) 0.088(5) -0.015(4) -0.016(4) -0.010(4)
C50 0.124(8) 0.094(6) 0.102(7) -0.011(5) -0.050(6) -0.014(5)
C82 0.101(7) 0.107(6) 0.109(6) -0.018(5) -0.039(6) -0.007(5)
O18 0.114(6) 0.181(7) 0.082(5) -0.015(5) -0.012(5) -0.059(5)
C12 0.112(7) 0.076(5) 0.146(7) -0.020(5) -0.063(6) 0.007(4)
C101 0.079(6) 0.207(10) 0.098(6) -0.025(6) -0.018(5) -0.045(6)
C119 0.084(5) 0.113(5) 0.079(4) -0.009(4) -0.011(4) -0.021(4)
C95 0.070(5) 0.096(5) 0.123(5) -0.027(4) -0.034(4) -0.001(4)
C69 0.124(6) 0.120(5) 0.115(5) -0.016(4) -0.054(5) 0.007(4)
C5 0.073(5) 0.097(5) 0.108(6) 0.019(4) -0.041(5) -0.024(4)
C102 0.092(6) 0.138(7) 0.097(5) -0.034(5) -0.029(5) 0.004(5)
C105 0.074(4) 0.132(5) 0.101(5) -0.007(5) 0.004(4) -0.035(4)
C108 0.087(4) 0.107(5) 0.071(4) -0.008(4) -0.008(4) -0.034(4)
C6 0.056(5) 0.091(5) 0.110(5) 0.005(4) -0.021(4) -0.013(4)
C113 0.082(4) 0.102(6) 0.091(4) -0.020(5) -0.014(4) -0.031(4)
C57 0.112(5) 0.077(5) 0.109(5) -0.005(4) -0.052(4) -0.014(4)
C141 0.103(5) 0.153(5) 0.086(5) -0.009(5) 0.009(5) -0.026(5)
C11 0.097(6) 0.086(5) 0.153(8) -0.021(5) -0.064(6) -0.008(4)
C114 0.084(4) 0.106(5) 0.088(5) -0.018(4) -0.018(4) -0.024(4)
N4 0.084(4) 0.119(4) 0.105(5) -0.006(5) -0.016(4) -0.028(4)
C120 0.081(4) 0.106(5) 0.077(5) -0.009(4) -0.016(4) -0.025(4)
N6 0.106(5) 0.174(6) 0.080(5) -0.007(5) -0.018(4) -0.048(5)
C118 0.084(5) 0.121(5) 0.090(4) -0.008(4) -0.018(4) -0.023(4)
C142 0.100(5) 0.155(6) 0.078(5) -0.007(5) 0.005(5) -0.027(5)
C51 0.106(7) 0.102(6) 0.123(7) -0.018(5) -0.033(6) -0.024(5)
C58 0.135(6) 0.089(5) 0.143(6) -0.018(4) -0.062(5) -0.005(4)
C81 0.118(8) 0.150(8) 0.088(6) -0.013(5) -0.034(6) -0.024(6)
C87 0.102(6) 0.120(6) 0.157(7) -0.030(5) -0.070(6) -0.015(5)
C149 0.110(5) 0.175(6) 0.092(6) -0.010(5) -0.007(5) -0.037(5)
O9 0.097(5) 0.137(6) 0.120(5) -0.021(5) -0.019(5) -0.020(5)
C78 0.090(7) 0.159(8) 0.091(6) -0.004(5) -0.009(5) -0.049(5)
C60 0.175(6) 0.085(5) 0.186(7) -0.013(5) -0.076(6) -0.007(5)
C112 0.091(5) 0.105(5) 0.112(5) -0.020(5) -0.006(4) -0.032(4)
C97 0.065(9) 0.090(11) 0.148(11) -0.023(9) -0.048(9) 0.007(9)
C148 0.100(5) 0.174(6) 0.104(6) -0.014(5) 0.008(5) -0.051(5)
C98 0.060(10) 0.105(9) 0.128(13) -0.012(10) 0.013(11) -0.007(8)
C121 0.102(5) 0.127(6) 0.118(5) -0.003(5) -0.040(5) -0.018(5)
C62 0.136(6) 0.094(5) 0.147(6) 0.001(5) -0.060(5) -0.021(5)
C71 0.137(6) 0.117(5) 0.101(5) 0.001(4) -0.037(5) 0.013(5)
C91 0.165(9) 0.093(7) 0.233(11) -0.059(8) -0.127(10) 0.026(7)
C70 0.149(6) 0.139(5) 0.111(5) -0.017(4) -0.065(5) 0.032(5)
C53 0.198(10) 0.125(6) 0.127(6) -0.020(6) -0.082(7) -0.034(7)
C116 0.085(4) 0.126(6) 0.123(5) 0.000(5) -0.007(5) -0.018(5)
C59 0.158(7) 0.101(5) 0.164(7) -0.034(5) -0.071(6) 0.000(5)
C61 0.164(7) 0.101(5) 0.175(7) 0.005(5) -0.065(6) -0.019(5)
C104 0.071(5) 0.142(5) 0.110(6) 0.000(5) 0.010(5) -0.027(4)
C140 0.108(5) 0.152(5) 0.102(6) -0.014(6) 0.014(6) -0.021(5)
C133 0.106(5) 0.130(5) 0.140(5) -0.008(5) -0.031(5) -0.025(5)
C117 0.090(5) 0.124(6) 0.104(5) -0.002(4) -0.007(4) -0.022(5)
C111 0.091(5) 0.107(5) 0.119(6) -0.010(4) -0.001(5) -0.033(4)
C135 0.104(6) 0.114(5) 0.126(6) 0.010(5) -0.012(6) -0.038(5)
C146 0.111(6) 0.174(6) 0.117(7) -0.019(6) 0.004(6) -0.032(5)
C115 0.091(5) 0.130(6) 0.126(6) 0.010(5) 0.003(5) -0.015(5)
C80 0.123(9) 0.182(9) 0.084(6) 0.002(6) -0.032(6) -0.069(7)
N5 0.110(5) 0.166(5) 0.109(6) -0.025(5) 0.011(5) -0.027(5)
C96 0.083(9) 0.088(10) 0.147(11) 0.003(9) -0.034(9) 0.001(8)
C129 0.088(5) 0.128(6) 0.119(6) -0.018(5) -0.013(5) -0.024(5)
C55 0.209(16) 0.113(10) 0.109(9) -0.019(9) -0.103(10) -0.022(14)
C152 0.113(7) 0.179(7) 0.100(6) -0.032(6) 0.021(6) -0.047(6)
C153 0.111(7) 0.185(7) 0.089(5) -0.022(5) 0.010(6) -0.060(6)
C147 0.105(5) 0.176(6) 0.115(6) -0.016(6) 0.010(5) -0.046(5)
C150 0.114(6) 0.179(7) 0.089(6) -0.010(6) -0.013(6) -0.038(6)
C110 0.098(5) 0.114(5) 0.125(6) -0.003(5) 0.003(5) -0.022(5)
C88 0.117(9) 0.143(8) 0.152(9) -0.033(7) -0.076(8) -0.014(7)
O11 0.101(5) 0.121(5) 0.131(5) 0.004(5) -0.016(5) -0.033(4)
C143 0.103(6) 0.163(7) 0.078(6) -0.003(6) -0.011(5) -0.031(5)
C79 0.093(8) 0.217(11) 0.091(6) 0.018(6) -0.021(6) -0.079(7)
C89 0.095(8) 0.120(8) 0.187(10) 0.002(7) -0.056(8) -0.032(6)
C126 0.092(5) 0.117(5) 0.111(6) -0.001(5) -0.017(5) -0.026(5)
C83 0.140(8) 0.208(9) 0.110(6) 0.006(6) -0.020(6) -0.047(7)
C109 0.096(5) 0.118(5) 0.125(6) 0.003(5) 0.006(5) -0.021(5)
C56 0.215(18) 0.118(10) 0.135(14) -0.011(9) -0.057(14) -0.055(11)
N3 0.099(5) 0.126(5) 0.127(5) -0.006(4) -0.038(4) -0.024(4)
C64 0.187(13) 0.108(9) 0.236(13) -0.056(10) -0.101(11) -0.002(10)
C93 0.177(12) 0.091(10) 0.247(13) -0.055(10) -0.120(12) 0.023(10)
C132 0.082(5) 0.123(5) 0.113(6) -0.007(5) -0.016(5) -0.023(5)
C86 0.154(10) 0.197(11) 0.122(8) -0.054(8) -0.019(8) -0.054(9)
C103 0.083(5) 0.141(5) 0.126(6) 0.007(5) 0.010(5) -0.026(4)
C136 0.107(5) 0.112(5) 0.117(5) 0.008(5) -0.008(5) -0.032(5)
C84 0.130(9) 0.215(12) 0.125(8) -0.010(8) -0.050(8) -0.073(8)
C134 0.104(5) 0.127(5) 0.140(5) 0.000(5) -0.027(5) -0.029(5)
C145 0.109(6) 0.171(6) 0.111(7) -0.025(6) 0.006(6) -0.027(5)
C139 0.108(5) 0.158(5) 0.105(6) -0.018(6) 0.009(6) -0.026(5)
C54 0.200(13) 0.173(16) 0.142(14) -0.007(12) -0.109(11) -0.042(11)
C85 0.128(10) 0.215(11) 0.109(8) 0.019(8) -0.033(7) -0.067(8)
C63 0.206(8) 0.105(6) 0.224(8) -0.018(6) -0.089(8) 0.013(6)
C144 0.107(5) 0.172(7) 0.083(6) -0.002(5) -0.013(5) -0.036(5)
C131 0.080(5) 0.126(6) 0.109(6) -0.007(5) -0.015(5) -0.023(5)
C92 0.178(12) 0.098(10) 0.234(14) -0.057(10) -0.113(12) 0.018(10)
C155 0.110(6) 0.178(7) 0.078(5) -0.011(5) -0.016(5) -0.057(5)
C137 0.100(6) 0.111(6) 0.106(5) 0.005(5) -0.004(5) -0.023(5)
C156 0.109(6) 0.178(7) 0.081(5) -0.009(5) -0.013(5) -0.049(5)
C154 0.110(7) 0.180(7) 0.086(5) -0.019(6) -0.004(5) -0.068(6)
C138 0.096(5) 0.115(6) 0.106(5) 0.000(5) -0.008(5) -0.025(5)
C125 0.096(5) 0.110(6) 0.113(6) 0.001(6) -0.014(6) -0.029(5)
C151 0.113(6) 0.174(6) 0.104(6) -0.029(6) 0.019(6) -0.036(6)
O7 0.094(5) 0.117(6) 0.107(5) 0.008(5) -0.032(5) -0.022(5)
C122 0.096(5) 0.121(6) 0.110(5) 0.003(5) -0.037(5) -0.019(5)
O8 0.087(4) 0.114(5) 0.109(6) 0.001(5) -0.025(5) -0.016(4)
C130 0.086(5) 0.133(6) 0.115(6) -0.015(5) -0.012(5) -0.021(5)
C127 0.110(6) 0.142(6) 0.130(6) -0.017(6) -0.031(6) -0.013(6)
C128 0.110(6) 0.135(6) 0.135(6) -0.030(5) -0.017(5) -0.010(5)
C123 0.087(5) 0.112(6) 0.113(6) 0.009(5) -0.027(5) -0.013(5)
C124 0.088(5) 0.111(6) 0.115(6) 0.007(5) -0.022(5) -0.013(5)
C90 0.114(9) 0.145(9) 0.201(11) -0.043(8) -0.085(8) -0.005(7)
C73 0.197(8) 0.203(8) 0.147(6) -0.010(7) -0.063(7) 0.045(7)
C74 0.208(17) 0.210(16) 0.120(12) 0.006(13) -0.092(13) 0.043(15)
C66 0.215(14) 0.082(9) 0.237(13) 0.011(9) -0.049(12) 0.018(10)
C76 0.194(16) 0.224(17) 0.159(14) 0.012(15) -0.074(14) 0.068(15)
C65 0.205(13) 0.107(9) 0.238(13) -0.017(11) -0.096(12) 0.030(10)
C75 0.207(15) 0.201(14) 0.176(13) 0.001(13) -0.033(13) 0.095(13)
C94 0.183(12) 0.108(10) 0.240(14) -0.069(10) -0.098(13) 0.038(10)
C30A 0.179(11) 0.108(10) 0.255(14) -0.066(10) -0.113(12) 0.011(9)
C27A 0.165(9) 0.092(7) 0.234(11) -0.057(7) -0.125(10) 0.027(7)
C98A 0.181(11) 0.119(9) 0.225(13) -0.069(10) -0.109(12) 0.045(9)
C1A 0.168(11) 0.105(9) 0.237(13) -0.046(9) -0.124(11) 0.042(9)
C26A 0.108(12) 0.119(12) 0.176(13) -0.024(12) -0.068(11) -0.026(11)
C25A 0.105(12) 0.133(12) 0.178(13) -0.021(12) -0.062(11) -0.032(11)
C97A 0.118(12) 0.140(12) 0.160(13) -0.031(12) -0.076(12) -0.006(11)
C78A 0.210(14) 0.116(11) 0.243(14) -0.036(12) -0.083(13) 0.013(12)
C96A 0.217(14) 0.110(11) 0.242(14) 0.000(12) -0.084(14) 0.036(12)
C95A 0.217(14) 0.093(11) 0.215(13) 0.001(11) -0.069(13) 0.023(11)
C93A 0.185(13) 0.210(14) 0.169(11) -0.013(11) -0.069(11) 0.079(11)
C94A 0.223(16) 0.219(14) 0.124(10) -0.028(10) -0.092(11) 0.028(12)
C92A 0.239(16) 0.216(14) 0.191(14) 0.004(13) -0.012(14) 0.083(14)
C76A 0.144(13) 0.222(14) 0.111(12) 0.004(12) -0.030(12) -0.046(13)
C74A 0.135(13) 0.200(14) 0.096(12) -0.019(12) -0.034(11) -0.056(12)
C75A 0.145(13) 0.204(14) 0.135(12) -0.027(13) -0.030(12) -0.068(12)
O03X 0.097(5) 0.116(5) 0.128(5) 0.005(5) -0.021(5) -0.035(5)
Rb 0.088(2) 0.086(2) 0.0868(17) -0.0107(16) -0.0201(14) -0.0144(15)
O2A 0.087(4) 0.114(5) 0.120(6) 0.002(5) -0.021(5) -0.014(4)
O02Y 0.108(6) 0.127(6) 0.130(5) -0.024(6) -0.025(5) -0.004(5)
O23 0.099(5) 0.103(5) 0.108(5) -0.004(4) -0.007(4) -0.037(4)
O00L 0.080(4) 0.125(5) 0.111(5) -0.015(5) -0.007(4) -0.019(4)
O86A 0.095(5) 0.122(6) 0.112(5) 0.000(5) -0.030(4) -0.020(5)
N02O 0.084(5) 0.118(5) 0.109(5) -0.002(5) -0.013(5) -0.023(4)
N0 0.105(5) 0.130(5) 0.131(5) -0.010(5) -0.031(4) -0.024(4)
C84A 0.089(5) 0.109(6) 0.112(6) -0.001(5) -0.019(5) -0.022(5)
C89A 0.087(5) 0.113(5) 0.111(6) 0.009(5) -0.027(5) -0.013(5)
C03P 0.101(5) 0.133(6) 0.129(6) -0.024(5) -0.011(5) -0.012(5)
C87A 0.117(7) 0.139(7) 0.140(7) -0.028(6) -0.026(6) -0.005(6)
C04B 0.105(5) 0.107(6) 0.112(6) 0.006(5) -0.001(5) -0.031(5)
C83A 0.094(5) 0.108(6) 0.102(5) -0.003(5) -0.012(4) -0.034(5)
C04N 0.082(5) 0.127(6) 0.109(6) -0.015(6) -0.010(5) -0.018(5)
C86A 0.092(5) 0.127(6) 0.119(5) -0.019(5) -0.006(5) -0.020(5)
C157 0.099(6) 0.108(5) 0.113(5) 0.009(5) -0.013(5) -0.035(5)
C1B 0.102(6) 0.123(5) 0.133(6) 0.000(5) -0.026(5) -0.036(5)
C85A 0.100(5) 0.125(6) 0.117(5) -0.003(5) -0.039(5) -0.017(5)
C90A 0.095(5) 0.121(6) 0.112(6) 0.006(5) -0.029(5) -0.017(5)
C0 0.092(5) 0.112(5) 0.110(5) 0.000(5) -0.016(5) -0.023(4)
C1C 0.079(5) 0.119(5) 0.105(5) -0.007(5) -0.014(5) -0.021(4)
C82A 0.087(5) 0.115(5) 0.111(5) -0.004(5) -0.015(5) -0.030(5)
C1D 0.105(6) 0.125(6) 0.140(6) -0.008(5) -0.034(5) -0.030(5)
C1E 0.100(5) 0.127(5) 0.127(5) -0.007(5) -0.039(5) -0.027(5)
C88A 0.113(6) 0.136(6) 0.137(6) -0.017(5) -0.034(5) -0.012(5)
C04F 0.108(5) 0.156(5) 0.103(6) -0.019(6) 0.005(6) -0.024(5)
Rb5 0.110(3) 0.236(6) 0.084(2) -0.029(3) 0.0006(19) -0.071(3)
O00T 0.110(5) 0.175(6) 0.113(6) -0.019(5) -0.001(5) -0.037(5)
O25 0.100(5) 0.156(6) 0.080(4) 0.000(5) -0.003(4) -0.033(4)
O0 0.107(6) 0.185(7) 0.083(4) -0.016(5) 0.001(5) -0.061(5)
O19 0.100(5) 0.173(5) 0.098(5) -0.012(4) 0.007(4) -0.039(4)
O01T 0.105(7) 0.185(7) 0.097(6) -0.036(5) 0.017(5) -0.046(5)
O00O 0.106(5) 0.151(5) 0.097(5) -0.009(5) 0.014(5) -0.022(4)
N02Q 0.107(5) 0.177(6) 0.080(5) -0.006(5) -0.014(4) -0.048(5)
N03N 0.103(5) 0.165(5) 0.107(6) -0.028(5) -0.001(5) -0.029(5)
C158 0.110(6) 0.172(6) 0.107(7) -0.024(6) 0.005(6) -0.029(5)
C1F 0.103(5) 0.176(6) 0.107(6) -0.018(6) 0.005(5) -0.049(5)
C02S 0.100(5) 0.156(6) 0.078(5) -0.005(5) 0.004(4) -0.027(5)
C03Y 0.106(5) 0.166(6) 0.087(6) -0.001(5) -0.006(5) -0.030(5)
C79A 0.107(6) 0.181(7) 0.080(5) -0.011(6) -0.015(5) -0.063(5)
C80A 0.106(7) 0.188(7) 0.091(5) -0.025(5) 0.008(5) -0.060(6)
C02X 0.111(5) 0.175(6) 0.095(6) -0.010(5) -0.007(5) -0.035(5)
C1G 0.099(5) 0.175(6) 0.107(6) -0.013(5) 0.006(5) -0.049(5)
C1H 0.111(7) 0.176(7) 0.105(7) -0.032(6) 0.016(6) -0.035(6)
C1I 0.108(7) 0.189(7) 0.093(6) -0.029(6) 0.017(6) -0.052(6)
C02K 0.104(5) 0.153(5) 0.088(5) -0.008(5) 0.010(5) -0.027(5)
C1J 0.109(5) 0.152(5) 0.098(6) -0.010(6) 0.011(6) -0.021(5)
C1K 0.115(5) 0.180(6) 0.092(5) -0.008(5) -0.008(5) -0.035(5)
C04K 0.109(6) 0.171(7) 0.090(6) -0.001(6) -0.011(5) -0.040(6)
C77A 0.112(6) 0.178(7) 0.080(5) -0.008(5) -0.016(5) -0.053(5)
C1L 0.105(6) 0.171(6) 0.113(6) -0.027(6) 0.002(6) -0.032(5)
C81A 0.111(6) 0.171(6) 0.111(6) -0.028(6) 0.007(6) -0.028(5)
C159 0.076(5) 0.139(6) 0.114(6) 0.002(6) 0.009(6) -0.028(5)
Rb4 0.076(4) 0.222(8) 0.088(3) -0.009(3) 0.002(3) -0.074(4)
O20 0.087(5) 0.101(5) 0.107(5) -0.016(5) -0.009(4) -0.031(5)
O00C 0.086(5) 0.124(6) 0.105(5) -0.006(5) -0.010(5) -0.026(5)
O21 0.083(5) 0.115(5) 0.090(5) -0.009(5) 0.005(4) -0.038(5)
O22 0.093(5) 0.113(5) 0.124(6) 0.004(5) 0.004(5) -0.026(5)
O24 0.081(6) 0.118(5) 0.079(5) -0.003(5) -0.014(5) -0.027(5)
O00G 0.073(5) 0.134(5) 0.104(6) -0.004(5) 0.007(5) -0.028(4)
N00Q 0.081(4) 0.104(5) 0.078(5) -0.014(4) -0.011(4) -0.034(4)
N01Y 0.088(4) 0.136(5) 0.126(6) 0.006(5) 0.005(5) -0.021(5)
C02I 0.085(5) 0.103(6) 0.095(5) -0.018(5) -0.013(5) -0.029(5)
C1M 0.089(5) 0.105(5) 0.112(6) -0.011(5) -0.004(5) -0.030(5)
C03B 0.085(5) 0.128(6) 0.109(6) -0.002(5) -0.010(5) -0.024(6)
C1N 0.086(6) 0.125(6) 0.102(5) -0.004(5) -0.010(5) -0.022(5)
C01L 0.076(5) 0.123(6) 0.094(5) -0.007(5) 0.003(5) -0.037(5)
C01{ 0.091(5) 0.114(6) 0.082(5) -0.009(5) 0.003(5) -0.035(5)
C1O 0.092(6) 0.111(6) 0.118(6) -0.005(5) -0.002(6) -0.029(5)
C03V 0.095(6) 0.117(5) 0.127(7) 0.003(6) 0.003(6) -0.023(5)
C1P 0.080(5) 0.111(5) 0.075(5) -0.008(5) -0.013(5) -0.026(5)
C1Q 0.084(5) 0.119(6) 0.089(5) -0.006(5) -0.014(5) -0.024(5)
C1R 0.073(5) 0.130(6) 0.100(5) -0.008(5) 0.003(5) -0.034(5)
C02G 0.087(5) 0.111(6) 0.074(5) -0.006(5) -0.007(5) -0.034(5)
C02N 0.081(5) 0.106(6) 0.087(5) -0.018(5) -0.013(5) -0.031(5)
C02P 0.079(5) 0.107(5) 0.080(6) -0.009(5) -0.013(5) -0.028(5)
C03L 0.085(5) 0.131(6) 0.121(6) 0.002(6) -0.007(5) -0.021(6)
C1S 0.092(5) 0.129(6) 0.129(6) 0.004(6) 0.005(6) -0.021(5)
C1T 0.082(6) 0.138(6) 0.123(7) 0.004(6) 0.006(6) -0.027(6)
C42A 0.057(10) 0.118(11) 0.127(15) -0.005(12) -0.002(12) -0.006(9)
C43A 0.085(10) 0.098(13) 0.121(12) -0.025(10) -0.028(9) 0.004(10)
C41A 0.079(9) 0.085(11) 0.158(11) -0.005(10) -0.034(10) 0.020(10)
C72A 0.213(19) 0.116(11) 0.140(15) -0.012(11) -0.062(15) -0.054(12)
C71A 0.190(17) 0.113(11) 0.127(11) -0.019(10) -0.094(12) -0.044(14)
C73A 0.206(14) 0.155(16) 0.155(16) -0.010(13) -0.093(13) -0.055(13)

loop_
_atom_type_symbol
_atom_type_description
_atom_type_scat_dispersion_real
_atom_type_scat_dispersion_imag
_atom_type_scat_source
C C -0.0001 0.0005 'International Tables Vol C Tables 4.2.6.8 and 6.1.1.4'
H H 0.0000 0.0000 'International Tables Vol C Tables 4.2.6.8 and 6.1.1.4'
N N 0.0005 0.0010 'International Tables Vol C Tables 4.2.6.8 and 6.1.1.4'
O O 0.0017 0.0018 'International Tables Vol C Tables 4.2.6.8 and 6.1.1.4'
Rb Rb 0.2624 1.1839 'International Tables Vol C Tables 4.2.6.8 and 6.1.1.4'

loop_
_geom_angle_atom_site_label_1
_geom_angle_atom_site_label_2
_geom_angle_atom_site_label_3
_geom_angle
_geom_angle_site_symmetry_1
_geom_angle_site_symmetry_3
_geom_angle_publ_flag
O2 Rb1 O6 97.4(3) . . ?
O2 Rb1 O1 59.4(2) . . ?
O2 Rb1 N2 60.9(2) . . ?
O2 Rb1 O3 119.3(3) . . ?
O2 Rb1 N1 118.5(3) . . ?
O4 Rb1 O2 96.7(3) . . ?
O4 Rb1 O6 101.4(3) . . ?
O4 Rb1 O5 124.7(3) . . ?
O4 Rb1 O1 134.8(3) . . ?
O4 Rb1 N2 60.5(2) . . ?
O4 Rb1 O3 59.3(2) . . ?
O4 Rb1 N1 119.8(3) . . ?
O6 Rb1 O1 118.2(3) . . ?
O6 Rb1 N2 61.6(2) . . ?
O6 Rb1 O3 138.9(3) . . ?
O6 Rb1 N1 118.5(3) . . ?
O5 Rb1 O2 134.9(3) . . ?
O5 Rb1 O6 60.6(2) . . ?
O5 Rb1 O1 94.8(3) . . ?
O5 Rb1 N2 121.6(2) . . ?
O5 Rb1 O3 98.8(3) . . ?
O5 Rb1 N1 58.7(3) . . ?
O1 Rb1 N2 119.6(3) . . ?
O1 Rb1 N1 59.8(3) . . ?
N2 Rb1 N1 179.4(3) . . ?
O3 Rb1 O1 97.3(3) . . ?
O3 Rb1 N2 119.3(3) . . ?
O3 Rb1 N1 61.0(3) . . ?
O12 Rb2 N4 59.9(4) . . ?
O12 Rb2 N3 118.9(4) . . ?
O12 Rb2 O7 116.4(4) . . ?
O10 Rb2 O12 97.7(4) . . ?
O10 Rb2 N4 60.5(3) . . ?
O10 Rb2 N3 119.8(3) . . ?
O10 Rb2 O7 140.8(4) . . ?
N4 Rb2 N3 178.6(4) . . ?
O9 Rb2 O12 136.5(4) . . ?
O9 Rb2 O10 59.9(3) . . ?
O9 Rb2 N4 119.8(3) . . ?
O9 Rb2 O11 97.5(4) . . ?
O9 Rb2 N3 60.7(3) . . ?
O9 Rb2 O7 101.0(3) . . ?
O11 Rb2 O12 60.1(4) . . ?
O11 Rb2 O10 120.5(4) . . ?
O11 Rb2 N4 119.2(4) . . ?
O11 Rb2 N3 59.4(4) . . ?
O11 Rb2 O7 94.2(4) . . ?
O7 Rb2 N4 119.9(3) . . ?
O7 Rb2 N3 60.9(3) . . ?
O8 Rb2 O12 93.9(4) . . ?
O8 Rb2 O10 101.1(4) . . ?
O8 Rb2 N4 60.6(3) . . ?
O8 Rb2 O9 125.1(4) . . ?
O8 Rb2 O11 132.1(4) . . ?
O8 Rb2 N3 120.3(3) . . ?
O8 Rb2 O7 60.0(3) . . ?
O16 Rb3 N6 59.5(4) . . ?
O16 Rb3 N5 119.5(4) . . ?
O14 Rb3 O16 97.5(4) . . ?
O14 Rb3 O13 58.6(3) . . ?
O14 Rb3 N6 59.9(4) . . ?
O14 Rb3 N5 118.4(4) . . ?
O13 Rb3 O16 118.4(5) . . ?
O13 Rb3 N6 117.2(4) . . ?
O13 Rb3 N5 60.6(4) . . ?
O15 Rb3 O16 58.5(4) . . ?
O15 Rb3 O14 137.3(5) . . ?
O15 Rb3 O13 99.6(5) . . ?
O15 Rb3 O17 99.1(5) . . ?
O15 Rb3 O18 118.1(5) . . ?
O15 Rb3 N6 117.2(4) . . ?
O15 Rb3 N5 62.3(4) . . ?
O17 Rb3 O16 136.6(5) . . ?
O17 Rb3 O14 119.8(5) . . ?
O17 Rb3 O13 100.7(5) . . ?
O17 Rb3 N6 119.5(5) . . ?
O17 Rb3 N5 63.2(5) . . ?
O18 Rb3 O16 93.7(5) . . ?
O18 Rb3 O14 96.6(5) . . ?
O18 Rb3 O13 140.1(5) . . ?
O18 Rb3 O17 62.7(5) . . ?
O18 Rb3 N6 57.8(4) . . ?
O18 Rb3 N5 125.0(5) . . ?
N5 Rb3 N6 177.2(4) . . ?
C106 O2 Rb1 112.1(7) . . ?
C107 O2 Rb1 114.2(6) . . ?
C107 O2 C106 111.0(9) . . ?
C113 O4 Rb1 120.2(6) . . ?
C112 O4 Rb1 119.6(7) . . ?
C112 O4 C113 112.4(8) . . ?
C119 O6 Rb1 112.2(6) . . ?
C119 O6 C118 113.3(9) . . ?
C118 O6 Rb1 110.9(7) . . ?
C9 C4 C3 119.5(6) . . ?
C5 C4 C3 123.1(7) . . ?
C5 C4 C9 116.9(6) . . ?
C4 C3 C44 123.0(6) . . ?
C2 C3 C4 118.9(6) . . ?
C2 C3 C44 118.1(6) . . ?
C149 O16 Rb3 114.9(10) . . ?
C149 O16 C148 106.2(14) . . ?
C148 O16 Rb3 102.9(11) . . ?
C136 O12 Rb2 112.0(10) . . ?
C136 O12 C137 113.2(12) . . ?
C137 O12 Rb2 113.9(10) . . ?
C116 O5 Rb1 119.3(8) . . ?
C116 O5 C117 111.9(9) . . ?
C117 O5 Rb1 114.5(7) . . ?
C15 C16 H00C 119.3 . . ?
C15 C16 C17 121.4(7) . . ?
C17 C16 H00C 119.3 . . ?
C25 C24 C99 122.7(6) . . ?
C25 C24 C23 116.8(6) . . ?
C23 C24 C99 120.3(6) . . ?
C16 C15 C20 119.8(6) . . ?
C16 C15 C14 121.9(6) . . ?
C14 C15 C20 118.3(6) . . ?
C105 O1 Rb1 113.3(7) . . ?
C105 O1 C104 113.0(9) . . ?
C104 O1 Rb1 115.6(7) . . ?
C21 C20 C15 120.1(6) . . ?
C19 C20 C15 118.2(6) . . ?
C19 C20 C21 121.7(6) . . ?
C28 C29 C44 119.1(6) . . ?
C28 C29 C30 132.0(6) . . ?
C30 C29 C44 108.2(5) . . ?
C3 C44 C29 118.8(5) . . ?
C43 C44 C3 133.6(6) . . ?
C43 C44 C29 107.4(6) . . ?
C142 O14 Rb3 114.9(11) . . ?
C143 O14 Rb3 118.1(10) . . ?
C143 O14 C142 109.2(14) . . ?
C131 O10 Rb2 109.4(8) . . ?
C130 O10 Rb2 110.5(9) . . ?
C130 O10 C131 109.8(12) . . ?
C8 C9 C4 117.2(6) . . ?
C10 C9 C4 119.9(6) . . ?
C10 C9 C8 122.8(7) . . ?
C24 C99 C100 111.3(6) . . ?
C24 C99 C101 110.2(6) . . ?
C101 C99 C100 106.1(7) . . ?
C102 C99 C24 112.9(6) . . ?
C102 C99 C100 108.1(7) . . ?
C102 C99 C101 107.9(7) . . ?
C141 O13 Rb3 112.8(10) . . ?
C140 O13 Rb3 110.8(10) . . ?
C140 O13 C141 113.6(15) . . ?
C29 C28 C27 123.5(6) . . ?
C21 C28 C29 118.9(6) . . ?
C21 C28 C27 117.5(6) . . ?
C108 N2 Rb1 108.5(6) . . ?
C108 N2 C114 111.7(8) . . ?
C108 N2 C120 111.3(8) . . ?
C114 N2 Rb1 108.5(6) . . ?
C114 N2 C120 108.1(8) . . ?
C120 N2 Rb1 108.6(6) . . ?
C3 C2 C21 119.9(6) . . ?
C3 C2 C1 120.9(6) . . ?
C1 C2 C21 119.1(6) . . ?
C29 C30 C45 105.2(5) . . ?
C29 C30 C31 140.5(6) . . ?
C45 C30 C31 112.3(6) . . ?
C146 O15 Rb3 113.6(11) . . ?
C146 O15 C147 129.5(15) . . ?
C147 O15 Rb3 116.0(11) . . ?
C26 C27 C28 121.7(6) . . ?
C26 C27 C22 118.4(6) . . ?
C22 C27 C28 119.8(6) . . ?
C24 C25 H00U 118.8 . . ?
C24 C25 C26 122.3(6) . . ?
C26 C25 H00U 118.8 . . ?
C43 C45 C30 112.8(6) . . ?
C46 C45 C30 122.5(6) . . ?
C46 C45 C43 124.2(6) . . ?
C28 C21 C20 119.3(6) . . ?
C28 C21 C2 121.6(6) . . ?
C2 C21 C20 119.0(6) . . ?
C44 C43 C42 138.9(6) . . ?
C45 C43 C44 106.4(5) . . ?
C45 C43 C42 114.2(6) . . ?
C27 C26 H00Y 119.3 . . ?
C25 C26 C27 121.5(6) . . ?
C25 C26 H00Y 119.3 . . ?
C48 C47 C35 122.9(8) . . ?
C48 C47 C52 115.9(7) . . ?
C52 C47 C35 121.1(7) . . ?
C20 C19 C22 118.1(6) . . ?
C20 C19 C18 121.4(6) . . ?
C22 C19 C18 120.5(6) . . ?
C16 C17 C18 119.1(6) . . ?
C16 C17 C95 119.9(7) . . ?
C18 C17 C95 120.7(6) . . ?
C46 C40 C39 105.6(6) . . ?
C46 C40 C41 114.9(6) . . ?
C39 C40 C41 139.1(6) . . ?
C111 O3 Rb1 110.7(7) . . ?
C110 O3 Rb1 113.4(7) . . ?
C110 O3 C111 112.1(9) . . ?
C68 C67 C37 121.7(7) . . ?
C72 C67 C68 115.7(7) . . ?
C72 C67 C37 122.6(7) . . ?
C9 C8 H015 117.6 . . ?
C7 C8 C9 124.7(7) . . ?
C7 C8 H015 117.6 . . ?
C31 C32 H016 118.9 . . ?
C31 C32 C33 122.2(6) . . ?
C33 C32 H016 118.9 . . ?
C27 C22 C19 120.4(6) . . ?
C23 C22 C27 118.0(6) . . ?
C23 C22 C19 121.2(5) . . ?
C9 C10 C1 120.6(7) . . ?
C9 C10 C11 120.9(6) . . ?
C1 C10 C11 118.5(6) . . ?
C2 C1 C10 118.5(6) . . ?
C14 C1 C2 121.3(6) . . ?
C14 C1 C10 120.1(6) . . ?
C19 C18 H01A 120.5 . . ?
C17 C18 C19 119.0(6) . . ?
C17 C18 H01A 120.5 . . ?
C24 C23 C22 122.7(6) . . ?
C24 C23 H01B 118.6 . . ?
C22 C23 H01B 118.6 . . ?
C82 C77 C38 122.3(7) . . ?
C82 C77 C78 116.5(7) . . ?
C78 C77 C38 120.8(7) . . ?
C39 C38 C77 120.7(6) . . ?
C39 C38 C37 120.6(6) . . ?
C37 C38 C77 118.7(6) . . ?
C34 C35 C47 119.7(6) . . ?
C36 C35 C47 117.4(6) . . ?
C36 C35 C34 122.9(6) . . ?
C45 C46 C40 123.2(6) . . ?
C45 C46 C33 124.2(6) . . ?
C40 C46 C33 112.5(6) . . ?
C30 C31 H19 117.3 . . ?
C32 C31 C30 125.3(6) . . ?
C32 C31 H19 117.3 . . ?
C47 C48 H48 119.0 . . ?
C47 C48 C49 122.0(8) . . ?
C49 C48 H48 119.0 . . ?
C40 C39 C34 107.6(5) . . ?
C38 C39 C40 132.4(6) . . ?
C38 C39 C34 120.0(6) . . ?
C35 C34 C39 117.7(6) . . ?
C35 C34 C33 133.1(6) . . ?
C33 C34 C39 109.2(6) . . ?
O2 C106 H01C 109.7 . . ?
O2 C106 H01D 109.7 . . ?
H01C C106 H01D 108.2 . . ?
C105 C106 O2 109.9(10) . . ?
C105 C106 H01C 109.7 . . ?
C105 C106 H01D 109.7 . . ?
C43 C42 H13 119.0 . . ?
C41 C42 C43 122.0(6) . . ?
C41 C42 H13 119.0 . . ?
C32 C33 C46 113.3(6) . . ?
C34 C33 C32 141.2(6) . . ?
C34 C33 C46 105.1(6) . . ?
C67 C68 H58 118.1 . . ?
C69 C68 C67 123.8(9) . . ?
C69 C68 H58 118.1 . . ?
C15 C14 C13 120.1(6) . . ?
C1 C14 C15 120.8(6) . . ?
C1 C14 C13 119.1(6) . . ?
C38 C37 C67 121.1(6) . . ?
C38 C37 C36 121.1(6) . . ?
C36 C37 C67 117.8(6) . . ?
C152 O17 Rb3 115.4(13) . . ?
C152 O17 C153 105.7(15) . . ?
C153 O17 Rb3 106.5(12) . . ?
C40 C41 H21 119.3 . . ?
C42 C41 C40 121.4(6) . . ?
C42 C41 H21 119.3 . . ?
C35 C36 C37 117.8(6) . . ?
C35 C36 C57 121.6(6) . . ?
C37 C36 C57 120.6(6) . . ?
C14 C13 H24 119.4 . . ?
C12 C13 C14 121.2(7) . . ?
C12 C13 H24 119.4 . . ?
C48 C49 H54 118.7 . . ?
C50 C49 C48 122.5(9) . . ?
C50 C49 H54 118.7 . . ?
C115 N1 Rb1 110.4(8) . . ?
C115 N1 C103 111.6(11) . . ?
C109 N1 Rb1 107.8(8) . . ?
C109 N1 C115 109.2(10) . . ?
C109 N1 C103 106.6(10) . . ?
C103 N1 Rb1 111.1(7) . . ?
C8 C7 C6 117.3(6) . . ?
C8 C7 C87 122.0(7) . . ?
C6 C7 C87 120.7(7) . . ?
O2 C107 H01E 109.9 . . ?
O2 C107 H01F 109.9 . . ?
O2 C107 C108 108.9(9) . . ?
H01E C107 H01F 108.3 . . ?
C108 C107 H01E 109.9 . . ?
C108 C107 H01F 109.9 . . ?
C99 C100 H44A 109.5 . . ?
C99 C100 H44B 109.5 . . ?
C99 C100 H44C 109.5 . . ?
H44A C100 H44B 109.5 . . ?
H44A C100 H44C 109.5 . . ?
H44B C100 H44C 109.5 . . ?
C67 C72 H59 118.7 . . ?
C71 C72 C67 122.6(9) . . ?
C71 C72 H59 118.7 . . ?
C47 C52 H49 119.1 . . ?
C51 C52 C47 121.8(8) . . ?
C51 C52 H49 119.1 . . ?
C49 C50 C51 114.4(8) . . ?
C49 C50 C53 123.7(9) . . ?
C51 C50 C53 121.9(10) . . ?
C77 C82 H50 118.2 . . ?
C77 C82 C81 123.5(8) . . ?
C81 C82 H50 118.2 . . ?
C155 O18 Rb3 122.5(11) . . ?
C155 O18 C154 116.8(13) . . ?
C154 O18 Rb3 113.6(13) . . ?
C13 C12 C91 114.9(9) . . ?
C13 C12 C27A 120.2(9) . . ?
C11 C12 C13 121.6(7) . . ?
C11 C12 C91 123.4(9) . . ?
C11 C12 C27A 118.1(8) . . ?
C99 C101 H45A 109.5 . . ?
C99 C101 H45B 109.5 . . ?
C99 C101 H45C 109.5 . . ?
H45A C101 H45B 109.5 . . ?
H45A C101 H45C 109.5 . . ?
H45B C101 H45C 109.5 . . ?
O6 C119 H02A 109.3 . . ?
O6 C119 H02B 109.3 . . ?
O6 C119 C120 111.5(10) . . ?
H02A C119 H02B 108.0 . . ?
C120 C119 H02A 109.3 . . ?
C120 C119 H02B 109.3 . . ?
C17 C95 C97 105.6(11) . . ?
C17 C95 C42A 109.3(17) . . ?
C17 C95 C43A 111.2(10) . . ?
C98 C95 C17 109.2(16) . . ?
C98 C95 C97 108.0(14) . . ?
C98 C95 C96 117.1(17) . . ?
C96 C95 C17 112.8(10) . . ?
C96 C95 C97 103.3(11) . . ?
C42A C95 C43A 105.5(12) . . ?
C41A C95 C17 112.0(13) . . ?
C41A C95 C42A 109.1(13) . . ?
C41A C95 C43A 109.5(10) . . ?
C68 C69 H64 120.4 . . ?
C68 C69 C70 119.3(9) . . ?
C70 C69 H64 120.4 . . ?
C4 C5 H3 118.1 . . ?
C6 C5 C4 123.9(7) . . ?
C6 C5 H3 118.1 . . ?
C99 C102 H46A 109.5 . . ?
C99 C102 H46B 109.5 . . ?
C99 C102 H46C 109.5 . . ?
H46A C102 H46B 109.5 . . ?
H46A C102 H46C 109.5 . . ?
H46B C102 H46C 109.5 . . ?
O1 C105 C106 111.6(11) . . ?
O1 C105 H02C 109.3 . . ?
O1 C105 H02D 109.3 . . ?
C106 C105 H02C 109.3 . . ?
C106 C105 H02D 109.3 . . ?
H02C C105 H02D 108.0 . . ?
N2 C108 C107 114.2(9) . . ?
N2 C108 H02E 108.7 . . ?
N2 C108 H02F 108.7 . . ?
C107 C108 H02E 108.7 . . ?
C107 C108 H02F 108.7 . . ?
H02E C108 H02F 107.6 . . ?
C7 C6 H7 120.3 . . ?
C5 C6 C7 119.4(7) . . ?
C5 C6 H7 120.3 . . ?
O4 C113 H02G 109.9 . . ?
O4 C113 H02H 109.9 . . ?
O4 C113 C114 109.0(8) . . ?
H02G C113 H02H 108.3 . . ?
C114 C113 H02G 109.9 . . ?
C114 C113 H02H 109.9 . . ?
C58 C57 C36 122.2(8) . . ?
C58 C57 C62 116.6(8) . . ?
C62 C57 C36 121.2(8) . . ?
O13 C141 H02O 109.8 . . ?
O13 C141 H02P 109.8 . . ?
O13 C141 C142 109.4(17) . . ?
H02O C141 H02P 108.2 . . ?
C142 C141 H02O 109.8 . . ?
C142 C141 H02P 109.8 . . ?
C10 C11 H10 120.4 . . ?
C12 C11 C10 119.3(7) . . ?
C12 C11 H10 120.4 . . ?
N2 C114 C113 115.4(9) . . ?
N2 C114 H02I 108.4 . . ?
N2 C114 H02J 108.4 . . ?
C113 C114 H02I 108.4 . . ?
C113 C114 H02J 108.4 . . ?
H02I C114 H02J 107.5 . . ?
C126 N4 Rb2 107.5(8) . . ?
C126 N4 C138 107.9(13) . . ?
C132 N4 Rb2 110.6(8) . . ?
C132 N4 C126 111.2(11) . . ?
C132 N4 C138 107.3(13) . . ?
C138 N4 Rb2 112.3(9) . . ?
N2 C120 C119 113.7(9) . . ?
N2 C120 H02K 108.8 . . ?
N2 C120 H02L 108.8 . . ?
C119 C120 H02K 108.8 . . ?
C119 C120 H02L 108.8 . . ?
H02K C120 H02L 107.7 . . ?
C150 N6 Rb3 106.8(9) . . ?
C144 N6 Rb3 106.9(10) . . ?
C144 N6 C150 110.1(15) . . ?
C144 N6 C156 109.4(13) . . ?
C156 N6 Rb3 110.5(12) . . ?
C156 N6 C150 112.9(13) . . ?
O6 C118 H02M 109.1 . . ?
O6 C118 H02N 109.1 . . ?
O6 C118 C117 112.3(11) . . ?
H02M C118 H02N 107.9 . . ?
C117 C118 H02M 109.1 . . ?
C117 C118 H02N 109.1 . . ?
O14 C142 C141 109.8(16) . . ?
O14 C142 H02Q 109.7 . . ?
O14 C142 H02R 109.7 . . ?
C141 C142 H02Q 109.7 . . ?
C141 C142 H02R 109.7 . . ?
H02Q C142 H02R 108.2 . . ?
C52 C51 C50 123.2(9) . . ?
C52 C51 H55 118.4 . . ?
C50 C51 H55 118.4 . . ?
C57 C58 H52 118.8 . . ?
C57 C58 C59 122.5(10) . . ?
C59 C58 H52 118.8 . . ?
C82 C81 H56 120.6 . . ?
C82 C81 C80 118.8(9) . . ?
C80 C81 H56 120.6 . . ?
C7 C87 C88 109.0(8) . . ?
C7 C87 C89 107.7(8) . . ?
C7 C87 C90 113.1(7) . . ?
C7 C87 C26A 110.1(14) . . ?
C7 C87 C97A 112.6(17) . . ?
C88 C87 C89 111.4(8) . . ?
C88 C87 C90 107.4(10) . . ?
C89 C87 C90 108.4(10) . . ?
C26A C87 C97A 103.9(14) . . ?
C25A C87 C7 115.6(15) . . ?
C25A C87 C26A 106.9(15) . . ?
C25A C87 C97A 106.9(14) . . ?
O16 C149 H02S 109.7 . . ?
O16 C149 H02T 109.7 . . ?
O16 C149 C150 109.8(15) . . ?
H02S C149 H02T 108.2 . . ?
C150 C149 H02S 109.7 . . ?
C150 C149 H02T 109.7 . . ?
C129 O9 Rb2 117.7(8) . . ?
C129 O9 C128 118.2(10) . . ?
C128 O9 Rb2 122.0(8) . . ?
C77 C78 H51 119.2 . . ?
C79 C78 C77 121.5(8) . . ?
C79 C78 H51 119.2 . . ?
C59 C60 C61 118.7(10) . . ?
C59 C60 C63 117.4(13) . . ?
C61 C60 C63 123.8(13) . . ?
O4 C112 H03A 109.8 . . ?
O4 C112 H03B 109.8 . . ?
O4 C112 C111 109.3(10) . . ?
H03A C112 H03B 108.3 . . ?
C111 C112 H03A 109.8 . . ?
C111 C112 H03B 109.8 . . ?
C95 C97 H41A 109.5 . . ?
C95 C97 H41B 109.5 . . ?
C95 C97 H41C 109.5 . . ?
H41A C97 H41B 109.5 . . ?
H41A C97 H41C 109.5 . . ?
H41B C97 H41C 109.5 . . ?
O16 C148 H03W 108.2 . . ?
O16 C148 H03X 108.2 . . ?
H03W C148 H03X 107.3 . . ?
C147 C148 O16 116.5(16) . . ?
C147 C148 H03W 108.2 . . ?
C147 C148 H03X 108.2 . . ?
C95 C98 H42A 109.5 . . ?
C95 C98 H42B 109.5 . . ?
C95 C98 H42C 109.5 . . ?
H42A C98 H42B 109.5 . . ?
H42A C98 H42C 109.5 . . ?
H42B C98 H42C 109.5 . . ?
H03O C121 H03P 107.1 . . ?
N3 C121 H03O 107.8 . . ?
N3 C121 H03P 107.8 . . ?
N3 C121 C122 118.0(14) . . ?
C122 C121 H03O 107.8 . . ?
C122 C121 H03P 107.8 . . ?
C57 C62 H53 120.1 . . ?
C57 C62 C61 119.8(10) . . ?
C61 C62 H53 120.1 . . ?
C72 C71 H65 119.6 . . ?
C72 C71 C70 120.8(9) . . ?
C70 C71 H65 119.6 . . ?
C12 C91 C94 109.3(13) . . ?
C93 C91 C12 109.7(14) . . ?
C93 C91 C92 110.9(11) . . ?
C93 C91 C94 108.6(11) . . ?
C92 C91 C12 109.7(14) . . ?
C92 C91 C94 108.7(11) . . ?
C69 C70 C73 122.0(9) . . ?
C71 C70 C69 117.7(8) . . ?
C71 C70 C73 119.3(10) . . ?
C50 C53 C55 107.7(16) . . ?
C50 C53 C56 110.2(17) . . ?
C50 C53 C54 108.2(12) . . ?
C50 C53 C72A 104(2) . . ?
C50 C53 C71A 122.2(19) . . ?
C50 C53 C73A 108.7(16) . . ?
C55 C53 C54 104.6(18) . . ?
C56 C53 C55 113(2) . . ?
C56 C53 C54 113.0(18) . . ?
C72A C53 C73A 110(2) . . ?
C71A C53 C72A 102(3) . . ?
C71A C53 C73A 109(2) . . ?
O5 C116 H03C 110.2 . . ?
O5 C116 H03D 110.2 . . ?
O5 C116 C115 107.5(11) . . ?
H03C C116 H03D 108.5 . . ?
C115 C116 H03C 110.2 . . ?
C115 C116 H03D 110.2 . . ?
C58 C59 H60 119.8 . . ?
C60 C59 C58 120.5(11) . . ?
C60 C59 H60 119.8 . . ?
C60 C61 C62 121.8(12) . . ?
C60 C61 H61 119.1 . . ?
C62 C61 H61 119.1 . . ?
O1 C104 H03E 110.3 . . ?
O1 C104 H03F 110.3 . . ?
H03E C104 H03F 108.6 . . ?
C103 C104 O1 107.0(11) . . ?
C103 C104 H03E 110.3 . . ?
C103 C104 H03F 110.3 . . ?
O13 C140 H03Y 109.4 . . ?
O13 C140 H 109.4 . . ?
O13 C140 C139 111.3(15) . . ?
H03Y C140 H 108.0 . . ?
C139 C140 H03Y 109.4 . . ?
C139 C140 H 109.4 . . ?
H03Q C133 H03R 107.3 . . ?
N3 C133 H03Q 108.1 . . ?
N3 C133 H03R 108.1 . . ?
N3 C133 C134 116.6(14) . . ?
C134 C133 H03Q 108.1 . . ?
C134 C133 H03R 108.1 . . ?
O5 C117 C118 110.1(10) . . ?
O5 C117 H03G 109.6 . . ?
O5 C117 H03H 109.6 . . ?
C118 C117 H03G 109.6 . . ?
C118 C117 H03H 109.6 . . ?
H03G C117 H03H 108.2 . . ?
O3 C111 C112 110.9(10) . . ?
O3 C111 H03I 109.5 . . ?
O3 C111 H03J 109.5 . . ?
C112 C111 H03I 109.5 . . ?
C112 C111 H03J 109.5 . . ?
H03I C111 H03J 108.0 . . ?
H03S C135 H03T 108.1 . . ?
O11 C135 H03S 109.5 . . ?
O11 C135 H03T 109.5 . . ?
O11 C135 C136 110.7(15) . . ?
C136 C135 H03S 109.5 . . ?
C136 C135 H03T 109.5 . . ?
O15 C146 H03Z 104.0 . . ?
O15 C146 HA 104.0 . . ?
O15 C146 C145 133.0(19) . . ?
H03Z C146 HA 105.5 . . ?
C145 C146 H03Z 104.0 . . ?
C145 C146 HA 104.0 . . ?
N1 C115 C116 113.2(11) . . ?
N1 C115 H03K 108.9 . . ?
N1 C115 H03L 108.9 . . ?
C116 C115 H03K 108.9 . . ?
C116 C115 H03L 108.9 . . ?
H03K C115 H03L 107.7 . . ?
C81 C80 C83 122.5(9) . . ?
C79 C80 C81 117.9(8) . . ?
C79 C80 C83 119.3(9) . . ?
C145 N5 Rb3 109.8(10) . . ?
C145 N5 C151 106.7(15) . . ?
C139 N5 Rb3 110.6(11) . . ?
C139 N5 C145 110.3(16) . . ?
C139 N5 C151 117.2(15) . . ?
C151 N5 Rb3 101.9(12) . . ?
C95 C96 H43A 109.5 . . ?
C95 C96 H43B 109.5 . . ?
C95 C96 H43C 109.5 . . ?
H43A C96 H43B 109.5 . . ?
H43A C96 H43C 109.5 . . ?
H43B C96 H43C 109.5 . . ?
O9 C129 H03U 108.1 . . ?
O9 C129 H03V 108.1 . . ?
O9 C129 C130 116.7(13) . . ?
H03U C129 H03V 107.3 . . ?
C130 C129 H03U 108.1 . . ?
C130 C129 H03V 108.1 . . ?
C53 C55 H71A 109.5 . . ?
C53 C55 H71B 109.5 . . ?
C53 C55 H71C 109.5 . . ?
H71A C55 H71B 109.5 . . ?
H71A C55 H71C 109.5 . . ?
H71B C55 H71C 109.5 . . ?
O17 C152 H03 109.9 . . ?
O17 C152 HB 109.9 . . ?
O17 C152 C151 109.0(17) . . ?
H03 C152 HB 108.3 . . ?
C151 C152 H03 109.9 . . ?
C151 C152 HB 109.9 . . ?
O17 C153 H1 109.5 . . ?
O17 C153 HC 109.5 . . ?
O17 C153 C154 110.8(18) . . ?
H1 C153 HC 108.1 . . ?
C154 C153 H1 109.5 . . ?
C154 C153 HC 109.5 . . ?
O15 C147 C148 121.6(17) . . ?
O15 C147 H2 106.9 . . ?
O15 C147 HD 106.9 . . ?
C148 C147 H2 106.9 . . ?
C148 C147 HD 106.9 . . ?
H2 C147 HD 106.7 . . ?
N6 C150 H4 109.4 . . ?
N6 C150 HE 109.4 . . ?
C149 C150 N6 111.1(15) . . ?
C149 C150 H4 109.4 . . ?
C149 C150 HE 109.4 . . ?
H4 C150 HE 108.0 . . ?
O3 C110 H03M 109.6 . . ?
O3 C110 H03N 109.6 . . ?
O3 C110 C109 110.1(10) . . ?
H03M C110 H03N 108.2 . . ?
C109 C110 H03M 109.6 . . ?
C109 C110 H03N 109.6 . . ?
C87 C88 H25A 109.5 . . ?
C87 C88 H25B 109.5 . . ?
C87 C88 H25C 109.5 . . ?
H25A C88 H25B 109.5 . . ?
H25A C88 H25C 109.5 . . ?
H25B C88 H25C 109.5 . . ?
C135 O11 Rb2 109.8(10) . . ?
C134 O11 Rb2 115.4(11) . . ?
C134 O11 C135 115.1(12) . . ?
O14 C143 H5 110.4 . . ?
O14 C143 HF 110.4 . . ?
O14 C143 C144 106.6(15) . . ?
H5 C143 HF 108.6 . . ?
C144 C143 H5 110.4 . . ?
C144 C143 HF 110.4 . . ?
C78 C79 C80 121.2(9) . . ?
C78 C79 H57 119.4 . . ?
C80 C79 H57 119.4 . . ?
C87 C89 H26A 109.5 . . ?
C87 C89 H26B 109.5 . . ?
C87 C89 H26C 109.5 . . ?
H26A C89 H26B 109.5 . . ?
H26A C89 H26C 109.5 . . ?
H26B C89 H26C 109.5 . . ?
N4 C126 H04E 108.8 . . ?
N4 C126 H04F 108.8 . . ?
N4 C126 C125 114.0(11) . . ?
H04E C126 H04F 107.7 . . ?
C125 C126 H04E 108.8 . . ?
C125 C126 H04F 108.8 . . ?
C80 C83 C85 107.5(9) . . ?
C80 C83 C76A 111.2(18) . . ?
C80 C83 C74A 111.8(16) . . ?
C86 C83 C80 101.9(9) . . ?
C86 C83 C84 109.6(11) . . ?
C86 C83 C85 114.1(11) . . ?
C84 C83 C80 115.0(9) . . ?
C84 C83 C85 108.7(11) . . ?
C76A C83 C74A 104.5(15) . . ?
C75A C83 C80 118(2) . . ?
C75A C83 C76A 106.2(15) . . ?
C75A C83 C74A 104.4(14) . . ?
N1 C109 C110 116.6(10) . . ?
N1 C109 H04A 108.1 . . ?
N1 C109 H04B 108.1 . . ?
C110 C109 H04A 108.1 . . ?
C110 C109 H04B 108.1 . . ?
H04A C109 H04B 107.3 . . ?
C53 C56 H72A 109.5 . . ?
C53 C56 H72B 109.5 . . ?
C53 C56 H72C 109.5 . . ?
H72A C56 H72B 109.5 . . ?
H72A C56 H72C 109.5 . . ?
H72B C56 H72C 109.5 . . ?
C121 N3 Rb2 107.6(9) . . ?
C121 N3 C127 111.1(14) . . ?
C133 N3 Rb2 108.8(10) . . ?
C133 N3 C121 108.6(15) . . ?
C133 N3 C127 114.3(12) . . ?
C127 N3 Rb2 106.3(8) . . ?
H78A C64 H78B 109.5 . . ?
H78A C64 H78C 109.5 . . ?
H78B C64 H78C 109.5 . . ?
C63 C64 H78A 109.5 . . ?
C63 C64 H78B 109.5 . . ?
C63 C64 H78C 109.5 . . ?
C91 C93 H1A 109.5 . . ?
C91 C93 H1B 109.5 . . ?
C91 C93 H1C 109.5 . . ?
H1A C93 H1B 109.5 . . ?
H1A C93 H1C 109.5 . . ?
H1B C93 H1C 109.5 . . ?
N4 C132 H04G 109.3 . . ?
N4 C132 H04H 109.3 . . ?
N4 C132 C131 111.6(13) . . ?
H04G C132 H04H 108.0 . . ?
C131 C132 H04G 109.3 . . ?
C131 C132 H04H 109.3 . . ?
C83 C86 H74A 109.5 . . ?
C83 C86 H74B 109.5 . . ?
C83 C86 H74C 109.5 . . ?
H74A C86 H74B 109.5 . . ?
H74A C86 H74C 109.5 . . ?
H74B C86 H74C 109.5 . . ?
N1 C103 H04C 108.7 . . ?
N1 C103 H04D 108.7 . . ?
C104 C103 N1 114.1(11) . . ?
C104 C103 H04C 108.7 . . ?
C104 C103 H04D 108.7 . . ?
H04C C103 H04D 107.6 . . ?
O12 C136 C135 109.6(15) . . ?
O12 C136 H04I 109.8 . . ?
O12 C136 H04J 109.8 . . ?
C135 C136 H04I 109.8 . . ?
C135 C136 H04J 109.8 . . ?
H04I C136 H04J 108.2 . . ?
C83 C84 H75A 109.5 . . ?
C83 C84 H75B 109.5 . . ?
C83 C84 H75C 109.5 . . ?
H75A C84 H75B 109.5 . . ?
H75A C84 H75C 109.5 . . ?
H75B C84 H75C 109.5 . . ?
C133 C134 H04K 109.3 . . ?
C133 C134 H04L 109.3 . . ?
O11 C134 C133 111.6(16) . . ?
O11 C134 H04K 109.3 . . ?
O11 C134 H04L 109.3 . . ?
H04K C134 H04L 108.0 . . ?
C146 C145 N5 114.2(15) . . ?
C146 C145 H04O 108.7 . . ?
C146 C145 H04P 108.7 . . ?
N5 C145 H04O 108.7 . . ?
N5 C145 H04P 108.7 . . ?
H04O C145 H04P 107.6 . . ?
C140 C139 H04Q 109.0 . . ?
C140 C139 H04R 109.0 . . ?
N5 C139 C140 113.1(16) . . ?
N5 C139 H04Q 109.0 . . ?
N5 C139 H04R 109.0 . . ?
H04Q C139 H04R 107.8 . . ?
C53 C54 H73A 109.5 . . ?
C53 C54 H73B 109.5 . . ?
C53 C54 H73C 109.5 . . ?
H73A C54 H73B 109.5 . . ?
H73A C54 H73C 109.5 . . ?
H73B C54 H73C 109.5 . . ?
C83 C85 H76A 109.5 . . ?
C83 C85 H76B 109.5 . . ?
C83 C85 H76C 109.5 . . ?
H76A C85 H76B 109.5 . . ?
H76A C85 H76C 109.5 . . ?
H76B C85 H76C 109.5 . . ?
C64 C63 C60 110.7(11) . . ?
C64 C63 C66 110.8(11) . . ?
C64 C63 C65 105.0(10) . . ?
C66 C63 C60 112.0(12) . . ?
C66 C63 C65 105.1(10) . . ?
C65 C63 C60 112.9(12) . . ?
C78A C63 C60 108.9(15) . . ?
C78A C63 C95A 109.6(12) . . ?
C96A C63 C60 109.7(14) . . ?
C96A C63 C78A 117.2(12) . . ?
C96A C63 C95A 112.2(12) . . ?
C95A C63 C60 97.3(13) . . ?
N6 C144 C143 118.3(14) . . ?
N6 C144 H04S 107.7 . . ?
N6 C144 H04T 107.7 . . ?
C143 C144 H04S 107.7 . . ?
C143 C144 H04T 107.7 . . ?
H04S C144 H04T 107.1 . . ?
O10 C131 C132 112.6(12) . . ?
O10 C131 H04M 109.1 . . ?
O10 C131 H04N 109.1 . . ?
C132 C131 H04M 109.1 . . ?
C132 C131 H04N 109.1 . . ?
H04M C131 H04N 107.8 . . ?
C91 C92 H30A 109.5 . . ?
C91 C92 H30B 109.5 . . ?
C91 C92 H30C 109.5 . . ?
H30A C92 H30B 109.5 . . ?
H30A C92 H30C 109.5 . . ?
H30B C92 H30C 109.5 . . ?
O18 C155 H79A 109.6 . . ?
O18 C155 H79B 109.6 . . ?
O18 C155 C156 110.2(14) . . ?
H79A C155 H79B 108.1 . . ?
C156 C155 H79A 109.6 . . ?
C156 C155 H79B 109.6 . . ?
O12 C137 H83A 109.5 . . ?
O12 C137 H83B 109.5 . . ?
O12 C137 C138 110.6(13) . . ?
H83A C137 H83B 108.1 . . ?
C138 C137 H83A 109.5 . . ?
C138 C137 H83B 109.5 . . ?
N6 C156 H77A 108.4 . . ?
N6 C156 H77B 108.4 . . ?
C155 C156 N6 115.3(15) . . ?
C155 C156 H77A 108.4 . . ?
C155 C156 H77B 108.4 . . ?
H77A C156 H77B 107.5 . . ?
O18 C154 C153 112.7(14) . . ?
O18 C154 H80A 109.1 . . ?
O18 C154 H80B 109.1 . . ?
C153 C154 H80A 109.1 . . ?
C153 C154 H80B 109.1 . . ?
H80A C154 H80B 107.8 . . ?
N4 C138 C137 113.8(13) . . ?
N4 C138 H82A 108.8 . . ?
N4 C138 H82B 108.8 . . ?
C137 C138 H82A 108.8 . . ?
C137 C138 H82B 108.8 . . ?
H82A C138 H82B 107.7 . . ?
C126 C125 H84A 110.0 . . ?
C126 C125 H84B 110.0 . . ?
H84A C125 H84B 108.4 . . ?
O8 C125 C126 108.6(11) . . ?
O8 C125 H84A 110.0 . . ?
O8 C125 H84B 110.0 . . ?
N5 C151 H81A 106.7 . . ?
N5 C151 H81B 106.7 . . ?
C152 C151 N5 122.5(18) . . ?
C152 C151 H81A 106.7 . . ?
C152 C151 H81B 106.7 . . ?
H81A C151 H81B 106.6 . . ?
C122 O7 Rb2 112.9(8) . . ?
C122 O7 C123 114.2(10) . . ?
C123 O7 Rb2 109.5(9) . . ?
C121 C122 H85A 109.4 . . ?
C121 C122 H85B 109.4 . . ?
O7 C122 C121 111.1(13) . . ?
O7 C122 H85A 109.4 . . ?
O7 C122 H85B 109.4 . . ?
H85A C122 H85B 108.0 . . ?
C125 O8 Rb2 116.1(8) . . ?
C124 O8 Rb2 121.0(9) . . ?
C124 O8 C125 112.6(11) . . ?
O10 C130 C129 112.4(14) . . ?
O10 C130 H86A 109.1 . . ?
O10 C130 H86B 109.1 . . ?
C129 C130 H86A 109.1 . . ?
C129 C130 H86B 109.1 . . ?
H86A C130 H86B 107.9 . . ?
N3 C127 H88A 106.4 . . ?
N3 C127 H88B 106.4 . . ?
N3 C127 C128 123.9(13) . . ?
H88A C127 H88B 106.4 . . ?
C128 C127 H88A 106.4 . . ?
C128 C127 H88B 106.4 . . ?
O9 C128 C127 112.1(11) . . ?
O9 C128 H87A 109.2 . . ?
O9 C128 H87B 109.2 . . ?
C127 C128 H87A 109.2 . . ?
C127 C128 H87B 109.2 . . ?
H87A C128 H87B 107.9 . . ?
O7 C123 H90A 108.3 . . ?
O7 C123 H90B 108.3 . . ?
O7 C123 C124 115.8(13) . . ?
H90A C123 H90B 107.4 . . ?
C124 C123 H90A 108.3 . . ?
C124 C123 H90B 108.3 . . ?
O8 C124 C123 110.0(13) . . ?
O8 C124 H89A 109.7 . . ?
O8 C124 H89B 109.7 . . ?
C123 C124 H89A 109.7 . . ?
C123 C124 H89B 109.7 . . ?
H89A C124 H89B 108.2 . . ?
C87 C90 H97A 109.5 . . ?
C87 C90 H97B 109.5 . . ?
C87 C90 H97C 109.5 . . ?
H97A C90 H97B 109.5 . . ?
H97A C90 H97C 109.5 . . ?
H97B C90 H97C 109.5 . . ?
C74 C73 C70 110.5(18) . . ?
C74 C73 C76 113.1(13) . . ?
C76 C73 C70 90.2(16) . . ?
C75 C73 C70 113.8(17) . . ?
C75 C73 C74 114.3(13) . . ?
C75 C73 C76 112.7(12) . . ?
C93A C73 C70 111.2(12) . . ?
C93A C73 C92A 105.0(11) . . ?
C94A C73 C70 111.7(14) . . ?
C94A C73 C93A 109.8(11) . . ?
C94A C73 C92A 108.7(12) . . ?
C92A C73 C70 110.2(13) . . ?
C73 C74 H94A 109.5 . . ?
C73 C74 H94B 109.5 . . ?
C73 C74 H94C 109.5 . . ?
H94A C74 H94B 109.5 . . ?
H94A C74 H94C 109.5 . . ?
H94B C74 H94C 109.5 . . ?
C63 C66 H95A 109.5 . . ?
C63 C66 H95B 109.5 . . ?
C63 C66 H95C 109.5 . . ?
H95A C66 H95B 109.5 . . ?
H95A C66 H95C 109.5 . . ?
H95B C66 H95C 109.5 . . ?
C73 C76 H93A 109.5 . . ?
C73 C76 H93B 109.5 . . ?
C73 C76 H93C 109.5 . . ?
H93A C76 H93B 109.5 . . ?
H93A C76 H93C 109.5 . . ?
H93B C76 H93C 109.5 . . ?
C63 C65 H96A 109.5 . . ?
C63 C65 H96B 109.5 . . ?
C63 C65 H96C 109.5 . . ?
H96A C65 H96B 109.5 . . ?
H96A C65 H96C 109.5 . . ?
H96B C65 H96C 109.5 . . ?
C73 C75 H92A 109.5 . . ?
C73 C75 H92B 109.5 . . ?
C73 C75 H92C 109.5 . . ?
H92A C75 H92B 109.5 . . ?
H92A C75 H92C 109.5 . . ?
H92B C75 H92C 109.5 . . ?
C91 C94 H98A 109.5 . . ?
C91 C94 H98B 109.5 . . ?
C91 C94 H98C 109.5 . . ?
H98A C94 H98B 109.5 . . ?
H98A C94 H98C 109.5 . . ?
H98B C94 H98C 109.5 . . ?
H30D C30A H30E 109.5 . . ?
H30D C30A H30F 109.5 . . ?
H30E C30A H30F 109.5 . . ?
C27A C30A H30D 109.5 . . ?
C27A C30A H30E 109.5 . . ?
C27A C30A H30F 109.5 . . ?
C12 C27A C30A 112.4(13) . . ?
C12 C27A C98A 106.6(13) . . ?
C30A C27A C98A 103.6(15) . . ?
C1A C27A C12 112.9(12) . . ?
C1A C27A C30A 112.4(15) . . ?
C1A C27A C98A 108.3(17) . . ?
C27A C98A H98D 109.5 . . ?
C27A C98A H98E 109.5 . . ?
C27A C98A H98F 109.5 . . ?
H98D C98A H98E 109.5 . . ?
H98D C98A H98F 109.5 . . ?
H98E C98A H98F 109.5 . . ?
C27A C1A H1AA 109.5 . . ?
C27A C1A H1AB 109.5 . . ?
C27A C1A H1AC 109.5 . . ?
H1AA C1A H1AB 109.5 . . ?
H1AA C1A H1AC 109.5 . . ?
H1AB C1A H1AC 109.5 . . ?
C87 C26A H26D 109.5 . . ?
C87 C26A H26E 109.5 . . ?
C87 C26A H26F 109.5 . . ?
H26D C26A H26E 109.5 . . ?
H26D C26A H26F 109.5 . . ?
H26E C26A H26F 109.5 . . ?
C87 C25A H25D 109.5 . . ?
C87 C25A H25E 109.5 . . ?
C87 C25A H25F 109.5 . . ?
H25D C25A H25E 109.5 . . ?
H25D C25A H25F 109.5 . . ?
H25E C25A H25F 109.5 . . ?
C87 C97A H97D 109.5 . . ?
C87 C97A H97E 109.5 . . ?
C87 C97A H97F 109.5 . . ?
H97D C97A H97E 109.5 . . ?
H97D C97A H97F 109.5 . . ?
H97E C97A H97F 109.5 . . ?
C63 C78A H78D 109.5 . . ?
C63 C78A H78E 109.5 . . ?
C63 C78A H78F 109.5 . . ?
H78D C78A H78E 109.5 . . ?
H78D C78A H78F 109.5 . . ?
H78E C78A H78F 109.5 . . ?
C63 C96A H96D 109.5 . . ?
C63 C96A H96E 109.5 . . ?
C63 C96A H96F 109.5 . . ?
H96D C96A H96E 109.5 . . ?
H96D C96A H96F 109.5 . . ?
H96E C96A H96F 109.5 . . ?
C63 C95A H95D 109.5 . . ?
C63 C95A H95E 109.5 . . ?
C63 C95A H95F 109.5 . . ?
H95D C95A H95E 109.5 . . ?
H95D C95A H95F 109.5 . . ?
H95E C95A H95F 109.5 . . ?
C73 C93A H93D 109.5 . . ?
C73 C93A H93E 109.5 . . ?
C73 C93A H93F 109.5 . . ?
H93D C93A H93E 109.5 . . ?
H93D C93A H93F 109.5 . . ?
H93E C93A H93F 109.5 . . ?
C73 C94A H94D 109.5 . . ?
C73 C94A H94E 109.5 . . ?
C73 C94A H94F 109.5 . . ?
H94D C94A H94E 109.5 . . ?
H94D C94A H94F 109.5 . . ?
H94E C94A H94F 109.5 . . ?
C73 C92A H92D 109.5 . . ?
C73 C92A H92E 109.5 . . ?
C73 C92A H92F 109.5 . . ?
H92D C92A H92E 109.5 . . ?
H92D C92A H92F 109.5 . . ?
H92E C92A H92F 109.5 . . ?
C83 C76A H76D 109.5 . . ?
C83 C76A H76E 109.5 . . ?
C83 C76A H76F 109.5 . . ?
H76D C76A H76E 109.5 . . ?
H76D C76A H76F 109.5 . . ?
H76E C76A H76F 109.5 . . ?
C83 C74A H74D 109.5 . . ?
C83 C74A H74E 109.5 . . ?
C83 C74A H74F 109.5 . . ?
H74D C74A H74E 109.5 . . ?
H74D C74A H74F 109.5 . . ?
H74E C74A H74F 109.5 . . ?
C83 C75A H75D 109.5 . . ?
C83 C75A H75E 109.5 . . ?
C83 C75A H75F 109.5 . . ?
H75D C75A H75E 109.5 . . ?
H75D C75A H75F 109.5 . . ?
H75E C75A H75F 109.5 . . ?
C157 O03X Rb 109.9(10) . . ?
C1B O03X Rb 110.1(11) . . ?
C1B O03X C157 113.1(13) . . ?
O03X Rb O23 59.7(4) . . ?
O03X Rb O00L 120.6(4) . . ?
O03X Rb O86A 98.1(4) . . ?
O03X Rb N02O 119.6(4) . . ?
O03X Rb N0 59.2(4) . . ?
O2A Rb O03X 133.8(4) . . ?
O2A Rb O02Y 123.1(4) . . ?
O2A Rb O23 96.8(4) . . ?
O2A Rb O00L 100.2(4) . . ?
O2A Rb O86A 59.3(4) . . ?
O2A Rb N02O 61.0(3) . . ?
O2A Rb N0 119.8(4) . . ?
O02Y Rb O03X 97.2(4) . . ?
O02Y Rb O23 135.6(4) . . ?
O02Y Rb O00L 60.0(3) . . ?
O02Y Rb O86A 96.3(3) . . ?
O02Y Rb N02O 120.3(4) . . ?
O02Y Rb N0 60.2(4) . . ?
O23 Rb O00L 97.5(4) . . ?
O23 Rb O86A 122.5(4) . . ?
O23 Rb N02O 60.5(4) . . ?
O23 Rb N0 118.4(4) . . ?
O00L Rb O86A 135.3(4) . . ?
O00L Rb N02O 60.9(3) . . ?
O00L Rb N0 119.3(4) . . ?
O86A Rb N02O 120.0(4) . . ?
O86A Rb N0 60.7(4) . . ?
N02O Rb N0 178.8(5) . . ?
C84A O2A Rb 115.4(10) . . ?
C84A O2A C89A 114.1(13) . . ?
C89A O2A Rb 120.8(10) . . ?
C03P O02Y Rb 113.1(9) . . ?
C03P O02Y C87A 117.3(13) . . ?
C87A O02Y Rb 112.5(10) . . ?
C04B O23 Rb 115.3(10) . . ?
C04B O23 C83A 110.5(13) . . ?
C83A O23 Rb 113.3(9) . . ?
C04N O00L Rb 108.1(9) . . ?
C04N O00L C86A 112.7(14) . . ?
C86A O00L Rb 111.8(10) . . ?
C85A O86A Rb 112.2(10) . . ?
C85A O86A C90A 111.6(13) . . ?
C90A O86A Rb 107.0(10) . . ?
C0 N02O Rb 107.2(9) . . ?
C1C N02O Rb 110.7(9) . . ?
C1C N02O C0 112.2(13) . . ?
C82A N02O Rb 111.3(10) . . ?
C82A N02O C0 107.0(12) . . ?
C82A N02O C1C 108.3(14) . . ?
C1D N0 Rb 109.4(11) . . ?
C1D N0 C1E 111.6(16) . . ?
C1D N0 C88A 111.1(14) . . ?
C1E N0 Rb 107.9(9) . . ?
C1E N0 C88A 109.0(14) . . ?
C88A N0 Rb 107.7(10) . . ?
O2A C84A H84C 109.9 . . ?
O2A C84A H84D 109.9 . . ?
O2A C84A C0 108.8(14) . . ?
H84C C84A H84D 108.3 . . ?
C0 C84A H84C 109.9 . . ?
C0 C84A H84D 109.9 . . ?
O2A C89A H89C 110.4 . . ?
O2A C89A H89D 110.4 . . ?
O2A C89A C90A 106.7(15) . . ?
H89C C89A H89D 108.6 . . ?
C90A C89A H89C 110.4 . . ?
C90A C89A H89D 110.4 . . ?
O02Y C03P H6 107.1 . . ?
O02Y C03P HG 107.1 . . ?
O02Y C03P C86A 121.0(16) . . ?
H6 C03P HG 106.8 . . ?
C86A C03P H6 107.1 . . ?
C86A C03P HG 107.1 . . ?
O02Y C87A H87C 110.4 . . ?
O02Y C87A H87D 110.4 . . ?
O02Y C87A C88A 106.5(14) . . ?
H87C C87A H87D 108.6 . . ?
C88A C87A H87C 110.4 . . ?
C88A C87A H87D 110.4 . . ?
O23 C04B H04U 110.8 . . ?
O23 C04B H04V 110.8 . . ?
O23 C04B C157 104.7(13) . . ?
H04U C04B H04V 108.9 . . ?
C157 C04B H04U 110.8 . . ?
C157 C04B H04V 110.8 . . ?
O23 C83A H83C 109.8 . . ?
O23 C83A H83D 109.8 . . ?
O23 C83A C82A 109.2(13) . . ?
H83C C83A H83D 108.3 . . ?
C82A C83A H83C 109.8 . . ?
C82A C83A H83D 109.8 . . ?
O00L C04N H04W 108.8 . . ?
O00L C04N H04X 108.8 . . ?
O00L C04N C1C 113.8(15) . . ?
H04W C04N H04X 107.7 . . ?
C1C C04N H04W 108.8 . . ?
C1C C04N H04X 108.8 . . ?
O00L C86A C03P 111.5(16) . . ?
O00L C86A H86C 109.3 . . ?
O00L C86A H86D 109.3 . . ?
C03P C86A H86C 109.3 . . ?
C03P C86A H86D 109.3 . . ?
H86C C86A H86D 108.0 . . ?
O03X C157 C04B 113.4(15) . . ?
O03X C157 H99A 108.9 . . ?
O03X C157 H99B 108.9 . . ?
C04B C157 H99A 108.9 . . ?
C04B C157 H99B 108.9 . . ?
H99A C157 H99B 107.7 . . ?
O03X C1B H1BA 109.9 . . ?
O03X C1B H1BB 109.9 . . ?
O03X C1B C1D 109.0(16) . . ?
H1BA C1B H1BB 108.3 . . ?
C1D C1B H1BA 109.9 . . ?
C1D C1B H1BB 109.9 . . ?
O86A C85A H85C 109.8 . . ?
O86A C85A H85D 109.8 . . ?
O86A C85A C1E 109.2(16) . . ?
H85C C85A H85D 108.3 . . ?
C1E C85A H85C 109.8 . . ?
C1E C85A H85D 109.8 . . ?
O86A C90A C89A 113.5(16) . . ?
O86A C90A H90C 108.9 . . ?
O86A C90A H90D 108.9 . . ?
C89A C90A H90C 108.9 . . ?
C89A C90A H90D 108.9 . . ?
H90C C90A H90D 107.7 . . ?
N02O C0 C84A 116.8(13) . . ?
N02O C0 H0A 108.1 . . ?
N02O C0 H0B 108.1 . . ?
C84A C0 H0A 108.1 . . ?
C84A C0 H0B 108.1 . . ?
H0A C0 H0B 107.3 . . ?
N02O C1C C04N 111.6(13) . . ?
N02O C1C H1CA 109.3 . . ?
N02O C1C H1CB 109.3 . . ?
C04N C1C H1CA 109.3 . . ?
C04N C1C H1CB 109.3 . . ?
H1CA C1C H1CB 108.0 . . ?
N02O C82A C83A 114.5(13) . . ?
N02O C82A H82C 108.6 . . ?
N02O C82A H82D 108.6 . . ?
C83A C82A H82C 108.6 . . ?
C83A C82A H82D 108.6 . . ?
H82C C82A H82D 107.6 . . ?
N0 C1D C1B 114.6(15) . . ?
N0 C1D H1DA 108.6 . . ?
N0 C1D H1DB 108.6 . . ?
C1B C1D H1DA 108.6 . . ?
C1B C1D H1DB 108.6 . . ?
H1DA C1D H1DB 107.6 . . ?
N0 C1E C85A 118.0(15) . . ?
N0 C1E H1EA 107.8 . . ?
N0 C1E H1EB 107.8 . . ?
C85A C1E H1EA 107.8 . . ?
C85A C1E H1EB 107.8 . . ?
H1EA C1E H1EB 107.1 . . ?
N0 C88A C87A 115.0(14) . . ?
N0 C88A H88C 108.5 . . ?
N0 C88A H88D 108.5 . . ?
C87A C88A H88C 108.5 . . ?
C87A C88A H88D 108.5 . . ?
H88C C88A H88D 107.5 . . ?
H04Y C04F HH 107.7 . . ?
N03N C04F H04Y 108.9 . . ?
N03N C04F HH 108.9 . . ?
N03N C04F C1J 113.5(14) . . ?
C1J C04F H04Y 108.9 . . ?
C1J C04F HH 108.9 . . ?
O00T Rb5 O25 137.4(5) . . ?
O00T Rb5 O0 119.4(4) . . ?
O00T Rb5 O19 59.7(3) . . ?
O00T Rb5 O01T 99.8(4) . . ?
O00T Rb5 O00O 98.0(4) . . ?
O00T Rb5 N02Q 118.9(4) . . ?
O00T Rb5 N03N 62.1(4) . . ?
O25 Rb5 O19 97.1(4) . . ?
O25 Rb5 O00O 58.7(3) . . ?
O25 Rb5 N02Q 60.0(3) . . ?
O25 Rb5 N03N 117.9(4) . . ?
O0 Rb5 O25 96.8(4) . . ?
O0 Rb5 O19 96.2(4) . . ?
O0 Rb5 O01T 61.8(5) . . ?
O0 Rb5 O00O 139.7(5) . . ?
O0 Rb5 N02Q 58.8(4) . . ?
O0 Rb5 N03N 122.7(4) . . ?
O19 Rb5 O00O 116.8(5) . . ?
O19 Rb5 N02Q 60.0(4) . . ?
O19 Rb5 N03N 120.5(4) . . ?
O01T Rb5 O25 117.8(5) . . ?
O01T Rb5 O19 139.5(5) . . ?
O01T Rb5 O00O 99.5(4) . . ?
O01T Rb5 N02Q 119.4(4) . . ?
O01T Rb5 N03N 61.8(4) . . ?
O00O Rb5 N02Q 117.3(4) . . ?
O00O Rb5 N03N 60.5(4) . . ?
N03N Rb5 N02Q 177.8(4) . . ?
C158 O00T Rb5 113.8(10) . . ?
C1F O00T Rb5 119.8(9) . . ?
C1F O00T C158 123.4(13) . . ?
C02S O25 Rb5 114.7(11) . . ?
C03Y O25 Rb5 118.0(9) . . ?
C03Y O25 C02S 110.6(12) . . ?
C79A O0 Rb5 121.8(11) . . ?
C79A O0 C80A 117.9(12) . . ?
C80A O0 Rb5 115.2(12) . . ?
C02X O19 Rb5 116.4(9) . . ?
C02X O19 C1G 117.5(13) . . ?
C1G O19 Rb5 107.5(9) . . ?
C1H O01T Rb5 113.9(11) . . ?
C1H O01T C1I 104.6(14) . . ?
C1I O01T Rb5 108.2(12) . . ?
C02K O00O Rb5 111.8(10) . . ?
C1J O00O Rb5 111.2(9) . . ?
C1J O00O C02K 115.0(13) . . ?
C1K N02Q Rb5 107.7(8) . . ?
C04K N02Q Rb5 106.2(9) . . ?
C04K N02Q C1K 111.5(15) . . ?
C04K N02Q C77A 110.5(12) . . ?
C77A N02Q Rb5 108.7(11) . . ?
C77A N02Q C1K 112.0(13) . . ?
C04F N03N Rb5 110.6(10) . . ?
C04F N03N C1L 108.3(14) . . ?
C04F N03N C81A 117.6(14) . . ?
C1L N03N Rb5 108.8(9) . . ?
C1L N03N C81A 106.9(13) . . ?
C81A N03N Rb5 104.3(10) . . ?
O00T C158 H10A 105.7 . . ?
O00T C158 H10B 105.7 . . ?
O00T C158 C1L 126.3(16) . . ?
H10A C158 H10B 106.2 . . ?
C1L C158 H10A 105.7 . . ?
C1L C158 H10B 105.7 . . ?
O00T C1F H1FA 108.1 . . ?
O00T C1F H1FB 108.1 . . ?
O00T C1F C1G 116.9(15) . . ?
H1FA C1F H1FB 107.3 . . ?
C1G C1F H1FA 108.1 . . ?
C1G C1F H1FB 108.1 . . ?
O25 C02S H02U 110.0 . . ?
O25 C02S H02V 110.0 . . ?
O25 C02S C02K 108.7(14) . . ?
H02U C02S H02V 108.3 . . ?
C02K C02S H02U 110.0 . . ?
C02K C02S H02V 110.0 . . ?
O25 C03Y H8 110.6 . . ?
O25 C03Y HI 110.6 . . ?
O25 C03Y C04K 105.7(14) . . ?
H8 C03Y HI 108.7 . . ?
C04K C03Y H8 110.6 . . ?
C04K C03Y HI 110.6 . . ?
O0 C79A H79C 109.2 . . ?
O0 C79A H79D 109.2 . . ?
O0 C79A C77A 112.2(13) . . ?
H79C C79A H79D 107.9 . . ?
C77A C79A H79C 109.2 . . ?
C77A C79A H79D 109.2 . . ?
O0 C80A H80C 108.7 . . ?
O0 C80A H80D 108.7 . . ?
O0 C80A C1I 114.3(14) . . ?
H80C C80A H80D 107.6 . . ?
C1I C80A H80C 108.7 . . ?
C1I C80A H80D 108.7 . . ?
O19 C02X H02W 108.9 . . ?
O19 C02X H02X 108.9 . . ?
O19 C02X C1K 113.4(14) . . ?
H02W C02X H02X 107.7 . . ?
C1K C02X H02W 108.9 . . ?
C1K C02X H02X 108.9 . . ?
O19 C1G H1GA 107.5 . . ?
O19 C1G H1GB 107.5 . . ?
C1F C1G O19 119.1(15) . . ?
C1F C1G H1GA 107.5 . . ?
C1F C1G H1GB 107.5 . . ?
H1GA C1G H1GB 107.0 . . ?
O01T C1H H1HA 110.1 . . ?
O01T C1H H1HB 110.1 . . ?
O01T C1H C81A 108.0(16) . . ?
H1HA C1H H1HB 108.4 . . ?
C81A C1H H1HA 110.1 . . ?
C81A C1H H1HB 110.1 . . ?
O01T C1I C80A 110.9(16) . . ?
O01T C1I H1IA 109.5 . . ?
O01T C1I H1IB 109.5 . . ?
C80A C1I H1IA 109.5 . . ?
C80A C1I H1IB 109.5 . . ?
H1IA C1I H1IB 108.0 . . ?
O00O C02K C02S 109.7(15) . . ?
O00O C02K H02Y 109.7 . . ?
O00O C02K HJ 109.7 . . ?
C02S C02K H02Y 109.7 . . ?
C02S C02K HJ 109.7 . . ?
H02Y C02K HJ 108.2 . . ?
C04F C1J H1JA 108.8 . . ?
C04F C1J H1JB 108.8 . . ?
O00O C1J C04F 113.8(14) . . ?
O00O C1J H1JA 108.8 . . ?
O00O C1J H1JB 108.8 . . ?
H1JA C1J H1JB 107.7 . . ?
N02Q C1K H1KA 109.3 . . ?
N02Q C1K H1KB 109.3 . . ?
C02X C1K N02Q 111.6(14) . . ?
C02X C1K H1KA 109.3 . . ?
C02X C1K H1KB 109.3 . . ?
H1KA C1K H1KB 108.0 . . ?
N02Q C04K C03Y 114.9(13) . . ?
N02Q C04K H04Z 108.5 . . ?
N02Q C04K HK 108.5 . . ?
C03Y C04K H04Z 108.5 . . ?
C03Y C04K HK 108.5 . . ?
H04Z C04K HK 107.5 . . ?
N02Q C77A H77C 108.7 . . ?
N02Q C77A H77D 108.7 . . ?
C79A C77A N02Q 114.4(14) . . ?
C79A C77A H77C 108.7 . . ?
C79A C77A H77D 108.7 . . ?
H77C C77A H77D 107.6 . . ?
N03N C1L H1LA 109.2 . . ?
N03N C1L H1LB 109.2 . . ?
C158 C1L N03N 112.2(14) . . ?
C158 C1L H1LA 109.2 . . ?
C158 C1L H1LB 109.2 . . ?
H1LA C1L H1LB 107.9 . . ?
N03N C81A H81C 107.5 . . ?
N03N C81A H81D 107.5 . . ?
C1H C81A N03N 119.4(16) . . ?
C1H C81A H81C 107.5 . . ?
C1H C81A H81D 107.5 . . ?
H81C C81A H81D 107.0 . . ?
H10C C159 H10D 108.4 . . ?
O00G C159 H10C 110.1 . . ?
O00G C159 H10D 110.1 . . ?
C1T C159 H10C 110.1 . . ?
C1T C159 H10D 110.1 . . ?
C1T C159 O00G 108.0(18) . . ?
O20 Rb4 O00C 123.6(7) . . ?
O20 Rb4 O21 97.8(6) . . ?
O20 Rb4 O22 60.3(4) . . ?
O20 Rb4 O24 100.7(6) . . ?
O20 Rb4 O00G 136.2(7) . . ?
O20 Rb4 N00Q 61.0(4) . . ?
O20 Rb4 N01Y 120.5(5) . . ?
O00C Rb4 O21 134.5(7) . . ?
O00C Rb4 O22 98.6(6) . . ?
O00C Rb4 O24 59.9(4) . . ?
O00C Rb4 O00G 94.6(6) . . ?
O00C Rb4 N00Q 120.6(5) . . ?
O00C Rb4 N01Y 58.0(5) . . ?
O21 Rb4 O22 119.6(7) . . ?
O21 Rb4 O24 97.5(6) . . ?
O21 Rb4 O00G 59.7(4) . . ?
O21 Rb4 N00Q 61.1(4) . . ?
O21 Rb4 N01Y 118.9(5) . . ?
O22 Rb4 O24 139.1(6) . . ?
O22 Rb4 O00G 96.6(5) . . ?
O22 Rb4 N00Q 120.6(5) . . ?
O22 Rb4 N01Y 61.0(5) . . ?
O24 Rb4 N00Q 61.4(4) . . ?
O24 Rb4 N01Y 117.1(5) . . ?
O00G Rb4 O24 118.0(7) . . ?
O00G Rb4 N00Q 119.9(5) . . ?
O00G Rb4 N01Y 59.8(4) . . ?
N00Q Rb4 N01Y 178.3(5) . . ?
C02I O20 Rb4 120.5(12) . . ?
C1M O20 Rb4 116.8(12) . . ?
C1M O20 C02I 113.9(15) . . ?
C03B O00C Rb4 120.3(13) . . ?
C03B O00C C1N 112.1(16) . . ?
C1N O00C Rb4 115.2(11) . . ?
C01L O21 Rb4 113.8(12) . . ?
C01{ O21 Rb4 114.5(12) . . ?
C01{ O21 C01L 116.2(16) . . ?
C1O O22 Rb4 111.7(12) . . ?
C03V O22 Rb4 113.8(13) . . ?
C03V O22 C1O 110.9(16) . . ?
C1P O24 Rb4 112.4(12) . . ?
C1P O24 C1Q 113.1(17) . . ?
C1Q O24 Rb4 109.1(12) . . ?
C159 O00G Rb4 116.0(12) . . ?
C1R O00G C159 111.5(16) . . ?
C1R O00G Rb4 111.6(14) . . ?
C02G N00Q Rb4 107.6(11) . . ?
C02G N00Q C02N 109.9(15) . . ?
C02G N00Q C02P 111.1(15) . . ?
C02N N00Q Rb4 108.5(11) . . ?
C02N N00Q C02P 110.9(16) . . ?
C02P N00Q Rb4 108.8(11) . . ?
C03L N01Y Rb4 110.2(13) . . ?
C03L N01Y C1T 111.2(18) . . ?
C1S N01Y Rb4 109.0(13) . . ?
C1S N01Y C03L 108.3(17) . . ?
C1S N01Y C1T 107.1(17) . . ?
C1T N01Y Rb4 110.9(11) . . ?
O20 C02I H02Z 109.6 . . ?
O20 C02I HL 109.6 . . ?
O20 C02I C02N 110.2(16) . . ?
H02Z C02I HL 108.1 . . ?
C02N C02I H02Z 109.6 . . ?
C02N C02I HL 109.6 . . ?
O20 C1M H1MA 109.4 . . ?
O20 C1M H1MB 109.4 . . ?
O20 C1M C1O 111.4(17) . . ?
H1MA C1M H1MB 108.0 . . ?
C1O C1M H1MA 109.4 . . ?
C1O C1M H1MB 109.4 . . ?
O00C C03B H9 110.5 . . ?
O00C C03B HM 110.5 . . ?
O00C C03B C03L 106.3(17) . . ?
H9 C03B HM 108.7 . . ?
C03L C03B H9 110.5 . . ?
C03L C03B HM 110.5 . . ?
O00C C1N H1NA 109.9 . . ?
O00C C1N H1NB 109.9 . . ?
O00C C1N C1Q 108.8(17) . . ?
H1NA C1N H1NB 108.3 . . ?
C1Q C1N H1NA 109.9 . . ?
C1Q C1N H1NB 109.9 . . ?
O21 C01L H01G 109.2 . . ?
O21 C01L H01H 109.2 . . ?
H01G C01L H01H 107.9 . . ?
C1R C01L O21 112.0(18) . . ?
C1R C01L H01G 109.2 . . ?
C1R C01L H01H 109.2 . . ?
O21 C01{ H01I 109.9 . . ?
O21 C01{ H01J 109.9 . . ?
O21 C01{ C02G 109.0(17) . . ?
H01I C01{ H01J 108.3 . . ?
C02G C01{ H01I 109.9 . . ?
C02G C01{ H01J 109.9 . . ?
O22 C1O C1M 108.9(17) . . ?
O22 C1O H1OA 109.9 . . ?
O22 C1O H1OB 109.9 . . ?
C1M C1O H1OA 109.9 . . ?
C1M C1O H1OB 109.9 . . ?
H1OA C1O H1OB 108.3 . . ?
O22 C03V H11 109.3 . . ?
O22 C03V HN 109.3 . . ?
O22 C03V C1S 111.8(18) . . ?
H11 C03V HN 107.9 . . ?
C1S C03V H11 109.3 . . ?
C1S C03V HN 109.3 . . ?
O24 C1P H1PA 109.5 . . ?
O24 C1P H1PB 109.5 . . ?
O24 C1P C02P 110.7(17) . . ?
H1PA C1P H1PB 108.1 . . ?
C02P C1P H1PA 109.5 . . ?
C02P C1P H1PB 109.5 . . ?
O24 C1Q C1N 110.7(18) . . ?
O24 C1Q H1QA 109.5 . . ?
O24 C1Q H1QB 109.5 . . ?
C1N C1Q H1QA 109.5 . . ?
C1N C1Q H1QB 109.5 . . ?
H1QA C1Q H1QB 108.1 . . ?
O00G C1R C01L 110(2) . . ?
O00G C1R H1RA 109.6 . . ?
O00G C1R H1RB 109.6 . . ?
C01L C1R H1RA 109.6 . . ?
C01L C1R H1RB 109.6 . . ?
H1RA C1R H1RB 108.1 . . ?
N00Q C02G C01{ 114.2(16) . . ?
N00Q C02G H02 108.7 . . ?
N00Q C02G HO 108.7 . . ?
C01{ C02G H02 108.7 . . ?
C01{ C02G HO 108.7 . . ?
H02 C02G HO 107.6 . . ?
N00Q C02N C02I 117.6(17) . . ?
N00Q C02N H12 107.9 . . ?
N00Q C02N HP 107.9 . . ?
C02I C02N H12 107.9 . . ?
C02I C02N HP 107.9 . . ?
H12 C02N HP 107.2 . . ?
N00Q C02P C1P 113.8(16) . . ?
N00Q C02P H14 108.8 . . ?
N00Q C02P HQ 108.8 . . ?
C1P C02P H14 108.8 . . ?
C1P C02P HQ 108.8 . . ?
H14 C02P HQ 107.7 . . ?
N01Y C03L C03B 111.7(18) . . ?
N01Y C03L H15 109.3 . . ?
N01Y C03L HR 109.3 . . ?
C03B C03L H15 109.3 . . ?
C03B C03L HR 109.3 . . ?
H15 C03L HR 107.9 . . ?
N01Y C1S C03V 113.8(17) . . ?
N01Y C1S H1SA 108.8 . . ?
N01Y C1S H1SB 108.8 . . ?
C03V C1S H1SA 108.8 . . ?
C03V C1S H1SB 108.8 . . ?
H1SA C1S H1SB 107.7 . . ?
C159 C1T N01Y 113.3(19) . . ?
C159 C1T H1TA 108.9 . . ?
C159 C1T H1TB 108.9 . . ?
N01Y C1T H1TA 108.9 . . ?
N01Y C1T H1TB 108.9 . . ?
H1TA C1T H1TB 107.7 . . ?
C95 C42A H42D 109.5 . . ?
C95 C42A H42E 109.5 . . ?
C95 C42A H42F 109.5 . . ?
H42D C42A H42E 109.5 . . ?
H42D C42A H42F 109.5 . . ?
H42E C42A H42F 109.5 . . ?
C95 C43A H43D 109.5 . . ?
C95 C43A H43E 109.5 . . ?
C95 C43A H43F 109.5 . . ?
H43D C43A H43E 109.5 . . ?
H43D C43A H43F 109.5 . . ?
H43E C43A H43F 109.5 . . ?
C95 C41A H41D 109.5 . . ?
C95 C41A H41E 109.5 . . ?
C95 C41A H41F 109.5 . . ?
H41D C41A H41E 109.5 . . ?
H41D C41A H41F 109.5 . . ?
H41E C41A H41F 109.5 . . ?
C53 C72A H72D 109.5 . . ?
C53 C72A H72E 109.5 . . ?
C53 C72A H72F 109.5 . . ?
H72D C72A H72E 109.5 . . ?
H72D C72A H72F 109.5 . . ?
H72E C72A H72F 109.5 . . ?
C53 C71A H71D 109.5 . . ?
C53 C71A H71E 109.5 . . ?
C53 C71A H71F 109.5 . . ?
H71D C71A H71E 109.5 . . ?
H71D C71A H71F 109.5 . . ?
H71E C71A H71F 109.5 . . ?
C53 C73A H73D 109.5 . . ?
C53 C73A H73E 109.5 . . ?
C53 C73A H73F 109.5 . . ?
H73D C73A H73E 109.5 . . ?
H73D C73A H73F 109.5 . . ?
H73E C73A H73F 109.5 . . ?

loop_
_geom_bond_atom_site_label_1
_geom_bond_atom_site_label_2
_geom_bond_distance
_geom_bond_site_symmetry_2
_geom_bond_publ_flag
Rb1 O2 2.871(7) . ?
Rb1 O4 2.816(7) . ?
Rb1 O6 2.895(7) . ?
Rb1 O5 2.858(8) . ?
Rb1 O1 2.913(8) . ?
Rb1 N2 3.015(8) . ?
Rb1 O3 2.909(8) . ?
Rb1 N1 3.033(10) . ?
Rb2 O12 2.937(11) . ?
Rb2 O10 2.926(10) . ?
Rb2 N4 3.032(11) . ?
Rb2 O9 2.834(10) . ?
Rb2 O11 2.926(11) . ?
Rb2 N3 3.056(11) . ?
Rb2 O7 2.939(10) . ?
Rb2 O8 2.821(11) . ?
Rb3 O16 2.963(11) . ?
Rb3 O14 2.898(11) . ?
Rb3 O13 2.947(11) . ?
Rb3 O15 2.810(11) . ?
Rb3 O17 2.828(11) . ?
Rb3 O18 2.820(11) . ?
Rb3 N6 3.086(14) . ?
Rb3 N5 3.003(14) . ?
O2 C106 1.455(11) . ?
O2 C107 1.420(11) . ?
O4 C113 1.435(11) . ?
O4 C112 1.408(11) . ?
O6 C119 1.402(12) . ?
O6 C118 1.423(11) . ?
C4 C3 1.456(9) . ?
C4 C9 1.440(9) . ?
C4 C5 1.410(10) . ?
C3 C44 1.457(9) . ?
C3 C2 1.415(9) . ?
O16 C149 1.410(15) . ?
O16 C148 1.440(17) . ?
O12 C136 1.387(16) . ?
O12 C137 1.424(17) . ?
O5 C116 1.425(13) . ?
O5 C117 1.439(13) . ?
C16 H00C 0.9500 . ?
C16 C15 1.408(9) . ?
C16 C17 1.417(9) . ?
C24 C99 1.529(9) . ?
C24 C25 1.372(9) . ?
C24 C23 1.407(9) . ?
C15 C20 1.456(9) . ?
C15 C14 1.425(9) . ?
O1 C105 1.413(12) . ?
O1 C104 1.492(12) . ?
C20 C21 1.453(9) . ?
C20 C19 1.400(8) . ?
C29 C44 1.489(8) . ?
C29 C28 1.417(9) . ?
C29 C30 1.421(9) . ?
C44 C43 1.432(9) . ?
O14 C142 1.447(14) . ?
O14 C143 1.425(16) . ?
O10 C131 1.417(13) . ?
O10 C130 1.404(13) . ?
C9 C8 1.410(9) . ?
C9 C10 1.398(10) . ?
C99 C100 1.561(11) . ?
C99 C101 1.547(11) . ?
C99 C102 1.521(10) . ?
O13 C141 1.436(15) . ?
O13 C140 1.428(16) . ?
C28 C27 1.462(8) . ?
C28 C21 1.414(9) . ?
N2 C108 1.454(11) . ?
N2 C114 1.475(12) . ?
N2 C120 1.506(11) . ?
C2 C21 1.435(8) . ?
C2 C1 1.428(9) . ?
C30 C45 1.442(8) . ?
C30 C31 1.461(9) . ?
O15 C146 1.334(16) . ?
O15 C147 1.346(16) . ?
C27 C26 1.395(9) . ?
C27 C22 1.421(9) . ?
C25 H00U 0.9500 . ?
C25 C26 1.383(8) . ?
C45 C43 1.394(8) . ?
C45 C46 1.369(9) . ?
C43 C42 1.472(8) . ?
C26 H00Y 0.9500 . ?
C47 C35 1.513(9) . ?
C47 C48 1.385(10) . ?
C47 C52 1.386(11) . ?
C19 C22 1.447(9) . ?
C19 C18 1.450(9) . ?
C17 C18 1.425(10) . ?
C17 C95 1.533(10) . ?
C40 C46 1.419(8) . ?
C40 C39 1.443(9) . ?
C40 C41 1.449(9) . ?
O3 C111 1.432(14) . ?
O3 C110 1.409(14) . ?
C67 C68 1.376(11) . ?
C67 C37 1.497(9) . ?
C67 C72 1.372(11) . ?
C8 H015 0.9500 . ?
C8 C7 1.388(10) . ?
C32 H016 0.9500 . ?
C32 C31 1.342(9) . ?
C32 C33 1.445(9) . ?
C22 C23 1.418(8) . ?
C10 C1 1.455(9) . ?
C10 C11 1.514(11) . ?
C1 C14 1.409(9) . ?
C18 H01A 0.9500 . ?
C23 H01B 0.9500 . ?
C77 C38 1.479(9) . ?
C77 C82 1.369(11) . ?
C77 C78 1.427(11) . ?
C38 C39 1.396(9) . ?
C38 C37 1.397(9) . ?
C35 C34 1.409(9) . ?
C35 C36 1.403(9) . ?
C46 C33 1.447(9) . ?
C31 H19 0.9500 . ?
C48 H48 0.9500 . ?
C48 C49 1.400(10) . ?
C39 C34 1.481(8) . ?
C34 C33 1.416(9) . ?
C106 H01C 0.9900 . ?
C106 H01D 0.9900 . ?
C106 C105 1.429(13) . ?
C42 H13 0.9500 . ?
C42 C41 1.395(9) . ?
C68 H58 0.9500 . ?
C68 C69 1.371(10) . ?
C14 C13 1.464(10) . ?
C37 C36 1.458(9) . ?
O17 C152 1.38(3) . ?
O17 C153 1.44(2) . ?
C41 H21 0.9500 . ?
C36 C57 1.463(10) . ?
C13 H24 0.9500 . ?
C13 C12 1.407(10) . ?
C49 H54 0.9500 . ?
C49 C50 1.375(13) . ?
N1 C115 1.458(16) . ?
N1 C109 1.440(15) . ?
N1 C103 1.532(15) . ?
C7 C6 1.408(10) . ?
C7 C87 1.527(10) . ?
C107 H01E 0.9900 . ?
C107 H01F 0.9900 . ?
C107 C108 1.526(13) . ?
C100 H44A 0.9800 . ?
C100 H44B 0.9800 . ?
C100 H44C 0.9800 . ?
C72 H59 0.9500 . ?
C72 C71 1.371(10) . ?
C52 H49 0.9500 . ?
C52 C51 1.367(10) . ?
C50 C51 1.414(13) . ?
C50 C53 1.510(11) . ?
C82 H50 0.9500 . ?
C82 C81 1.399(10) . ?
O18 C155 1.42(2) . ?
O18 C154 1.45(2) . ?
C12 C11 1.371(11) . ?
C12 C91 1.546(16) . ?
C12 C27A 1.546(15) . ?
C101 H45A 0.9800 . ?
C101 H45B 0.9800 . ?
C101 H45C 0.9800 . ?
C119 H02A 0.9900 . ?
C119 H02B 0.9900 . ?
C119 C120 1.518(13) . ?
C95 C97 1.548(16) . ?
C95 C98 1.523(15) . ?
C95 C96 1.530(15) . ?
C95 C42A 1.546(16) . ?
C95 C43A 1.553(15) . ?
C95 C41A 1.504(16) . ?
C69 H64 0.9500 . ?
C69 C70 1.394(13) . ?
C5 H3 0.9500 . ?
C5 C6 1.390(9) . ?
C102 H46A 0.9800 . ?
C102 H46B 0.9800 . ?
C102 H46C 0.9800 . ?
C105 H02C 0.9900 . ?
C105 H02D 0.9900 . ?
C108 H02E 0.9900 . ?
C108 H02F 0.9900 . ?
C6 H7 0.9500 . ?
C113 H02G 0.9900 . ?
C113 H02H 0.9900 . ?
C113 C114 1.509(12) . ?
C57 C58 1.372(13) . ?
C57 C62 1.393(13) . ?
C141 H02O 0.9900 . ?
C141 H02P 0.9900 . ?
C141 C142 1.459(17) . ?
C11 H10 0.9500 . ?
C114 H02I 0.9900 . ?
C114 H02J 0.9900 . ?
N4 C126 1.436(11) . ?
N4 C132 1.429(12) . ?
N4 C138 1.441(14) . ?
C120 H02K 0.9900 . ?
C120 H02L 0.9900 . ?
N6 C150 1.547(18) . ?
N6 C144 1.422(18) . ?
N6 C156 1.470(17) . ?
C118 H02M 0.9900 . ?
C118 H02N 0.9900 . ?
C118 C117 1.475(15) . ?
C142 H02Q 0.9900 . ?
C142 H02R 0.9900 . ?
C51 H55 0.9500 . ?
C58 H52 0.9500 . ?
C58 C59 1.405(12) . ?
C81 H56 0.9500 . ?
C81 C80 1.435(13) . ?
C87 C88 1.527(11) . ?
C87 C89 1.547(13) . ?
C87 C90 1.564(12) . ?
C87 C26A 1.56(2) . ?
C87 C25A 1.50(2) . ?
C87 C97A 1.56(2) . ?
C149 H02S 0.9900 . ?
C149 H02T 0.9900 . ?
C149 C150 1.475(19) . ?
O9 C129 1.383(11) . ?
O9 C128 1.415(12) . ?
C78 H51 0.9500 . ?
C78 C79 1.381(11) . ?
C60 C59 1.345(16) . ?
C60 C61 1.360(16) . ?
C60 C63 1.588(15) . ?
C112 H03A 0.9900 . ?
C112 H03B 0.9900 . ?
C112 C111 1.494(15) . ?
C97 H41A 0.9800 . ?
C97 H41B 0.9800 . ?
C97 H41C 0.9800 . ?
C148 H03W 0.9900 . ?
C148 H03X 0.9900 . ?
C148 C147 1.365(18) . ?
C98 H42A 0.9800 . ?
C98 H42B 0.9800 . ?
C98 H42C 0.9800 . ?
C121 H03O 0.9900 . ?
C121 H03P 0.9900 . ?
C121 N3 1.416(14) . ?
C121 C122 1.523(16) . ?
C62 H53 0.9500 . ?
C62 C61 1.416(12) . ?
C71 H65 0.9500 . ?
C71 C70 1.389(14) . ?
C91 C93 1.535(12) . ?
C91 C92 1.541(12) . ?
C91 C94 1.550(13) . ?
C70 C73 1.588(15) . ?
C53 C55 1.539(14) . ?
C53 C56 1.530(13) . ?
C53 C54 1.574(14) . ?
C53 C72A 1.539(14) . ?
C53 C71A 1.535(14) . ?
C53 C73A 1.568(15) . ?
C116 H03C 0.9900 . ?
C116 H03D 0.9900 . ?
C116 C115 1.504(17) . ?
C59 H60 0.9500 . ?
C61 H61 0.9500 . ?
C104 H03E 0.9900 . ?
C104 H03F 0.9900 . ?
C104 C103 1.488(17) . ?
C140 H03Y 0.9900 . ?
C140 H 0.9900 . ?
C140 C139 1.508(19) . ?
C133 H03Q 0.9900 . ?
C133 H03R 0.9900 . ?
C133 N3 1.406(15) . ?
C133 C134 1.504(16) . ?
C117 H03G 0.9900 . ?
C117 H03H 0.9900 . ?
C111 H03I 0.9900 . ?
C111 H03J 0.9900 . ?
C135 H03S 0.9900 . ?
C135 H03T 0.9900 . ?
C135 O11 1.42(2) . ?
C135 C136 1.514(16) . ?
C146 H03Z 0.9900 . ?
C146 HA 0.9900 . ?
C146 C145 1.378(18) . ?
C115 H03K 0.9900 . ?
C115 H03L 0.9900 . ?
C80 C79 1.392(13) . ?
C80 C83 1.552(13) . ?
N5 C145 1.502(18) . ?
N5 C139 1.443(19) . ?
N5 C151 1.528(19) . ?
C96 H43A 0.9800 . ?
C96 H43B 0.9800 . ?
C96 H43C 0.9800 . ?
C129 H03U 0.9900 . ?
C129 H03V 0.9900 . ?
C129 C130 1.482(15) . ?
C55 H71A 0.9800 . ?
C55 H71B 0.9800 . ?
C55 H71C 0.9800 . ?
C152 H03 0.9900 . ?
C152 HB 0.9900 . ?
C152 C151 1.45(3) . ?
C153 H1 0.9900 . ?
C153 HC 0.9900 . ?
C153 C154 1.49(3) . ?
C147 H2 0.9900 . ?
C147 HD 0.9900 . ?
C150 H4 0.9900 . ?
C150 HE 0.9900 . ?
C110 H03M 0.9900 . ?
C110 H03N 0.9900 . ?
C110 C109 1.517(17) . ?
C88 H25A 0.9800 . ?
C88 H25B 0.9800 . ?
C88 H25C 0.9800 . ?
O11 C134 1.367(18) . ?
C143 H5 0.9900 . ?
C143 HF 0.9900 . ?
C143 C144 1.544(18) . ?
C79 H57 0.9500 . ?
C89 H26A 0.9800 . ?
C89 H26B 0.9800 . ?
C89 H26C 0.9800 . ?
C126 H04E 0.9900 . ?
C126 H04F 0.9900 . ?
C126 C125 1.527(10) . ?
C83 C86 1.546(12) . ?
C83 C84 1.547(12) . ?
C83 C85 1.560(12) . ?
C83 C76A 1.555(15) . ?
C83 C74A 1.568(15) . ?
C83 C75A 1.533(15) . ?
C109 H04A 0.9900 . ?
C109 H04B 0.9900 . ?
C56 H72A 0.9800 . ?
C56 H72B 0.9800 . ?
C56 H72C 0.9800 . ?
N3 C127 1.427(13) . ?
C64 H78A 0.9800 . ?
C64 H78B 0.9800 . ?
C64 H78C 0.9800 . ?
C64 C63 1.507(10) . ?
C93 H1A 0.9800 . ?
C93 H1B 0.9800 . ?
C93 H1C 0.9800 . ?
C132 H04G 0.9900 . ?
C132 H04H 0.9900 . ?
C132 C131 1.513(15) . ?
C86 H74A 0.9800 . ?
C86 H74B 0.9800 . ?
C86 H74C 0.9800 . ?
C103 H04C 0.9900 . ?
C103 H04D 0.9900 . ?
C136 H04I 0.9900 . ?
C136 H04J 0.9900 . ?
C84 H75A 0.9800 . ?
C84 H75B 0.9800 . ?
C84 H75C 0.9800 . ?
C134 H04K 0.9900 . ?
C134 H04L 0.9900 . ?
C145 H04O 0.9900 . ?
C145 H04P 0.9900 . ?
C139 H04Q 0.9900 . ?
C139 H04R 0.9900 . ?
C54 H73A 0.9800 . ?
C54 H73B 0.9800 . ?
C54 H73C 0.9800 . ?
C85 H76A 0.9800 . ?
C85 H76B 0.9800 . ?
C85 H76C 0.9800 . ?
C63 C66 1.519(10) . ?
C63 C65 1.556(10) . ?
C63 C78A 1.522(14) . ?
C63 C96A 1.502(14) . ?
C63 C95A 1.572(14) . ?
C144 H04S 0.9900 . ?
C144 H04T 0.9900 . ?
C131 H04M 0.9900 . ?
C131 H04N 0.9900 . ?
C92 H30A 0.9800 . ?
C92 H30B 0.9800 . ?
C92 H30C 0.9800 . ?
C155 H79A 0.9900 . ?
C155 H79B 0.9900 . ?
C155 C156 1.45(2) . ?
C137 H83A 0.9900 . ?
C137 H83B 0.9900 . ?
C137 C138 1.547(15) . ?
C156 H77A 0.9900 . ?
C156 H77B 0.9900 . ?
C154 H80A 0.9900 . ?
C154 H80B 0.9900 . ?
C138 H82A 0.9900 . ?
C138 H82B 0.9900 . ?
C125 H84A 0.9900 . ?
C125 H84B 0.9900 . ?
C125 O8 1.405(11) . ?
C151 H81A 0.9900 . ?
C151 H81B 0.9900 . ?
O7 C122 1.398(12) . ?
O7 C123 1.412(13) . ?
C122 H85A 0.9900 . ?
C122 H85B 0.9900 . ?
O8 C124 1.404(12) . ?
C130 H86A 0.9900 . ?
C130 H86B 0.9900 . ?
C127 H88A 0.9900 . ?
C127 H88B 0.9900 . ?
C127 C128 1.469(13) . ?
C128 H87A 0.9900 . ?
C128 H87B 0.9900 . ?
C123 H90A 0.9900 . ?
C123 H90B 0.9900 . ?
C123 C124 1.512(15) . ?
C124 H89A 0.9900 . ?
C124 H89B 0.9900 . ?
C90 H97A 0.9800 . ?
C90 H97B 0.9800 . ?
C90 H97C 0.9800 . ?
C73 C74 1.537(12) . ?
C73 C76 1.560(12) . ?
C73 C75 1.533(12) . ?
C73 C93A 1.548(13) . ?
C73 C94A 1.518(13) . ?
C73 C92A 1.561(14) . ?
C74 H94A 0.9800 . ?
C74 H94B 0.9800 . ?
C74 H94C 0.9800 . ?
C66 H95A 0.9800 . ?
C66 H95B 0.9800 . ?
C66 H95C 0.9800 . ?
C76 H93A 0.9800 . ?
C76 H93B 0.9800 . ?
C76 H93C 0.9800 . ?
C65 H96A 0.9800 . ?
C65 H96B 0.9800 . ?
C65 H96C 0.9800 . ?
C75 H92A 0.9800 . ?
C75 H92B 0.9800 . ?
C75 H92C 0.9800 . ?
C94 H98A 0.9800 . ?
C94 H98B 0.9800 . ?
C94 H98C 0.9800 . ?
C30A H30D 0.9800 . ?
C30A H30E 0.9800 . ?
C30A H30F 0.9800 . ?
C30A C27A 1.546(17) . ?
C27A C98A 1.56(2) . ?
C27A C1A 1.526(16) . ?
C98A H98D 0.9800 . ?
C98A H98E 0.9800 . ?
C98A H98F 0.9800 . ?
C1A H1AA 0.9800 . ?
C1A H1AB 0.9800 . ?
C1A H1AC 0.9800 . ?
C26A H26D 0.9800 . ?
C26A H26E 0.9800 . ?
C26A H26F 0.9800 . ?
C25A H25D 0.9800 . ?
C25A H25E 0.9800 . ?
C25A H25F 0.9800 . ?
C97A H97D 0.9800 . ?
C97A H97E 0.9800 . ?
C97A H97F 0.9800 . ?
C78A H78D 0.9800 . ?
C78A H78E 0.9800 . ?
C78A H78F 0.9800 . ?
C96A H96D 0.9800 . ?
C96A H96E 0.9800 . ?
C96A H96F 0.9800 . ?
C95A H95D 0.9800 . ?
C95A H95E 0.9800 . ?
C95A H95F 0.9800 . ?
C93A H93D 0.9800 . ?
C93A H93E 0.9800 . ?
C93A H93F 0.9800 . ?
C94A H94D 0.9800 . ?
C94A H94E 0.9800 . ?
C94A H94F 0.9800 . ?
C92A H92D 0.9800 . ?
C92A H92E 0.9800 . ?
C92A H92F 0.9800 . ?
C76A H76D 0.9800 . ?
C76A H76E 0.9800 . ?
C76A H76F 0.9800 . ?
C74A H74D 0.9800 . ?
C74A H74E 0.9800 . ?
C74A H74F 0.9800 . ?
C75A H75D 0.9800 . ?
C75A H75E 0.9800 . ?
C75A H75F 0.9800 . ?
O03X Rb 2.916(13) . ?
O03X C157 1.41(2) . ?
O03X C1B 1.403(18) . ?
Rb O2A 2.829(11) . ?
Rb O02Y 2.886(10) . ?
Rb O23 2.929(10) . ?
Rb O00L 2.936(11) . ?
Rb O86A 2.937(10) . ?
Rb N02O 3.019(11) . ?
Rb N0 3.063(13) . ?
O2A C84A 1.379(16) . ?
O2A C89A 1.413(16) . ?
O02Y C03P 1.357(16) . ?
O02Y C87A 1.450(17) . ?
O23 C04B 1.405(16) . ?
O23 C83A 1.420(17) . ?
O00L C04N 1.391(17) . ?
O00L C86A 1.405(16) . ?
O86A C85A 1.396(17) . ?
O86A C90A 1.411(17) . ?
N02O C0 1.453(15) . ?
N02O C1C 1.444(15) . ?
N02O C82A 1.432(17) . ?
N0 C1D 1.373(19) . ?
N0 C1E 1.423(17) . ?
N0 C88A 1.464(18) . ?
C84A H84C 0.9900 . ?
C84A H84D 0.9900 . ?
C84A C0 1.517(17) . ?
C89A H89C 0.9900 . ?
C89A H89D 0.9900 . ?
C89A C90A 1.508(19) . ?
C03P H6 0.9900 . ?
C03P HG 0.9900 . ?
C03P C86A 1.44(2) . ?
C87A H87C 0.9900 . ?
C87A H87D 0.9900 . ?
C87A C88A 1.496(17) . ?
C04B H04U 0.9900 . ?
C04B H04V 0.9900 . ?
C04B C157 1.546(19) . ?
C83A H83C 0.9900 . ?
C83A H83D 0.9900 . ?
C83A C82A 1.571(18) . ?
C04N H04W 0.9900 . ?
C04N H04X 0.9900 . ?
C04N C1C 1.520(18) . ?
C86A H86C 0.9900 . ?
C86A H86D 0.9900 . ?
C157 H99A 0.9900 . ?
C157 H99B 0.9900 . ?
C1B H1BA 0.9900 . ?
C1B H1BB 0.9900 . ?
C1B C1D 1.51(2) . ?
C85A H85C 0.9900 . ?
C85A H85D 0.9900 . ?
C85A C1E 1.55(2) . ?
C90A H90C 0.9900 . ?
C90A H90D 0.9900 . ?
C0 H0A 0.9900 . ?
C0 H0B 0.9900 . ?
C1C H1CA 0.9900 . ?
C1C H1CB 0.9900 . ?
C82A H82C 0.9900 . ?
C82A H82D 0.9900 . ?
C1D H1DA 0.9900 . ?
C1D H1DB 0.9900 . ?
C1E H1EA 0.9900 . ?
C1E H1EB 0.9900 . ?
C88A H88C 0.9900 . ?
C88A H88D 0.9900 . ?
C04F H04Y 0.9900 . ?
C04F HH 0.9900 . ?
C04F N03N 1.442(18) . ?
C04F C1J 1.496(18) . ?
Rb5 O00T 2.799(11) . ?
Rb5 O25 2.899(10) . ?
Rb5 O0 2.810(10) . ?
Rb5 O19 2.936(10) . ?
Rb5 O01T 2.877(11) . ?
Rb5 O00O 2.966(10) . ?
Rb5 N02Q 3.053(13) . ?
Rb5 N03N 3.014(13) . ?
O00T C158 1.361(16) . ?
O00T C1F 1.358(15) . ?
O25 C02S 1.451(14) . ?
O25 C03Y 1.424(15) . ?
O0 C79A 1.41(2) . ?
O0 C80A 1.43(2) . ?
O19 C02X 1.392(14) . ?
O19 C1G 1.419(15) . ?
O01T C1H 1.38(2) . ?
O01T C1I 1.44(2) . ?
O00O C02K 1.435(15) . ?
O00O C1J 1.414(14) . ?
N02Q C1K 1.522(18) . ?
N02Q C04K 1.424(17) . ?
N02Q C77A 1.474(17) . ?
N03N C1L 1.515(18) . ?
N03N C81A 1.517(18) . ?
C158 H10A 0.9900 . ?
C158 H10B 0.9900 . ?
C158 C1L 1.400(17) . ?
C1F H1FA 0.9900 . ?
C1F H1FB 0.9900 . ?
C1F C1G 1.383(17) . ?
C02S H02U 0.9900 . ?
C02S H02V 0.9900 . ?
C02S C02K 1.463(15) . ?
C03Y H8 0.9900 . ?
C03Y HI 0.9900 . ?
C03Y C04K 1.568(18) . ?
C79A H79C 0.9900 . ?
C79A H79D 0.9900 . ?
C79A C77A 1.44(2) . ?
C80A H80C 0.9900 . ?
C80A H80D 0.9900 . ?
C80A C1I 1.48(3) . ?
C02X H02W 0.9900 . ?
C02X H02X 0.9900 . ?
C02X C1K 1.490(18) . ?
C1G H1GA 0.9900 . ?
C1G H1GB 0.9900 . ?
C1H H1HA 0.9900 . ?
C1H H1HB 0.9900 . ?
C1H C81A 1.47(3) . ?
C1I H1IA 0.9900 . ?
C1I H1IB 0.9900 . ?
C02K H02Y 0.9900 . ?
C02K HJ 0.9900 . ?
C1J H1JA 0.9900 . ?
C1J H1JB 0.9900 . ?
C1K H1KA 0.9900 . ?
C1K H1KB 0.9900 . ?
C04K H04Z 0.9900 . ?
C04K HK 0.9900 . ?
C77A H77C 0.9900 . ?
C77A H77D 0.9900 . ?
C1L H1LA 0.9900 . ?
C1L H1LB 0.9900 . ?
C81A H81C 0.9900 . ?
C81A H81D 0.9900 . ?
C159 H10C 0.9900 . ?
C159 H10D 0.9900 . ?
C159 O00G 1.492(17) . ?
C159 C1T 1.48(2) . ?
Rb4 O20 2.809(12) . ?
Rb4 O00C 2.860(13) . ?
Rb4 O21 2.864(12) . ?
Rb4 O22 2.885(13) . ?
Rb4 O24 2.921(12) . ?
Rb4 O00G 2.914(13) . ?
Rb4 N00Q 3.011(12) . ?
Rb4 N01Y 3.036(14) . ?
O20 C02I 1.431(17) . ?
O20 C1M 1.424(17) . ?
O00C C03B 1.422(18) . ?
O00C C1N 1.438(18) . ?
O21 C01L 1.448(16) . ?
O21 C01{ 1.408(16) . ?
O22 C1O 1.437(19) . ?
O22 C03V 1.415(19) . ?
O24 C1P 1.408(17) . ?
O24 C1Q 1.423(17) . ?
O00G C1R 1.408(18) . ?
N00Q C02G 1.453(16) . ?
N00Q C02N 1.480(17) . ?
N00Q C02P 1.484(16) . ?
N01Y C03L 1.46(2) . ?
N01Y C1S 1.45(2) . ?
N01Y C1T 1.515(19) . ?
C02I H02Z 0.9900 . ?
C02I HL 0.9900 . ?
C02I C02N 1.500(18) . ?
C1M H1MA 0.9900 . ?
C1M H1MB 0.9900 . ?
C1M C1O 1.50(2) . ?
C03B H9 0.9900 . ?
C03B HM 0.9900 . ?
C03B C03L 1.51(2) . ?
C1N H1NA 0.9900 . ?
C1N H1NB 0.9900 . ?
C1N C1Q 1.47(2) . ?
C01L H01G 0.9900 . ?
C01L H01H 0.9900 . ?
C01L C1R 1.439(17) . ?
C01{ H01I 0.9900 . ?
C01{ H01J 0.9900 . ?
C01{ C02G 1.526(18) . ?
C1O H1OA 0.9900 . ?
C1O H1OB 0.9900 . ?
C03V H11 0.9900 . ?
C03V HN 0.9900 . ?
C03V C1S 1.52(2) . ?
C1P H1PA 0.9900 . ?
C1P H1PB 0.9900 . ?
C1P C02P 1.527(18) . ?
C1Q H1QA 0.9900 . ?
C1Q H1QB 0.9900 . ?
C1R H1RA 0.9900 . ?
C1R H1RB 0.9900 . ?
C02G H02 0.9900 . ?
C02G HO 0.9900 . ?
C02N H12 0.9900 . ?
C02N HP 0.9900 . ?
C02P H14 0.9900 . ?
C02P HQ 0.9900 . ?
C03L H15 0.9900 . ?
C03L HR 0.9900 . ?
C1S H1SA 0.9900 . ?
C1S H1SB 0.9900 . ?
C1T H1TA 0.9900 . ?
C1T H1TB 0.9900 . ?
C42A H42D 0.9800 . ?
C42A H42E 0.9800 . ?
C42A H42F 0.9800 . ?
C43A H43D 0.9800 . ?
C43A H43E 0.9800 . ?
C43A H43F 0.9800 . ?
C41A H41D 0.9800 . ?
C41A H41E 0.9800 . ?
C41A H41F 0.9800 . ?
C72A H72D 0.9800 . ?
C72A H72E 0.9800 . ?
C72A H72F 0.9800 . ?
C71A H71D 0.9800 . ?
C71A H71E 0.9800 . ?
C71A H71F 0.9800 . ?
C73A H73D 0.9800 . ?
C73A H73E 0.9800 . ?
C73A H73F 0.9800 . ?

loop_
_geom_torsion_atom_site_label_1
_geom_torsion_atom_site_label_2
_geom_torsion_atom_site_label_3
_geom_torsion_atom_site_label_4
_geom_torsion
_geom_torsion_site_symmetry_1
_geom_torsion_site_symmetry_2
_geom_torsion_site_symmetry_3
_geom_torsion_site_symmetry_4
_geom_torsion_publ_flag
Rb1 O2 C106 C105 -53.3(13) . . . . ?
Rb1 O2 C107 C108 53.4(11) . . . . ?
Rb1 O4 C113 C114 43.5(13) . . . . ?
Rb1 O4 C112 C111 -39.1(13) . . . . ?
Rb1 O6 C119 C120 55.9(12) . . . . ?
Rb1 O6 C118 C117 -51.2(13) . . . . ?
Rb1 O5 C116 C115 49.9(14) . . . . ?
Rb1 O5 C117 C118 -44.6(13) . . . . ?
Rb1 O1 C105 C106 -45.5(16) . . . . ?
Rb1 O1 C104 C103 56.0(12) . . . . ?
Rb1 N2 C108 C107 44.1(10) . . . . ?
Rb1 N2 C114 C113 45.4(11) . . . . ?
Rb1 N2 C120 C119 39.2(11) . . . . ?
Rb1 O3 C111 C112 -53.8(11) . . . . ?
Rb1 O3 C110 C109 51.5(12) . . . . ?
Rb1 N1 C115 C116 46.0(13) . . . . ?
Rb1 N1 C109 C110 42.6(13) . . . . ?
Rb1 N1 C103 C104 40.9(14) . . . . ?
Rb2 O12 C136 C135 -49.8(18) . . . . ?
Rb2 O12 C137 C138 52.8(16) . . . . ?
Rb2 O10 C131 C132 57.8(15) . . . . ?
Rb2 O10 C130 C129 -50.5(16) . . . . ?
Rb2 N4 C126 C125 45.1(15) . . . . ?
Rb2 N4 C132 C131 40.9(16) . . . . ?
Rb2 N4 C138 C137 39.0(17) . . . . ?
Rb2 O9 C129 C130 -26(2) . . . . ?
Rb2 O9 C128 C127 27(2) . . . . ?
Rb2 O11 C134 C133 48.1(17) . . . . ?
Rb2 N3 C127 C128 40.7(18) . . . . ?
Rb2 O7 C122 C121 50.2(16) . . . . ?
Rb2 O7 C123 C124 -50.1(19) . . . . ?
Rb2 O8 C124 C123 -31.9(18) . . . . ?
Rb3 O16 C149 C150 -53(2) . . . . ?
Rb3 O16 C148 C147 54(2) . . . . ?
Rb3 O14 C142 C141 49(3) . . . . ?
Rb3 O14 C143 C144 -48.0(18) . . . . ?
Rb3 O13 C141 C142 52(2) . . . . ?
Rb3 O13 C140 C139 -54.0(18) . . . . ?
Rb3 O15 C146 C145 -21(3) . . . . ?
Rb3 O15 C147 C148 -7(3) . . . . ?
Rb3 O17 C152 C151 -50(2) . . . . ?
Rb3 O17 C153 C154 61.1(19) . . . . ?
Rb3 O18 C155 C156 -47(2) . . . . ?
Rb3 O18 C154 C153 30(2) . . . . ?
Rb3 N6 C150 C149 -50.7(16) . . . . ?
Rb3 N6 C144 C143 -46(2) . . . . ?
Rb3 N6 C156 C155 -38.9(19) . . . . ?
Rb3 N5 C145 C146 -26(2) . . . . ?
Rb3 N5 C139 C140 -43.4(18) . . . . ?
Rb3 N5 C151 C152 -41(3) . . . . ?
O2 C106 C105 O1 67.9(17) . . . . ?
O2 C107 C108 N2 -68.6(12) . . . . ?
O4 C113 C114 N2 -60.8(14) . . . . ?
O4 C112 C111 O3 62.7(13) . . . . ?
O6 C119 C120 N2 -67.5(14) . . . . ?
O6 C118 C117 O5 66.4(15) . . . . ?
C4 C3 C44 C29 160.3(6) . . . . ?
C4 C3 C44 C43 -26.5(12) . . . . ?
C4 C3 C2 C21 -164.1(6) . . . . ?
C4 C3 C2 C1 13.5(11) . . . . ?
C4 C9 C8 C7 -7.8(12) . . . . ?
C4 C9 C10 C1 10.7(12) . . . . ?
C4 C9 C10 C11 -171.5(7) . . . . ?
C4 C5 C6 C7 -2.9(12) . . . . ?
C3 C4 C9 C8 179.9(7) . . . . ?
C3 C4 C9 C10 -3.0(11) . . . . ?
C3 C4 C5 C6 -174.6(7) . . . . ?
C3 C44 C43 C45 -175.1(7) . . . . ?
C3 C44 C43 C42 -3.7(14) . . . . ?
C3 C2 C21 C20 -175.3(7) . . . . ?
C3 C2 C21 C28 2.2(10) . . . . ?
C3 C2 C1 C10 -6.0(11) . . . . ?
C3 C2 C1 C14 170.7(7) . . . . ?
O16 C149 C150 N6 73(2) . . . . ?
O16 C148 C147 O15 -37(3) . . . . ?
O12 C137 C138 N4 -64(2) . . . . ?
O5 C116 C115 N1 -64.5(15) . . . . ?
C16 C15 C20 C21 169.5(7) . . . . ?
C16 C15 C20 C19 -8.6(11) . . . . ?
C16 C15 C14 C1 -173.8(8) . . . . ?
C16 C15 C14 C13 5.0(12) . . . . ?
C16 C17 C18 C19 -8.5(12) . . . . ?
C16 C17 C95 C97 -114.7(12) . . . . ?
C16 C17 C95 C98 129.4(14) . . . . ?
C16 C17 C95 C96 -2.6(17) . . . . ?
C16 C17 C95 C42A 148.6(14) . . . . ?
C16 C17 C95 C43A 32.5(17) . . . . ?
C16 C17 C95 C41A -90.4(16) . . . . ?
C24 C25 C26 C27 -0.4(11) . . . . ?
C15 C16 C17 C18 7.9(12) . . . . ?
C15 C16 C17 C95 -178.1(8) . . . . ?
C15 C20 C21 C28 -173.7(7) . . . . ?
C15 C20 C21 C2 3.9(10) . . . . ?
C15 C20 C19 C22 -172.9(7) . . . . ?
C15 C20 C19 C18 8.0(10) . . . . ?
C15 C14 C13 C12 179.9(8) . . . . ?
O1 C104 C103 N1 -65.0(14) . . . . ?
C20 C15 C14 C1 6.1(11) . . . . ?
C20 C15 C14 C13 -175.0(7) . . . . ?
C20 C19 C22 C27 -8.2(10) . . . . ?
C20 C19 C22 C23 164.0(6) . . . . ?
C20 C19 C18 C17 0.5(11) . . . . ?
C29 C44 C43 C45 -1.4(7) . . . . ?
C29 C44 C43 C42 170.1(8) . . . . ?
C29 C28 C27 C26 22.8(11) . . . . ?
C29 C28 C27 C22 -161.8(7) . . . . ?
C29 C28 C21 C20 162.5(6) . . . . ?
C29 C28 C21 C2 -15.0(10) . . . . ?
C29 C30 C45 C43 1.9(7) . . . . ?
C29 C30 C45 C46 -169.8(6) . . . . ?
C29 C30 C31 C32 164.3(8) . . . . ?
C44 C3 C2 C21 14.4(10) . . . . ?
C44 C3 C2 C1 -168.0(6) . . . . ?
C44 C29 C28 C27 -168.7(6) . . . . ?
C44 C29 C28 C21 10.6(10) . . . . ?
C44 C29 C30 C45 -2.7(7) . . . . ?
C44 C29 C30 C31 -164.2(8) . . . . ?
C44 C43 C42 C41 -171.3(8) . . . . ?
O14 C143 C144 N6 66(2) . . . . ?
C9 C4 C3 C44 172.5(7) . . . . ?
C9 C4 C3 C2 -9.0(10) . . . . ?
C9 C4 C5 C6 -3.0(12) . . . . ?
C9 C8 C7 C6 2.0(13) . . . . ?
C9 C8 C7 C87 -179.7(8) . . . . ?
C9 C10 C1 C2 -6.3(11) . . . . ?
C9 C10 C1 C14 176.9(8) . . . . ?
C9 C10 C11 C12 179.6(9) . . . . ?
C99 C24 C25 C26 -179.1(7) . . . . ?
C99 C24 C23 C22 -179.5(7) . . . . ?
O13 C141 C142 O14 -68(3) . . . . ?
O13 C140 C139 N5 70(2) . . . . ?
C28 C29 C44 C3 5.8(9) . . . . ?
C28 C29 C44 C43 -169.1(6) . . . . ?
C28 C29 C30 C45 167.5(7) . . . . ?
C28 C29 C30 C31 6.0(14) . . . . ?
C28 C27 C26 C25 179.4(6) . . . . ?
C28 C27 C22 C19 -5.7(10) . . . . ?
C28 C27 C22 C23 -178.2(6) . . . . ?
C2 C3 C44 C29 -18.2(9) . . . . ?
C2 C3 C44 C43 155.0(8) . . . . ?
C2 C1 C14 C15 4.9(12) . . . . ?
C2 C1 C14 C13 -173.9(7) . . . . ?
C30 C29 C44 C3 177.4(6) . . . . ?
C30 C29 C44 C43 2.6(7) . . . . ?
C30 C29 C28 C27 21.9(12) . . . . ?
C30 C29 C28 C21 -158.8(7) . . . . ?
C30 C45 C43 C44 -0.3(7) . . . . ?
C30 C45 C43 C42 -174.2(6) . . . . ?
C30 C45 C46 C40 174.8(7) . . . . ?
C30 C45 C46 C33 -0.5(10) . . . . ?
O15 C146 C145 N5 35(4) . . . . ?
C27 C28 C21 C20 -18.1(10) . . . . ?
C27 C28 C21 C2 164.4(6) . . . . ?
C27 C22 C23 C24 -2.2(11) . . . . ?
C25 C24 C99 C100 111.8(8) . . . . ?
C25 C24 C99 C101 -130.8(8) . . . . ?
C25 C24 C99 C102 -10.0(11) . . . . ?
C25 C24 C23 C22 5.5(11) . . . . ?
C45 C30 C31 C32 3.7(10) . . . . ?
C45 C43 C42 C41 -0.3(9) . . . . ?
C45 C46 C33 C32 2.3(9) . . . . ?
C45 C46 C33 C34 176.7(6) . . . . ?
C21 C20 C19 C22 9.1(10) . . . . ?
C21 C20 C19 C18 -170.1(7) . . . . ?
C21 C28 C27 C26 -156.5(7) . . . . ?
C21 C28 C27 C22 18.9(10) . . . . ?
C21 C2 C1 C10 171.7(6) . . . . ?
C21 C2 C1 C14 -11.6(11) . . . . ?
C43 C45 C46 C40 4.0(10) . . . . ?
C43 C45 C46 C33 -171.2(6) . . . . ?
C43 C42 C41 C40 1.8(10) . . . . ?
C26 C27 C22 C19 169.9(6) . . . . ?
C26 C27 C22 C23 -2.6(10) . . . . ?
C47 C35 C34 C39 -176.8(7) . . . . ?
C47 C35 C34 C33 6.9(11) . . . . ?
C47 C35 C36 C37 176.3(7) . . . . ?
C47 C35 C36 C57 -5.2(11) . . . . ?
C47 C48 C49 C50 -2.2(13) . . . . ?
C47 C52 C51 C50 -4.0(13) . . . . ?
C19 C20 C21 C28 4.4(10) . . . . ?
C19 C20 C21 C2 -178.1(6) . . . . ?
C19 C22 C23 C24 -174.5(7) . . . . ?
C17 C16 C15 C20 0.7(12) . . . . ?
C17 C16 C15 C14 -179.3(7) . . . . ?
C40 C46 C33 C32 -173.4(6) . . . . ?
C40 C46 C33 C34 0.9(7) . . . . ?
C40 C39 C34 C35 -177.4(6) . . . . ?
C40 C39 C34 C33 -0.2(7) . . . . ?
O3 C110 C109 N1 -67.5(16) . . . . ?
C67 C68 C69 C70 -1.7(15) . . . . ?
C67 C37 C36 C35 176.6(7) . . . . ?
C67 C37 C36 C57 -1.9(10) . . . . ?
C67 C72 C71 C70 2.9(15) . . . . ?
C8 C9 C10 C1 -172.4(7) . . . . ?
C8 C9 C10 C11 5.5(13) . . . . ?
C8 C7 C6 C5 3.5(12) . . . . ?
C8 C7 C87 C88 -117.8(10) . . . . ?
C8 C7 C87 C89 121.3(9) . . . . ?
C8 C7 C87 C90 1.6(15) . . . . ?
C8 C7 C87 C26A 57.9(19) . . . . ?
C8 C7 C87 C25A 179.2(18) . . . . ?
C8 C7 C87 C97A -57.6(19) . . . . ?
C22 C27 C26 C25 3.9(11) . . . . ?
C22 C19 C18 C17 -178.6(7) . . . . ?
C10 C9 C8 C7 175.2(8) . . . . ?
C10 C1 C14 C15 -178.4(7) . . . . ?
C10 C1 C14 C13 2.7(12) . . . . ?
C1 C2 C21 C20 7.1(10) . . . . ?
C1 C2 C21 C28 -175.5(7) . . . . ?
C1 C10 C11 C12 -2.5(13) . . . . ?
C1 C14 C13 C12 -1.2(13) . . . . ?
C18 C19 C22 C27 170.9(7) . . . . ?
C18 C19 C22 C23 -16.9(11) . . . . ?
C18 C17 C95 C97 59.2(14) . . . . ?
C18 C17 C95 C98 -56.6(16) . . . . ?
C18 C17 C95 C96 171.3(15) . . . . ?
C18 C17 C95 C42A -37.5(16) . . . . ?
C18 C17 C95 C43A -153.6(15) . . . . ?
C18 C17 C95 C41A 83.6(16) . . . . ?
C23 C24 C99 C100 -62.8(9) . . . . ?
C23 C24 C99 C101 54.6(10) . . . . ?
C23 C24 C99 C102 175.4(8) . . . . ?
C23 C24 C25 C26 -4.3(11) . . . . ?
C77 C38 C39 C40 -4.3(11) . . . . ?
C77 C38 C39 C34 177.9(6) . . . . ?
C77 C38 C37 C67 5.2(10) . . . . ?
C77 C38 C37 C36 -178.4(7) . . . . ?
C77 C82 C81 C80 4.0(14) . . . . ?
C77 C78 C79 C80 4.0(15) . . . . ?
C38 C77 C82 C81 -170.8(8) . . . . ?
C38 C77 C78 C79 166.9(8) . . . . ?
C38 C39 C34 C35 0.9(9) . . . . ?
C38 C39 C34 C33 178.0(6) . . . . ?
C38 C37 C36 C35 0.1(10) . . . . ?
C38 C37 C36 C57 -178.4(7) . . . . ?
C35 C47 C48 C49 -173.8(7) . . . . ?
C35 C47 C52 C51 176.8(7) . . . . ?
C35 C34 C33 C32 -12.2(14) . . . . ?
C35 C34 C33 C46 176.1(7) . . . . ?
C35 C36 C57 C58 -55.3(11) . . . . ?
C35 C36 C57 C62 124.5(9) . . . . ?
C46 C45 C43 C44 171.3(6) . . . . ?
C46 C45 C43 C42 -2.6(9) . . . . ?
C46 C40 C39 C38 -177.2(8) . . . . ?
C46 C40 C39 C34 0.8(7) . . . . ?
C46 C40 C41 C42 -0.5(9) . . . . ?
C31 C30 C45 C43 169.3(6) . . . . ?
C31 C30 C45 C46 -2.4(9) . . . . ?
C31 C32 C33 C46 -1.1(9) . . . . ?
C31 C32 C33 C34 -172.4(8) . . . . ?
C48 C47 C35 C34 -65.8(10) . . . . ?
C48 C47 C35 C36 116.1(8) . . . . ?
C48 C47 C52 C51 -0.2(11) . . . . ?
C48 C49 C50 C51 -1.8(13) . . . . ?
C48 C49 C50 C53 179.7(8) . . . . ?
C39 C40 C46 C45 -176.9(6) . . . . ?
C39 C40 C46 C33 -1.1(7) . . . . ?
C39 C40 C41 C42 171.5(8) . . . . ?
C39 C38 C37 C67 -174.4(7) . . . . ?
C39 C38 C37 C36 2.0(10) . . . . ?
C39 C34 C33 C32 171.3(9) . . . . ?
C39 C34 C33 C46 -0.4(7) . . . . ?
C34 C35 C36 C37 -1.7(10) . . . . ?
C34 C35 C36 C57 176.8(7) . . . . ?
C106 O2 C107 C108 -178.7(10) . . . . ?
C33 C32 C31 C30 -2.0(11) . . . . ?
C68 C67 C37 C38 117.7(8) . . . . ?
C68 C67 C37 C36 -58.8(10) . . . . ?
C68 C67 C72 C71 -5.5(13) . . . . ?
C68 C69 C70 C71 -1.2(16) . . . . ?
C68 C69 C70 C73 -169.8(10) . . . . ?
C14 C15 C20 C21 -10.5(11) . . . . ?
C14 C15 C20 C19 171.4(6) . . . . ?
C14 C13 C12 C11 -2.3(15) . . . . ?
C14 C13 C12 C91 177.6(11) . . . . ?
C14 C13 C12 C27A 179.9(12) . . . . ?
C37 C67 C68 C69 -175.0(8) . . . . ?
C37 C67 C72 C71 174.4(8) . . . . ?
C37 C38 C39 C40 175.3(7) . . . . ?
C37 C38 C39 C34 -2.5(10) . . . . ?
C37 C36 C57 C58 123.2(9) . . . . ?
C37 C36 C57 C62 -57.1(11) . . . . ?
O17 C152 C151 N5 66(3) . . . . ?
O17 C153 C154 O18 -65(2) . . . . ?
C41 C40 C46 C45 -2.3(9) . . . . ?
C41 C40 C46 C33 173.5(6) . . . . ?
C41 C40 C39 C38 10.3(14) . . . . ?
C41 C40 C39 C34 -171.7(8) . . . . ?
C36 C35 C34 C39 1.2(10) . . . . ?
C36 C35 C34 C33 -175.1(7) . . . . ?
C36 C57 C58 C59 -176.7(8) . . . . ?
C36 C57 C62 C61 177.2(8) . . . . ?
C13 C12 C11 C10 4.1(15) . . . . ?
C13 C12 C91 C93 66.1(16) . . . . ?
C13 C12 C91 C92 -171.9(13) . . . . ?
C13 C12 C91 C94 -52.9(15) . . . . ?
C13 C12 C27A C30A 142.5(15) . . . . ?
C13 C12 C27A C98A -104.7(14) . . . . ?
C13 C12 C27A C1A 14(2) . . . . ?
C49 C50 C51 C52 4.8(13) . . . . ?
C49 C50 C53 C55 -5.5(19) . . . . ?
C49 C50 C53 C56 -129(2) . . . . ?
C49 C50 C53 C54 107(2) . . . . ?
C49 C50 C53 C72A -106(3) . . . . ?
C49 C50 C53 C71A 9(3) . . . . ?
C49 C50 C53 C73A 137(2) . . . . ?
C107 O2 C106 C105 177.7(11) . . . . ?
C72 C67 C68 C69 4.9(13) . . . . ?
C72 C67 C37 C38 -62.2(11) . . . . ?
C72 C67 C37 C36 121.4(8) . . . . ?
C72 C71 C70 C69 0.6(17) . . . . ?
C72 C71 C70 C73 169.5(10) . . . . ?
C52 C47 C35 C34 117.4(8) . . . . ?
C52 C47 C35 C36 -60.7(10) . . . . ?
C52 C47 C48 C49 3.2(11) . . . . ?
C82 C77 C38 C39 -79.5(9) . . . . ?
C82 C77 C38 C37 100.8(8) . . . . ?
C82 C77 C78 C79 -6.0(12) . . . . ?
C82 C81 C80 C79 -6.0(14) . . . . ?
C82 C81 C80 C83 167.5(9) . . . . ?
O18 C155 C156 N6 57(2) . . . . ?
C119 O6 C118 C117 -178.4(12) . . . . ?
C95 C17 C18 C19 177.5(7) . . . . ?
C69 C70 C73 C74 170.5(19) . . . . ?
C69 C70 C73 C76 -74.6(19) . . . . ?
C69 C70 C73 C75 40(2) . . . . ?
C69 C70 C73 C93A -34.2(17) . . . . ?
C69 C70 C73 C94A -157.3(14) . . . . ?
C69 C70 C73 C92A 81.7(16) . . . . ?
C5 C4 C3 C44 -16.0(11) . . . . ?
C5 C4 C3 C2 162.4(7) . . . . ?
C5 C4 C9 C8 7.9(11) . . . . ?
C5 C4 C9 C10 -175.0(7) . . . . ?
C105 O1 C104 C103 -171.1(12) . . . . ?
C108 N2 C114 C113 -74.1(12) . . . . ?
C108 N2 C120 C119 158.5(10) . . . . ?
C6 C7 C87 C88 60.6(12) . . . . ?
C6 C7 C87 C89 -60.4(11) . . . . ?
C6 C7 C87 C90 179.9(11) . . . . ?
C6 C7 C87 C26A -123.8(18) . . . . ?
C6 C7 C87 C25A -3(2) . . . . ?
C6 C7 C87 C97A 120.7(17) . . . . ?
C113 O4 C112 C111 171.7(11) . . . . ?
C57 C58 C59 C60 -0.6(15) . . . . ?
C57 C62 C61 C60 -0.2(16) . . . . ?
C141 O13 C140 C139 177.7(19) . . . . ?
C11 C10 C1 C2 175.8(7) . . . . ?
C11 C10 C1 C14 -0.9(11) . . . . ?
C11 C12 C91 C93 -114.0(15) . . . . ?
C11 C12 C91 C92 8.0(19) . . . . ?
C11 C12 C91 C94 127.0(14) . . . . ?
C11 C12 C27A C30A -35(2) . . . . ?
C11 C12 C27A C98A 77.5(16) . . . . ?
C11 C12 C27A C1A -163.7(17) . . . . ?
C114 N2 C108 C107 163.6(9) . . . . ?
C114 N2 C120 C119 -78.4(12) . . . . ?
N4 C126 C125 O8 -68.4(19) . . . . ?
N4 C132 C131 O10 -71.0(18) . . . . ?
C120 N2 C108 C107 -75.4(11) . . . . ?
C120 N2 C114 C113 163.1(10) . . . . ?
C118 O6 C119 C120 -177.5(10) . . . . ?
C142 O14 C143 C144 178(2) . . . . ?
C51 C50 C53 C55 176.2(17) . . . . ?
C51 C50 C53 C56 53(2) . . . . ?
C51 C50 C53 C54 -71(2) . . . . ?
C51 C50 C53 C72A 76(3) . . . . ?
C51 C50 C53 C71A -170(3) . . . . ?
C51 C50 C53 C73A -41(3) . . . . ?
C58 C57 C62 C61 -3.1(13) . . . . ?
C81 C80 C79 C78 2.2(15) . . . . ?
C81 C80 C83 C86 66.7(13) . . . . ?
C81 C80 C83 C84 -174.8(11) . . . . ?
C81 C80 C83 C85 -53.6(15) . . . . ?
C81 C80 C83 C76A -109(2) . . . . ?
C81 C80 C83 C74A 7(2) . . . . ?
C81 C80 C83 C75A 128(2) . . . . ?
C87 C7 C6 C5 -174.9(8) . . . . ?
C149 O16 C148 C147 175(2) . . . . ?
O9 C129 C130 O10 54(2) . . . . ?
C78 C77 C38 C39 107.9(8) . . . . ?
C78 C77 C38 C37 -71.7(9) . . . . ?
C78 C77 C82 C81 2.0(12) . . . . ?
C112 O4 C113 C114 -167.5(11) . . . . ?
C148 O16 C149 C150 -166.4(19) . . . . ?
C121 N3 C127 C128 157.5(16) . . . . ?
C62 C57 C58 C59 3.5(13) . . . . ?
C71 C70 C73 C74 2(2) . . . . ?
C71 C70 C73 C76 116.9(18) . . . . ?
C71 C70 C73 C75 -128(2) . . . . ?
C71 C70 C73 C93A 157.3(14) . . . . ?
C71 C70 C73 C94A 34.3(18) . . . . ?
C71 C70 C73 C92A -86.7(15) . . . . ?
C91 C12 C11 C10 -175.8(12) . . . . ?
C53 C50 C51 C52 -176.7(8) . . . . ?
C116 O5 C117 C118 175.7(12) . . . . ?
C59 C60 C61 C62 3.1(18) . . . . ?
C59 C60 C63 C64 68.5(16) . . . . ?
C59 C60 C63 C66 -167.2(13) . . . . ?
C59 C60 C63 C65 -48.8(15) . . . . ?
C59 C60 C63 C78A 24.8(18) . . . . ?
C59 C60 C63 C96A -104.8(17) . . . . ?
C59 C60 C63 C95A 138.5(15) . . . . ?
C61 C60 C59 C58 -2.8(18) . . . . ?
C61 C60 C63 C64 -113.7(15) . . . . ?
C61 C60 C63 C66 10.5(18) . . . . ?
C61 C60 C63 C65 128.9(14) . . . . ?
C61 C60 C63 C78A -157.5(17) . . . . ?
C61 C60 C63 C96A 73.0(19) . . . . ?
C61 C60 C63 C95A -43.8(17) . . . . ?
C104 O1 C105 C106 -179.5(12) . . . . ?
C140 O13 C141 C142 179(2) . . . . ?
C133 N3 C127 C128 -79(2) . . . . ?
C117 O5 C116 C115 -172.6(11) . . . . ?
C111 O3 C110 C109 177.8(11) . . . . ?
C135 O11 C134 C133 177.7(16) . . . . ?
C146 O15 C147 C148 -175(2) . . . . ?
C115 N1 C109 C110 -77.4(15) . . . . ?
C115 N1 C103 C104 164.5(11) . . . . ?
C129 O9 C128 C127 -170.1(17) . . . . ?
C152 O17 C153 C154 -175.7(19) . . . . ?
C153 O17 C152 C151 -167.0(18) . . . . ?
C147 O15 C146 C145 148(2) . . . . ?
C150 N6 C144 C143 70(2) . . . . ?
C150 N6 C156 C155 -158.5(16) . . . . ?
C110 O3 C111 C112 178.5(10) . . . . ?
O11 C135 C136 O12 73(2) . . . . ?
C143 O14 C142 C141 -176(2) . . . . ?
C79 C80 C83 C86 -120.0(12) . . . . ?
C79 C80 C83 C84 -1.5(15) . . . . ?
C79 C80 C83 C85 119.7(12) . . . . ?
C79 C80 C83 C76A 64(2) . . . . ?
C79 C80 C83 C74A -179.5(19) . . . . ?
C79 C80 C83 C75A -59(2) . . . . ?
C126 N4 C132 C131 -78.5(16) . . . . ?
C126 N4 C138 C137 157.3(14) . . . . ?
C126 C125 O8 Rb2 52.5(15) . . . . ?
C126 C125 O8 C124 -161.9(14) . . . . ?
C83 C80 C79 C78 -171.5(9) . . . . ?
C109 N1 C115 C116 164.4(10) . . . . ?
C109 N1 C103 C104 -76.4(14) . . . . ?
N3 C121 C122 O7 -67(2) . . . . ?
N3 C133 C134 O11 -65(2) . . . . ?
N3 C127 C128 O9 -49(2) . . . . ?
C132 N4 C126 C125 166.3(14) . . . . ?
C132 N4 C138 C137 -82.8(17) . . . . ?
C103 N1 C115 C116 -78.1(14) . . . . ?
C103 N1 C109 C110 162.0(12) . . . . ?
C136 O12 C137 C138 -177.6(15) . . . . ?
C136 C135 O11 Rb2 -53.1(18) . . . . ?
C136 C135 O11 C134 174.7(15) . . . . ?
C134 C133 N3 Rb2 43(2) . . . . ?
C134 C133 N3 C121 -74(2) . . . . ?
C134 C133 N3 C127 161.3(15) . . . . ?
C145 N5 C139 C140 -165.1(15) . . . . ?
C145 N5 C151 C152 75(3) . . . . ?
C139 N5 C145 C146 97(2) . . . . ?
C139 N5 C151 C152 -161(2) . . . . ?
C63 C60 C59 C58 175.1(9) . . . . ?
C63 C60 C61 C62 -174.6(9) . . . . ?
C144 N6 C150 C149 -166.4(15) . . . . ?
C144 N6 C156 C155 79(2) . . . . ?
C131 O10 C130 C129 -171.3(14) . . . . ?
C155 O18 C154 C153 -178.7(18) . . . . ?
C137 O12 C136 C135 179.7(16) . . . . ?
C156 N6 C150 C149 71(2) . . . . ?
C156 N6 C144 C143 -165.8(17) . . . . ?
C154 O18 C155 C156 164.7(16) . . . . ?
C138 N4 C126 C125 -76.3(16) . . . . ?
C138 N4 C132 C131 163.8(14) . . . . ?
C125 O8 C124 C123 -175.6(14) . . . . ?
C151 N5 C145 C146 -135.2(19) . . . . ?
C151 N5 C139 C140 73(2) . . . . ?
O7 C123 C124 O8 57(2) . . . . ?
C122 C121 N3 Rb2 42(2) . . . . ?
C122 C121 N3 C133 159.3(16) . . . . ?
C122 C121 N3 C127 -74(2) . . . . ?
C122 O7 C123 C124 -177.7(15) . . . . ?
C130 O10 C131 C132 179.3(13) . . . . ?
C128 O9 C129 C130 170.0(17) . . . . ?
C123 O7 C122 C121 176.2(15) . . . . ?
C27A C12 C11 C10 -178.1(12) . . . . ?
O03X C1B C1D N0 -72(2) . . . . ?
Rb O03X C157 C04B -54.1(17) . . . . ?
Rb O03X C1B C1D 60.4(15) . . . . ?
Rb O2A C84A C0 54.5(19) . . . . ?
Rb O2A C89A C90A -34(2) . . . . ?
Rb O02Y C03P C86A -35(2) . . . . ?
Rb O02Y C87A C88A 60.3(16) . . . . ?
Rb O23 C04B C157 -48.4(16) . . . . ?
Rb O23 C83A C82A 53.8(17) . . . . ?
Rb O00L C04N C1C 59.4(16) . . . . ?
Rb O00L C86A C03P -46(2) . . . . ?
Rb O86A C85A C1E 55.3(19) . . . . ?
Rb O86A C90A C89A -59.5(19) . . . . ?
Rb N02O C0 C84A 38.9(18) . . . . ?
Rb N02O C1C C04N 37.8(17) . . . . ?
Rb N02O C82A C83A 39.7(17) . . . . ?
Rb N0 C1D C1B 40(2) . . . . ?
Rb N0 C1E C85A 38.4(19) . . . . ?
Rb N0 C88A C87A 42.0(19) . . . . ?
O2A C84A C0 N02O -66(2) . . . . ?
O2A C89A C90A O86A 65(2) . . . . ?
O02Y C03P C86A O00L 58(3) . . . . ?
O02Y C87A C88A N0 -72(2) . . . . ?
O23 C04B C157 O03X 71.2(19) . . . . ?
O23 C83A C82A N02O -66(2) . . . . ?
O00L C04N C1C N02O -71(2) . . . . ?
O86A C85A C1E N0 -68(2) . . . . ?
C84A O2A C89A C90A -178.5(17) . . . . ?
C89A O2A C84A C0 -159.1(16) . . . . ?
C03P O02Y C87A C88A -165.9(16) . . . . ?
C87A O02Y C03P C86A -168.6(18) . . . . ?
C04B O23 C83A C82A -175.0(15) . . . . ?
C83A O23 C04B C157 -178.5(14) . . . . ?
C04N O00L C86A C03P -167.7(17) . . . . ?
C86A O00L C04N C1C -176.6(15) . . . . ?
C157 O03X C1B C1D -176.1(14) . . . . ?
C1B O03X C157 C04B -177.6(14) . . . . ?
C85A O86A C90A C89A 177.5(16) . . . . ?
C90A O86A C85A C1E 175.3(16) . . . . ?
C0 N02O C1C C04N -81.9(18) . . . . ?
C0 N02O C82A C83A 156.6(13) . . . . ?
C1C N02O C0 C84A 160.6(16) . . . . ?
C1C N02O C82A C83A -82.2(18) . . . . ?
C82A N02O C0 C84A -80.7(19) . . . . ?
C82A N02O C1C C04N 160.2(15) . . . . ?
C1D N0 C1E C85A 158.7(16) . . . . ?
C1D N0 C88A C87A -78(2) . . . . ?
C1E N0 C1D C1B -79(2) . . . . ?
C1E N0 C88A C87A 158.8(16) . . . . ?
C88A N0 C1D C1B 158.8(15) . . . . ?
C88A N0 C1E C85A -78(2) . . . . ?
C04F N03N C1L C158 86.4(18) . . . . ?
C04F N03N C81A C1H -163.4(17) . . . . ?
Rb5 O00T C158 C1L -38(2) . . . . ?
Rb5 O00T C1F C1G 18(2) . . . . ?
Rb5 O25 C02S C02K 51(2) . . . . ?
Rb5 O25 C03Y C04K -46.2(16) . . . . ?
Rb5 O0 C79A C77A -39.4(19) . . . . ?
Rb5 O0 C80A C1I 31(2) . . . . ?
Rb5 O19 C02X C1K -44(2) . . . . ?
Rb5 O19 C1G C1F 46(2) . . . . ?
Rb5 O01T C1H C81A -55.1(19) . . . . ?
Rb5 O01T C1I C80A 56.2(17) . . . . ?
Rb5 O00O C02K C02S 52(2) . . . . ?
Rb5 O00O C1J C04F -50.2(17) . . . . ?
Rb5 N02Q C1K C02X -49.8(15) . . . . ?
Rb5 N02Q C04K C03Y -53.7(18) . . . . ?
Rb5 N02Q C77A C79A -45.8(18) . . . . ?
Rb5 N03N C1L C158 -33.9(18) . . . . ?
Rb5 N03N C81A C1H -40(2) . . . . ?
O00T C158 C1L N03N 53(3) . . . . ?
O00T C1F C1G O19 -47(3) . . . . ?
O25 C02S C02K O00O -70(3) . . . . ?
O25 C03Y C04K N02Q 71(2) . . . . ?
O0 C79A C77A N02Q 58(2) . . . . ?
O0 C80A C1I O01T -62(2) . . . . ?
O19 C02X C1K N02Q 67(2) . . . . ?
O01T C1H C81A N03N 69(2) . . . . ?
N03N C04F C1J O00O 67(2) . . . . ?
C158 O00T C1F C1G 177.9(18) . . . . ?
C1F O00T C158 C1L 161.2(18) . . . . ?
C02S O25 C03Y C04K 179.0(18) . . . . ?
C03Y O25 C02S C02K -172.9(19) . . . . ?
C79A O0 C80A C1I -173.3(18) . . . . ?
C80A O0 C79A C77A 167.0(16) . . . . ?
C02X O19 C1G C1F 179.7(18) . . . . ?
C1G O19 C02X C1K -173.9(18) . . . . ?
C1H O01T C1I C80A 177.9(17) . . . . ?
C1I O01T C1H C81A -173.0(15) . . . . ?
C02K O00O C1J C04F -178.6(17) . . . . ?
C1J C04F N03N Rb5 -43.4(16) . . . . ?
C1J C04F N03N C1L -162.6(14) . . . . ?
C1J C04F N03N C81A 76.3(19) . . . . ?
C1J O00O C02K C02S -179.6(17) . . . . ?
C1K N02Q C04K C03Y 63.3(19) . . . . ?
C1K N02Q C77A C79A -164.7(16) . . . . ?
C04K N02Q C1K C02X -166.0(13) . . . . ?
C04K N02Q C77A C79A 70(2) . . . . ?
C77A N02Q C1K C02X 69.6(19) . . . . ?
C77A N02Q C04K C03Y -171.4(15) . . . . ?
C1L N03N C81A C1H 75(2) . . . . ?
C81A N03N C1L C158 -146.0(16) . . . . ?
C159 O00G C1R C01L 175(2) . . . . ?
Rb4 O20 C02I C02N 41(3) . . . . ?
Rb4 O20 C1M C1O -41(3) . . . . ?
Rb4 O00C C03B C03L 50(2) . . . . ?
Rb4 O00C C1N C1Q -44(3) . . . . ?
Rb4 O21 C01L C1R -44(3) . . . . ?
Rb4 O21 C01{ C02G 52(2) . . . . ?
Rb4 O22 C1O C1M -53(2) . . . . ?
Rb4 O22 C03V C1S 51(2) . . . . ?
Rb4 O24 C1P C02P 54(2) . . . . ?
Rb4 O24 C1Q C1N -57(2) . . . . ?
Rb4 O00G C1R C01L -53(3) . . . . ?
Rb4 N00Q C02G C01{ 46(2) . . . . ?
Rb4 N00Q C02N C02I 41(2) . . . . ?
Rb4 N00Q C02P C1P 43(2) . . . . ?
Rb4 N01Y C03L C03B 50(2) . . . . ?
Rb4 N01Y C1S C03V 43(2) . . . . ?
Rb4 N01Y C1T C159 45(2) . . . . ?
O20 C02I C02N N00Q -57(3) . . . . ?
O20 C1M C1O O22 64(3) . . . . ?
O00C C03B C03L N01Y -66(3) . . . . ?
O00C C1N C1Q O24 70(3) . . . . ?
O21 C01L C1R O00G 67(3) . . . . ?
O21 C01{ C02G N00Q -69(3) . . . . ?
O22 C03V C1S N01Y -67(3) . . . . ?
O24 C1P C02P N00Q -69(3) . . . . ?
O00G C159 C1T N01Y -66(3) . . . . ?
C02I O20 C1M C1O 171(2) . . . . ?
C1M O20 C02I C02N -173(2) . . . . ?
C03B O00C C1N C1Q 173(2) . . . . ?
C1N O00C C03B C03L -170(2) . . . . ?
C01L O21 C01{ C02G -172(2) . . . . ?
C01{ O21 C01L C1R 180(3) . . . . ?
C1O O22 C03V C1S 178(2) . . . . ?
C03V O22 C1O C1M 179(2) . . . . ?
C1P O24 C1Q C1N 177(2) . . . . ?
C1Q O24 C1P C02P 178(2) . . . . ?
C02G N00Q C02N C02I -76(2) . . . . ?
C02G N00Q C02P C1P 160.8(18) . . . . ?
C02N N00Q C02G C01{ 163.6(17) . . . . ?
C02N N00Q C02P C1P -77(2) . . . . ?
C02P N00Q C02G C01{ -73(2) . . . . ?
C02P N00Q C02N C02I 161(2) . . . . ?
C03L N01Y C1S C03V -77(3) . . . . ?
C03L N01Y C1T C159 168(2) . . . . ?
C1S N01Y C03L C03B 168.8(19) . . . . ?
C1S N01Y C1T C159 -74(2) . . . . ?
C1T C159 O00G Rb4 53(2) . . . . ?
C1T C159 O00G C1R -178(3) . . . . ?
C1T N01Y C03L C03B -74(2) . . . . ?
C1T N01Y C1S C03V 163(2) . . . . ?

loop_
_smtbx_masks_void_nr
_smtbx_masks_void_average_x
_smtbx_masks_void_average_y
_smtbx_masks_void_average_z
_smtbx_masks_void_volume
_smtbx_masks_void_count_electrons
_smtbx_masks_void_content
1 -0.124 0.000 -0.624 2297.5 534.5 '14 C4H8O'
2 0.500 0.500 0.000 170.9 37.9 '1 C4H8O'
